data_1574776
loop_
_publ_author_name
'Tashiro, Shohei'
'Nakata, Kosuke'
'Hayashi, Ryunosuke'
'Shionoya, Mitsuhiko'

_publ_section_title
;
 Shape sorting of two distinct amino acid residues at the multiple binding
 sites of a porous metal-macrocycle framework.
;
_journal_issue 27
_journal_name_full 'Chemical science'
_journal_page_first 12303
_journal_page_last 12308
_journal_paper_doi 10.1039/d5sc00795j
_journal_volume 16
_journal_year 2025
_chemical_absolute_configuration rmad
_chemical_formula_moiety
'2(C42 H42 Cl6 N6 Pd3), C42 H40 Cl6 N6 Pd3, C42 H41 Cl6 N6 Pd3, 2.75(O), 3(C2 H3 N), 0.861(C12 H10 N2 O), 0.53(C9 H6 N)'
_chemical_formula_sum 'C189.15 H185.84 Cl24 N29.26 O3.62 Pd12'
_chemical_formula_weight 5054.47
_space_group_crystal_system monoclinic
_space_group_IT_number 4
_space_group_name_Hall 'P 2yb'
_space_group_name_H-M_alt 'P 1 21 1'
_atom_sites_solution_hydrogens geom
_audit_creation_date 2025-05-19
_audit_creation_method
;
Olex2 1.5
(compiled 2022.04.07 svn.rca3783a0 for OlexSys, GUI svn.r6498)
;
_audit_update_record
;
2025-05-21 deposited with the CCDC.	2025-06-02 downloaded from the CCDC.
;
_cell_angle_alpha 90
_cell_angle_beta 91.2660(10)
_cell_angle_gamma 90
_cell_formula_units_Z 2
_cell_length_a 14.31918(16)
_cell_length_b 51.9317(8)
_cell_length_c 19.4811(2)
_cell_measurement_reflns_used 49702
_cell_measurement_temperature 93
_cell_measurement_theta_max 27.3060
_cell_measurement_theta_min 1.8340
_cell_volume 14483.0(3)
_computing_cell_refinement 'CrysAlisPro 1.171.39.9g (Rigaku Oxford, 2015)'
_computing_data_collection 'CrysAlisPro 1.171.39.9g (Rigaku Oxford, 2015)'
_computing_data_reduction 'CrysAlisPro 1.171.39.9g (Rigaku Oxford, 2015)'
_computing_molecular_graphics 'Olex2 1.5 (Dolomanov et al., 2009)'
_computing_publication_material 'Olex2 1.5 (Dolomanov et al., 2009)'
_computing_structure_refinement 'SHELXL 2018/3 (Sheldrick, 2015)'
_computing_structure_solution 'SHELXS Version 2013/1 (Sheldrick, 2008)'
_diffrn_ambient_temperature 93
_diffrn_measured_fraction_theta_full 0.998
_diffrn_measured_fraction_theta_max 0.942
_diffrn_measurement_device_type 'XtaLAB AFC12 (RINC): Kappa single'
_diffrn_radiation_type MoK\a
_diffrn_radiation_wavelength 0.71075
_diffrn_reflns_av_R_equivalents 0.0277
_diffrn_reflns_av_unetI/netI 0.0406
_diffrn_reflns_Laue_measured_fraction_full 0.998
_diffrn_reflns_Laue_measured_fraction_max 0.942
_diffrn_reflns_limit_h_max 18
_diffrn_reflns_limit_h_min -18
_diffrn_reflns_limit_k_max 65
_diffrn_reflns_limit_k_min -67
_diffrn_reflns_limit_l_max 25
_diffrn_reflns_limit_l_min -24
_diffrn_reflns_number 98794
_diffrn_reflns_point_group_measured_fraction_full 0.839
_diffrn_reflns_point_group_measured_fraction_max 0.764
_diffrn_reflns_theta_full 25.242
_diffrn_reflns_theta_max 27.617
_diffrn_reflns_theta_min 1.846
_exptl_absorpt_coefficient_mu 0.988
_exptl_absorpt_correction_T_max 1.00000
_exptl_absorpt_correction_T_min 0.66393
_exptl_absorpt_correction_type multi-scan
_exptl_absorpt_process_details
;
CrysAlisPro 1.171.39.9g (Rigaku Oxford Diffraction, 2015)

Empirical absorption correction using spherical harmonics,

 implemented in SCALE3 ABSPACK scaling algorithm.
;
_exptl_crystal_colour yellow
_exptl_crystal_colour_primary yellow
_exptl_crystal_density_diffrn 1.159
_exptl_crystal_description plate
_exptl_crystal_F_000 5029
_exptl_crystal_size_max 0.433
_exptl_crystal_size_mid 0.227
_exptl_crystal_size_min 0.108
_refine_diff_density_max 3.821
_refine_diff_density_min -2.681
_refine_diff_density_rms 0.191
_refine_ls_abs_structure_details
;
 Refined as an inversion twin.
;
_refine_ls_abs_structure_Flack 0.16(4)
_refine_ls_extinction_method none
_refine_ls_goodness_of_fit_ref 1.202
_refine_ls_hydrogen_treatment constr
_refine_ls_matrix_type full
_refine_ls_number_parameters 2470
_refine_ls_number_reflns 51420
_refine_ls_number_restraints 1880
_refine_ls_restrained_S_all 1.209
_refine_ls_R_factor_all 0.1037
_refine_ls_R_factor_gt 0.0939
_refine_ls_shift/su_max 0.005
_refine_ls_shift/su_mean 0.000
_refine_ls_structure_factor_coef Fsqd
_refine_ls_weighting_details 'w=1/[\s^2^(Fo^2^)+(0.2000P)^2^] where P=(Fo^2^+2Fc^2^)/3'
_refine_ls_weighting_scheme calc
_refine_ls_wR_factor_gt 0.2748
_refine_ls_wR_factor_ref 0.2836
_reflns_Friedel_coverage 0.603
_reflns_Friedel_fraction_full 0.676
_reflns_Friedel_fraction_max 0.581
_reflns_number_gt 42894
_reflns_number_total 51420
_reflns_threshold_expression 'I > 2\s(I)'
_cod_data_source_file d5sc00795j2.cif
_cod_data_source_block Z-Trp@MMF_2
_cod_depositor_comments 'Adding full bibliography for 1574776--1574779.cif.'
_cod_database_code 1574776
_shelx_shelxl_version_number 2018/3
_shelx_space_group_comment
;
The symmetry employed for this shelxl refinement is uniquely defined
by the following loop, which should always be used as a source of
symmetry information in preference to the above space-group names.
They are only intended as comments.
;
_olex2_refinement_description
;
1. Twinned data refinement
 Scales: 0.84(4)
 0.16(4)
2. Fixed Uiso
 At 1.2 times of:
  All C(H) groups, All C(H,H) groups, All N(H) groups, All N(H,H) groups
 At 1.5 times of:
  All C(H,H,H) groups
3. Restrained distances
 N11-C71 = N12-C76 = N21-C141 = N22-C146 = N23-C155 = N24-C160
 1.5 with sigma of 0.02
 C67-C70
 1.5 with sigma of 0.02
 N10-C62 = N9-C57
 1.5 with sigma of 0.02
 C77-N12
 1.5 with sigma of 0.02
 C70-N11
 1.5 with sigma of 0.02
 C9A-C10A
 1.5 with sigma of 0.02
 C10A-C11A
 1.5 with sigma of 0.02
 C2A-C9A
 1.5 with sigma of 0.02
 C10A-N2A
 1.5 with sigma of 0.02
 C12A-O1A
 1.5 with sigma of 0.02
 C154-N23
 1.5 with sigma of 0.02
 N22-C147
 1.5 with sigma of 0.02
 C154-C151
 1.5 with sigma of 0.02
 C147-C148
 1.5 with sigma of 0.02
 C7S-C8S
 1.45 with sigma of 0.02
 N4S-C7S
 1.15 with sigma of 0.02
 Pd13-C160
 2.8 with sigma of 0.02
 Pd12-Cl24 \\sim Pd12-Cl25
 with sigma of 0.02
 Cl24-Pd13 \\sim Cl25-Pd13
 with sigma of 0.02
 Pd12-Cl24 \\sim Pd13-Cl24
 with sigma of 0.02
 Cl23-Cl24 \\sim Cl26-Cl24
 with sigma of 0.04
 Cl23-N24 \\sim Cl26-N24
 with sigma of 0.04
 Pd12-N23 \\sim Pd13-N23
 with sigma of 0.02
 Cl23-N23 \\sim Cl26-N23
 with sigma of 0.04
 Pd12-N24 \\sim Pd13-N24
 with sigma of 0.02
 Pd12-Cl23 \\sim Pd13-Cl26
 with sigma of 0.02
4. Uiso/Uaniso restraints and constraints
Cl25 \\sim Pd13 \\sim Cl26: within 1.7A with sigma of 0.01 and sigma for
terminal atoms of 0.02 within 1.7A
Cl23 \\sim Pd12 \\sim Cl24: within 1.7A with sigma of 0.02 and sigma for
terminal atoms of 0.04 within 1.7A
N7A \\sim C84A \\sim C81A \\sim C80A \\sim C79A \\sim C78A \\sim C83A \\sim
C82A \\sim C77A \\sim N12A \\sim C76A \\sim C75A \\sim C74A \\sim C73A \\sim
C72A \\sim C71A \\sim N11A \\sim Pd6A \\sim Cl2A \\sim Cl1A \\sim C70A \\sim
C67A \\sim C68A \\sim C69A \\sim C64A \\sim C65A \\sim C66A \\sim C63A \\sim
N10A: within 1.7A with sigma of 0.005 and sigma for terminal atoms of 0.01
within 1.7A
Pd12 \\sim Pd13 \\sim Cl26 \\sim Cl23 \\sim Cl24: within 1.7A with sigma of
0.01 and sigma for terminal atoms of 0.02 within 1.7A
C77 \\sim C78: within 1.7A with sigma of 0.02 and sigma for terminal atoms of
0.04 within 1.7A
C99 \\sim C100 \\sim C101 \\sim C102 \\sim C103 \\sim C104: within 1.7A with
sigma of 0.01 and sigma for terminal atoms of 0.02 within 1.7A
C73 \\sim C74 \\sim C75 \\sim C76 \\sim C72 \\sim C71 \\sim N12 \\sim N11 \\sim
Pd6 \\sim Cl11 \\sim Cl12 \\sim C70 \\sim C77: within 1.7A with sigma of 0.005
and sigma for terminal atoms of 0.01 within 1.7A
N7 \\sim C84 \\sim C81 \\sim C82 \\sim C83 \\sim C78 \\sim C79 \\sim C80 \\sim
C77 \\sim N12 \\sim Pd6 \\sim Cl12 \\sim Cl11 \\sim N11 \\sim C71 \\sim C72
\\sim C73 \\sim C74 \\sim C75 \\sim C76 \\sim C70 \\sim C67 \\sim C66 \\sim C65
\\sim C64 \\sim C69 \\sim C68 \\sim C63 \\sim N10: within 1.7A with sigma of
0.005 and sigma for terminal atoms of 0.01 within 1.7A
C62 \\sim C57 \\sim C58 \\sim C59 \\sim C60 \\sim C61: within 1.7A with sigma
of 0.01 and sigma for terminal atoms of 0.02 within 1.7A
C160 \\sim C155 \\sim C156 \\sim C157 \\sim C158 \\sim C159 \\sim N23 \\sim N24
\\sim C154 \\sim C153 \\sim C148 \\sim C149 \\sim C150 \\sim C151 \\sim C152:
within 1.7A with sigma of 0.01 and sigma for terminal atoms of 0.02 within 1.7A
C9B \\sim C2B \\sim C1B \\sim N1B \\sim C8B \\sim C3B \\sim C4B \\sim C5B \\sim
C6B \\sim C7B: within 1.7A with sigma of 0.02 and sigma for terminal atoms of
0.04 within 1.7A
C6S \\sim C5S \\sim N3S: within 1.7A with sigma of 0.02 and sigma for terminal
atoms of 0.04 within 1.7A
N4S \\sim C7S \\sim C8S: within 1.7A with sigma of 0.02 and sigma for terminal
atoms of 0.04 within 1.7A
C162 \\sim C167 \\sim C166 \\sim C165 \\sim C164 \\sim C163: within 1.7A with
sigma of 0.02 and sigma for terminal atoms of 0.04 within 1.7A
Uanis(Cl25) \\sim Ueq: with sigma of 0.04 and sigma for terminal atoms of 0.08
Uanis(O2W) \\sim Ueq, Uanis(O2X) \\sim Ueq: with sigma of 0.01 and sigma for
terminal atoms of 0.02
Uanis(N7A) \\sim Ueq: with sigma of 0.005 and sigma for terminal atoms of 0.01
Uanis(C15) \\sim Ueq, Uanis(C20) \\sim Ueq: with sigma of 0.01 and sigma for
terminal atoms of 0.02
Uanis(Cl11) \\sim Ueq: with sigma of 0.02 and sigma for terminal atoms of 0.04
Uanis(C84) \\sim Ueq: with sigma of 0.01 and sigma for terminal atoms of 0.02
Uanis(Cl23) \\sim Ueq: with sigma of 0.02 and sigma for terminal atoms of 0.04
Uanis(C62) \\sim Ueq: with sigma of 0.005 and sigma for terminal atoms of 0.01
Uanis(C9A) \\sim Ueq, Uanis(C10A) \\sim Ueq, Uanis(N2A) \\sim Ueq, Uanis(C11A)
\\sim Ueq, Uanis(C12A) \\sim Ueq, Uanis(O1A) \\sim Ueq: with sigma of 0.01 and
sigma for terminal atoms of 0.02
Uanis(N23) \\sim Ueq: with sigma of 0.01 and sigma for terminal atoms of 0.02
Uanis(C146) \\sim Ueq: with sigma of 0.005 and sigma for terminal atoms of 0.01
Uanis(C8) \\sim Ueq: with sigma of 0.005 and sigma for terminal atoms of 0.01
Uanis(C104) \\sim Ueq: with sigma of 0.005 and sigma for terminal atoms of 0.01
Uanis(C35) \\sim Ueq: with sigma of 0.01 and sigma for terminal atoms of 0.02
Uanis(C89) \\sim Ueq: with sigma of 0.01 and sigma for terminal atoms of 0.02
Uanis(C165) \\sim Ueq: with sigma of 0.01 and sigma for terminal atoms of 0.02
5. Rigid body (RIGU) restrains
 Cl25, Pd13, Cl26
 with sigma for 1-2 distances of 0.001 and sigma for 1-3 distances of 0.001
 Pd12, Cl23, Cl24
 with sigma for 1-2 distances of 0.002 and sigma for 1-3 distances of 0.002
 N7A, C84A, C81A, C80A, C79A, C78A, C83A, C82A, C77A, N12A, C76A, C75A, C74A,
 C73A, C72A, C71A, N11A, Pd6A, Cl2A, Cl1A, C70A, C67A, C68A, C69A, C64A, C65A,
 C66A, C63A, N10A
 with sigma for 1-2 distances of 0.001 and sigma for 1-3 distances of 0.001
 Pd12, Pd13, Cl26, Cl23, Cl24
 with sigma for 1-2 distances of 0.001 and sigma for 1-3 distances of 0.001
 C67, C66, C65, C64, C69, C68, C63
 with sigma for 1-2 distances of 0.002 and sigma for 1-3 distances of 0.002
 N9, N10, C57, C62, C61, C60, C59, C58, C63
 with sigma for 1-2 distances of 0.001 and sigma for 1-3 distances of 0.001
 C82, C81, C80, C84
 with sigma for 1-2 distances of 0.002 and sigma for 1-3 distances of 0.002
 C83, C78, C79
 with sigma for 1-2 distances of 0.002 and sigma for 1-3 distances of 0.002
 C77, C78
 with sigma for 1-2 distances of 0.002 and sigma for 1-3 distances of 0.002
 N16, C104, C103, C102, C101, C100, C99, N15
 with sigma for 1-2 distances of 0.001 and sigma for 1-3 distances of 0.001
 C73, C74, C75, C76, C71, C72, N11, N12, Pd6, Cl11, Cl12, C70, C77
 with sigma for 1-2 distances of 0.001 and sigma for 1-3 distances of 0.001
 C81, C82, C83, C78, C79, C80
 with sigma for 1-2 distances of 0.004 and sigma for 1-3 distances of 0.004
 N7, C84, C81, C82, C83, C78, C79, C80, C77, N12, Pd6, Cl12, Cl11, N11, C71,
 C72, C73, C74, C75, C76, C70, C67, C66, C65, C64, C69, C68, C63, N10
 with sigma for 1-2 distances of 0.001 and sigma for 1-3 distances of 0.001
 C5A, C6A, C7A, C8A, C3A, C4A, C2A, C1A, N1A
 with sigma for 1-2 distances of 0.002 and sigma for 1-3 distances of 0.002
 C160, C155, C156, C157, C158, C159, N23, N24, C154, C153, C148, C149, C150,
 C151, C152
 with sigma for 1-2 distances of 0.001 and sigma for 1-3 distances of 0.001
 C9A, C10A, C11A, N2A, O1A, C12A
 with sigma for 1-2 distances of 0.002 and sigma for 1-3 distances of 0.002
 C146, C141, C142, C143, C144, C145, N22, N21, C147, C140
 with sigma for 1-2 distances of 0.002 and sigma for 1-3 distances of 0.002
 C9A, C2A
 with sigma for 1-2 distances of 0.002 and sigma for 1-3 distances of 0.002
 C164, C165, C166
 with sigma for 1-2 distances of 0.002 and sigma for 1-3 distances of 0.002
 C163, C162, C167, C161
 with sigma for 1-2 distances of 0.002 and sigma for 1-3 distances of 0.002
 C9B, C2B, C1B, N1B, C8B, C3B, C4B, C5B, C6B, C7B
 with sigma for 1-2 distances of 0.002 and sigma for 1-3 distances of 0.002
 N4S, C7S, C8S
 with sigma for 1-2 distances of 0.002 and sigma for 1-3 distances of 0.002
 C6S, C5S, N3S
 with sigma for 1-2 distances of 0.002 and sigma for 1-3 distances of 0.002
 C128, C127, C132, C131, C130, C129
 with sigma for 1-2 distances of 0.002 and sigma for 1-3 distances of 0.002
 C107, C108, C109, C110, C111, C106
 with sigma for 1-2 distances of 0.002 and sigma for 1-3 distances of 0.002
6. Others
 Sof(C1A)=Sof(H1A)=Sof(C2A)=Sof(C3A)=Sof(C8A)=Sof(C7A)=Sof(H7AA)=Sof(C6A)=
 Sof(H6A)=Sof(C5A)=Sof(H5AA)=Sof(C4A)=Sof(H4AA)=Sof(C9A)=Sof(H9AA)=Sof(H9AB)=
 Sof(C10A)=Sof(H10E)=Sof(O1A)=Sof(N1A)=Sof(H1AA)=Sof(N2A)=Sof(H2AA)=Sof(C12A)=
 Sof(C11A)=FVAR(1)
 Sof(C1B)=Sof(H1B)=Sof(C2B)=Sof(C3B)=Sof(C4B)=Sof(H4B)=Sof(C5B)=Sof(H5B)=
 Sof(C6B)=Sof(H6B)=Sof(C7B)=Sof(H7BA)=Sof(C8B)=Sof(C9B)=Sof(N1B)=Sof(H1BA)=
 FVAR(2)
 Sof(Pd6A)=Sof(Cl1A)=Sof(Cl2A)=Sof(N7A)=Sof(H7A)=Sof(N10A)=Sof(H10A)=Sof(N11A)=
 Sof(H11A)=Sof(N12A)=Sof(H12A)=Sof(C63A)=Sof(H63C)=Sof(H63D)=Sof(C67A)=
 Sof(C66A)=Sof(H66A)=Sof(C65A)=Sof(H65A)=Sof(C64A)=Sof(C69A)=Sof(H69A)=
 Sof(C68A)=Sof(H68A)=Sof(C70A)=Sof(H70C)=Sof(H70D)=Sof(C76A)=Sof(C75A)=
 Sof(H75A)=Sof(C74A)=Sof(H74A)=Sof(C73A)=Sof(H73A)=Sof(C72A)=Sof(H72A)=
 Sof(C71A)=Sof(C77A)=Sof(H77C)=Sof(H77D)=Sof(C79A)=Sof(H79A)=Sof(C80A)=
 Sof(H80A)=Sof(C81A)=Sof(C82A)=Sof(H82A)=Sof(C83A)=Sof(H83A)=Sof(C78A)=
 Sof(C84A)=Sof(H84C)=Sof(H84D)=Sof(O2X)=1-FVAR(3)
 Sof(Pd6)=Sof(Cl11)=Sof(Cl12)=Sof(N7)=Sof(H7)=Sof(N10)=Sof(H10)=Sof(N11)=
 Sof(H11)=Sof(N12)=Sof(H12)=Sof(C63)=Sof(H63A)=Sof(H63B)=Sof(C67)=Sof(C66)=
 Sof(H66)=Sof(C65)=Sof(H65)=Sof(C64)=Sof(C69)=Sof(H69)=Sof(C68)=Sof(H68)=
 Sof(C70)=Sof(H70A)=Sof(H70B)=Sof(C76)=Sof(C75)=Sof(H75)=Sof(C74)=Sof(H74)=
 Sof(C73)=Sof(H73)=Sof(C72)=Sof(H72)=Sof(C71)=Sof(C77)=Sof(H77A)=Sof(H77B)=
 Sof(C79)=Sof(H79)=Sof(C80)=Sof(H80)=Sof(C81)=Sof(C82)=Sof(H82)=Sof(C83)=
 Sof(H83)=Sof(C78)=Sof(C84)=Sof(H84A)=Sof(H84B)=Sof(O2W)=FVAR(3)
 Sof(H23A)=Sof(Pd13)=Sof(Cl26)=Sof(Cl25)=1-FVAR(4)
 Sof(Pd12)=Sof(Cl23)=Sof(Cl24)=Sof(H23)=FVAR(4)
 Fixed Sof: O1W(0.75) O3W(0.5) C8S(0.5) H8SA(0.5) H8SB(0.5) H8SC(0.5) C7S(0.5)
 N4S(0.5) N3S(0.5) O4W(0.5) C6S(0.5) H6SA(0.5) H6SB(0.5) H6SC(0.5) C5S(0.5)
7.a Free rotating group:
 Pd6(Cl11,Cl12,N7,N10,N11,N12,C63,C67,C66,C65,C64,C69,C68,C70,C76,C75,C74,C73,
 C72,C71,C77,C79,C80,C81,C82,C83,C78,C84), Pd6A(Cl1A,Cl2A,N7A,N10A,N11A,N12A,
 C63A,C67A,C66A,C65A,C64A,C69A,C68A,C70A,C76A,C75A,C74A,C73A,C72A,C71A,C77A,
 C79A,C80A,C81A,C82A,C83A,C78A,C84A)
7.b Ternary CH refined with riding coordinates:
 N7(H7), N10(H10), N11(H11), N12(H12), N2(H2), N1(H1), N6(H6), N5(H5), N4(H4),
 N3(H3), N8(H8), N9(H9), N14(H14), N13(H13C), N18(H18A), N17(H17A), N16(H16E),
 N15(H15), N19(H19), N20(H20), N21(H21), N22(H22), N23(H23A), N23(H23),
 C10A(H10E), N7A(H7A), N10A(H10A), N11A(H11A), N12A(H12A)
7.c Secondary CH2 refined with riding coordinates:
 C63(H63A,H63B), C70(H70A,H70B), C77(H77A,H77B), C84(H84A,H84B), C42(H42A,
 H42B), C35(H35A,H35B), C28(H28A,H28B), C21(H21A,H21B), C14(H14E,H14F), C7(H7B,
 H7C), C49(H49A,H49B), C56(H56A,H56B), C126(H12C,H12D), C119(H11B,H11C),
 C112(H11D,H11E), C105(H10C,H10D), C98(H98A,H98B), C91(H91A,H91B), C133(H13A,
 H13B), C140(H14A,H14B), C147(H14C,H14D), C154(H15A,H15B), C161(H16A,H16B),
 C168(H16C,H16D), C9A(H9AA,H9AB), C63A(H63C,H63D), C70A(H70C,H70D), C77A(H77C,
 H77D), C84A(H84C,H84D)
7.d Aromatic/amide H refined with riding coordinates:
 C66(H66), C65(H65), C69(H69), C68(H68), C75(H75), C74(H74), C73(H73),
 C72(H72), C79(H79), C80(H80), C82(H82), C83(H83), C5(H5A), C4(H4A), C3(H3A),
 C2(H2A), C38(H38), C40(H40), C41(H41), C37(H37), C33(H33), C32(H32), C31(H31),
 C30(H30), C23(H23B), C24(H24), C26(H26), C27(H27), C16(H16), C17(H17),
 C18(H18), C19(H19A), C10(H10B), C12(H12B), C13(H13), C9(H9A), C45(H45),
 C46(H46), C47(H47), C51(H51), C55(H55), C54(H54), C52(H52), C60(H60), C59(H59),
  C58(H58), C89(H89), C88(H88), C87(H87), C86(H86), C124(H124), C122(H122),
 C121(H121), C125(H125), C117(H117), C116(H116), C115(H115), C114(H114),
 C110(H110), C108(H108), C107(H107), C111(H111), C103(H103), C102(H102),
 C101(H101), C100(H100), C96(H96), C94(H94), C93(H93), C97(H97), C128(H128),
 C129(H129), C130(H130), C131(H131), C139(H139), C135(H135), C136(H136),
 C138(H138), C145(H145), C144(H144), C143(H143), C142(H142), C150(H150),
 C149(H149), C153(H153), C152(H152), C159(H159), C158(H158), C157(H157),
 C156(H156), C166(H166), C167(H167), C163(H163), C164(H164), C1A(H1A),
 C7A(H7AA), C6A(H6A), C5A(H5AA), C4A(H4AA), N1A(H1AA), N2A(H2AA), C1B(H1B),
 C4B(H4B), C5B(H5B), C6B(H6B), C7B(H7BA), N1B(H1BA), C66A(H66A), C65A(H65A),
 C69A(H69A), C68A(H68A), C75A(H75A), C74A(H74A), C73A(H73A), C72A(H72A),
 C79A(H79A), C80A(H80A), C82A(H82A), C83A(H83A)
7.e Fitted hexagon refined as free rotating group:
 C15(C16,C17,C18,C19,C20), C62(C61,C60,C59,C58,C57), C146(C145,C144,C143,C142,
 C141), C151(C150,C149,C148,C153,C152), C160(C159,C158,C157,C156,C155),
 C165(C166,C167,C162,C163,C164), C3A(C8A,C7A,C6A,C5A,C4A), C3B(C4B,C5B,C6B,C7B,
 C8B)
7.f Idealised Me refined as rotating group:
 C8S(H8SA,H8SB,H8SC), C4S(H4SA,H4SB,H4SC), C2S(H2SA,H2SB,H2SC), C6S(H6SA,H6SB,
 H6SC)
;
_olex2_submission_special_instructions 'No special instructions were received'

loop_
_space_group_symop_operation_xyz
'x, y, z'
'-x, y+1/2, -z'

loop_
_atom_site_label
_atom_site_type_symbol
_atom_site_fract_x
_atom_site_fract_y
_atom_site_fract_z
_atom_site_U_iso_or_equiv
_atom_site_adp_type
_atom_site_occupancy
_atom_site_site_symmetry_order
_atom_site_calc_flag
_atom_site_refinement_flags_posn
_atom_site_refinement_flags_adp
_atom_site_refinement_flags_occupancy
_atom_site_disorder_assembly
_atom_site_disorder_group
Pd1 Pd 0.76426(5) 0.59904(2) 0.09046(4) 0.0417(2) Uani 1 1 d . . . . .
Pd3 Pd 0.57918(6) 0.60151(2) 0.54098(4) 0.0450(2) Uani 1 1 d . . . . .
Pd2 Pd 0.15650(6) 0.56507(3) 0.22045(5) 0.0535(3) Uani 1 1 d . . . . .
Pd4 Pd 0.46846(7) 0.51031(3) 0.07735(6) 0.0628(3) Uani 1 1 d . . . . .
Pd5 Pd 0.99370(17) 0.42429(3) 0.31218(10) 0.1026(6) Uani 1 1 d . . . . .
Pd6 Pd 0.5564(6) 0.33088(16) 0.1960(9) 0.156(5) Uani 0.305(12) 1 d G . P A 1
Cl11 Cl 0.6389(8) 0.29308(17) 0.2010(11) 0.188(14) Uani 0.305(12) 1 d G U P A 1
Cl12 Cl 0.5483(10) 0.3260(3) 0.0876(9) 0.176(14) Uani 0.305(12) 1 d G . P A 1
N7 N 0.4062(15) 0.5073(2) 0.1634(16) 0.071(6) Uani 0.305(12) 1 d G U P A 1
H7 H 0.352431 0.519355 0.156215 0.086 Uiso 0.305(12) 1 calc R U P A 1
N10 N 0.9838(8) 0.4111(4) 0.2071(16) 0.085(5) Uani 0.305(12) 1 d DG U P A 1
H10 H 1.015297 0.394303 0.197926 0.102 Uiso 0.305(12) 1 calc R U P A 1
N11 N 0.5540(8) 0.33328(18) 0.2876(9) 0.095(5) Uani 0.305(12) 1 d DG U P A 1
H11 H 0.530610 0.316325 0.304432 0.115 Uiso 0.305(12) 1 calc R U P A 1
N12 N 0.4783(6) 0.36540(17) 0.1926(8) 0.093(5) Uani 0.305(12) 1 d DG U P A 1
H12 H 0.427890 0.365046 0.156216 0.112 Uiso 0.305(12) 1 calc R U P A 1
C63 C 0.8872(8) 0.4121(3) 0.1890(13) 0.088(5) Uani 0.305(12) 1 d G U P A 1
H63A H 0.880506 0.408422 0.139257 0.105 Uiso 0.305(12) 1 calc R U P A 1
H63B H 0.865137 0.429903 0.196352 0.105 Uiso 0.305(12) 1 calc R U P A 1
C67 C 0.7186(8) 0.3570(2) 0.3005(8) 0.095(5) Uani 0.305(12) 1 d DG U P A 1
C66 C 0.7712(6) 0.3494(2) 0.2450(9) 0.094(5) Uani 0.305(12) 1 d G U P A 1
H66 H 0.772554 0.331777 0.231723 0.113 Uiso 0.305(12) 1 calc R U P A 1
C65 C 0.8219(6) 0.3675(3) 0.2088(10) 0.093(5) Uani 0.305(12) 1 d G U P A 1
H65 H 0.857835 0.362321 0.170856 0.112 Uiso 0.305(12) 1 calc R U P A 1
C64 C 0.8199(7) 0.3933(3) 0.2282(11) 0.091(5) Uani 0.305(12) 1 d G U P A 1
C69 C 0.7673(9) 0.4009(2) 0.2838(10) 0.093(5) Uani 0.305(12) 1 d G U P A 1
H69 H 0.765987 0.418468 0.297058 0.111 Uiso 0.305(12) 1 calc R U P A 1
C68 C 0.7166(10) 0.3827(2) 0.3199(8) 0.094(5) Uani 0.305(12) 1 d G U P A 1
H68 H 0.680598 0.387925 0.357914 0.113 Uiso 0.305(12) 1 calc R U P A 1
C70 C 0.6423(10) 0.3386(2) 0.3271(8) 0.097(5) Uani 0.305(12) 1 d DG U P A 1
H70A H 0.672926 0.321731 0.335313 0.116 Uiso 0.305(12) 1 calc R U P A 1
H70B H 0.624080 0.345176 0.372553 0.116 Uiso 0.305(12) 1 calc R U P A 1
C76 C 0.4404(7) 0.36750(18) 0.2626(9) 0.096(5) Uani 0.305(12) 1 d DG U P A 1
C75 C 0.3610(8) 0.3817(2) 0.2772(11) 0.099(5) Uani 0.305(12) 1 d G U P A 1
H75 H 0.329634 0.391081 0.241769 0.119 Uiso 0.305(12) 1 calc R U P A 1
C74 C 0.3276(12) 0.3822(3) 0.3436(12) 0.101(5) Uani 0.305(12) 1 d G U P A 1
H74 H 0.273257 0.391940 0.353526 0.121 Uiso 0.305(12) 1 calc R U P A 1
C73 C 0.3735(14) 0.3685(3) 0.3955(11) 0.101(5) Uani 0.305(12) 1 d G U P A 1
H73 H 0.350671 0.368898 0.440935 0.121 Uiso 0.305(12) 1 calc R U P A 1
C72 C 0.4529(13) 0.3543(3) 0.3810(9) 0.099(5) Uani 0.305(12) 1 d G U P A 1
H72 H 0.484393 0.344972 0.416466 0.119 Uiso 0.305(12) 1 calc R U P A 1
C71 C 0.4864(9) 0.3538(2) 0.3145(9) 0.097(5) Uani 0.305(12) 1 d DG U P A 1
C77 C 0.5542(6) 0.38528(17) 0.1774(7) 0.088(5) Uani 0.305(12) 1 d DG U P A 1
H77A H 0.580403 0.382408 0.131423 0.106 Uiso 0.305(12) 1 calc R U P A 1
H77B H 0.605427 0.384487 0.212290 0.106 Uiso 0.305(12) 1 calc R U P A 1
C79 C 0.4430(9) 0.4210(2) 0.1262(9) 0.080(5) Uani 0.305(12) 1 d G U P A 1
H79 H 0.436908 0.410745 0.085939 0.096 Uiso 0.305(12) 1 calc R U P A 1
C80 C 0.3948(11) 0.4441(2) 0.1307(11) 0.078(5) Uani 0.305(12) 1 d G U P A 1
H80 H 0.355796 0.449659 0.093561 0.094 Uiso 0.305(12) 1 calc R U P A 1
C81 C 0.4037(11) 0.45904(19) 0.1897(12) 0.076(5) Uani 0.305(12) 1 d G U P A 1
C82 C 0.4607(12) 0.45089(17) 0.2440(11) 0.079(5) Uani 0.305(12) 1 d G U P A 1
H82 H 0.466830 0.461140 0.284290 0.094 Uiso 0.305(12) 1 calc R U P A 1
C83 C 0.5089(10) 0.42772(16) 0.2395(9) 0.081(5) Uani 0.305(12) 1 d G U P A 1
H83 H 0.547863 0.422117 0.276690 0.097 Uiso 0.305(12) 1 calc R U P A 1
C78 C 0.5000(8) 0.41278(17) 0.1806(8) 0.083(5) Uani 0.305(12) 1 d G U P A 1
C84 C 0.3552(13) 0.4825(2) 0.1934(14) 0.073(5) Uani 0.305(12) 1 d G U P A 1
H84A H 0.341549 0.485913 0.242145 0.088 Uiso 0.305(12) 1 calc R U P A 1
H84B H 0.294596 0.480510 0.168560 0.088 Uiso 0.305(12) 1 calc R U P A 1
Pd7 Pd 0.73875(5) 0.57582(2) -0.07311(4) 0.0409(2) Uani 1 1 d . . . . .
Pd9 Pd 0.92501(6) 0.57329(2) -0.52367(4) 0.0444(2) Uani 1 1 d . . . . .
Pd8 Pd 1.34710(6) 0.60959(3) -0.20278(5) 0.0549(3) Uani 1 1 d . . . . .
Pd10 Pd 1.03603(7) 0.66447(3) -0.05852(6) 0.0582(3) Uani 1 1 d . . . . .
Pd11 Pd 0.5090(2) 0.74865(4) -0.29445(10) 0.1184(8) Uani 1 1 d . . . . .
Pd12 Pd 0.9687(10) 0.83406(17) -0.1645(7) 0.210(4) Uani 0.49(3) 1 d D U P B 1
Cl2 Cl 0.73739(18) 0.55517(7) 0.08866(13) 0.0471(7) Uani 1 1 d . . . . .
Cl1 Cl 0.92438(17) 0.59485(8) 0.08634(13) 0.0496(8) Uani 1 1 d . . . . .
Cl6 Cl 0.6413(2) 0.56239(8) 0.51193(16) 0.0524(8) Uani 1 1 d . . . . .
Cl5 Cl 0.5036(2) 0.58458(8) 0.63417(14) 0.0526(8) Uani 1 1 d . . . . .
Cl4 Cl 0.1897(2) 0.53315(10) 0.29959(18) 0.0663(10) Uani 1 1 d . . . . .
Cl3 Cl 0.1223(3) 0.53646(9) 0.13497(18) 0.0668(10) Uani 1 1 d . . . . .
Cl7 Cl 0.3298(2) 0.51189(13) 0.0163(2) 0.0846(14) Uani 1 1 d . . . . .
Cl8 Cl 0.5556(2) 0.50338(9) -0.01847(18) 0.0625(9) Uani 1 1 d . . . . .
Cl9 Cl 1.0322(6) 0.43718(13) 0.4200(3) 0.124(3) Uani 1 1 d . . . . .
Cl10 Cl 0.9538(8) 0.38344(13) 0.3482(5) 0.159(4) Uani 1 1 d . . . . .
Cl14 Cl 0.76596(19) 0.61966(7) -0.07089(14) 0.0464(7) Uani 1 1 d . . . . .
Cl13 Cl 0.57900(17) 0.58032(7) -0.06888(13) 0.0474(8) Uani 1 1 d . . . . .
Cl18 Cl 0.8637(2) 0.61264(7) -0.49405(15) 0.0515(7) Uani 1 1 d . . . . .
Cl17 Cl 1.0010(2) 0.59026(8) -0.61658(14) 0.0541(8) Uani 1 1 d . . . . .
Cl16 Cl 1.3144(2) 0.64107(10) -0.28227(18) 0.0651(10) Uani 1 1 d . . . . .
Cl15 Cl 1.3803(3) 0.63830(10) -0.11775(17) 0.0661(10) Uani 1 1 d . . . . .
Cl19 Cl 1.1750(2) 0.66388(11) 0.0033(2) 0.0768(12) Uani 1 1 d . . . . .
Cl20 Cl 0.9480(2) 0.67138(9) 0.03627(17) 0.0632(10) Uani 1 1 d . . . . .
Cl21 Cl 0.4734(13) 0.7357(2) -0.4031(4) 0.241(8) Uani 1 1 d . . . . .
Cl22 Cl 0.5545(12) 0.78752(17) -0.3355(5) 0.204(6) Uani 1 1 d . . . . .
Cl23 Cl 0.887(2) 0.8732(3) -0.171(2) 0.219(11) Uani 0.49(3) 1 d D U P B 1
Cl24 Cl 0.973(2) 0.8323(6) -0.042(2) 0.219(10) Uani 0.49(3) 1 d . . P B 1
O1W O 1.241(3) 0.4627(8) 0.336(2) 0.218(19) Uani 0.75 1 d . . P . .
O3W O 0.271(2) 0.7146(13) -0.3137(18) 0.17(2) Uani 0.5 1 d . . P . .
N2 N 0.6256(7) 0.6060(3) 0.0826(5) 0.053(3) Uani 1 1 d . . . . .
H2 H 0.599433 0.595152 0.044452 0.063 Uiso 1 1 calc R U . . .
N1 N 0.7757(6) 0.6382(2) 0.0966(5) 0.040(2) Uani 1 1 d . . . . .
H1 H 0.822121 0.643175 0.061344 0.048 Uiso 1 1 calc R U . . .
N6 N 0.6449(7) 0.6189(2) 0.4617(5) 0.047(3) Uani 1 1 d . . . . .
H6 H 0.711668 0.613263 0.463826 0.056 Uiso 1 1 calc R U . . .
N5 N 0.5294(8) 0.6382(3) 0.5600(5) 0.050(3) Uani 1 1 d . . . . .
H5 H 0.546309 0.642169 0.608907 0.060 Uiso 1 1 calc R U . . .
N4 N 0.1897(6) 0.5926(3) 0.2915(4) 0.056(3) Uani 1 1 d . . . . .
H4 H 0.162414 0.587531 0.336264 0.067 Uiso 1 1 calc R U . . .
N3 N 0.1207(6) 0.5959(3) 0.1607(5) 0.054(3) Uani 1 1 d . . . . .
H3 H 0.054937 0.592499 0.144917 0.065 Uiso 1 1 calc R U . . .
N8 N 0.5892(7) 0.5105(3) 0.1368(5) 0.058(3) Uani 1 1 d . . . . .
H8 H 0.635665 0.522105 0.114971 0.070 Uiso 1 1 calc R U . . .
N9 N 1.0441(10) 0.4586(3) 0.2734(7) 0.069(3) Uani 1 1 d D . . . .
H9 H 1.106055 0.461534 0.296897 0.082 Uiso 1 1 calc R U . . .
N14 N 0.8779(5) 0.5680(2) -0.0642(4) 0.039(2) Uani 1 1 d . . . . .
H14 H 0.903559 0.578618 -0.025253 0.046 Uiso 1 1 calc R U . . .
N13 N 0.7252(7) 0.5366(2) -0.0791(4) 0.045(3) Uani 1 1 d . . . . .
H13C H 0.678806 0.531563 -0.043825 0.054 Uiso 1 1 calc R U . . .
N18 N 0.8588(7) 0.5570(2) -0.4442(4) 0.049(3) Uani 1 1 d . . . . .
H18A H 0.792435 0.562935 -0.446835 0.059 Uiso 1 1 calc R U . . .
N17 N 0.9739(7) 0.5371(2) -0.5421(5) 0.048(3) Uani 1 1 d . . . . .
H17A H 0.955873 0.533128 -0.590905 0.058 Uiso 1 1 calc R U . . .
N16 N 1.3134(7) 0.5813(3) -0.2717(6) 0.055(2) Uani 1 1 d . . . . .
H16E H 1.341659 0.585911 -0.316516 0.066 Uiso 1 1 calc R U . . .
N15 N 1.3808(7) 0.5788(3) -0.1422(6) 0.058(2) Uani 1 1 d . . . . .
H15 H 1.447041 0.581977 -0.127280 0.070 Uiso 1 1 calc R U . . .
N19 N 1.1011(8) 0.6597(3) -0.1485(7) 0.066(3) Uani 1 1 d . . . . .
H19 H 1.143696 0.644617 -0.140843 0.079 Uiso 1 1 calc R U . . .
N20 N 0.9178(7) 0.6647(3) -0.1195(5) 0.054(3) Uani 1 1 d . . . . .
H20 H 0.871293 0.653402 -0.096578 0.065 Uiso 1 1 calc R U . . .
N21 N 0.4613(12) 0.7161(4) -0.2576(8) 0.096(5) Uani 1 1 d D . . . .
H21 H 0.398717 0.713650 -0.280489 0.115 Uiso 1 1 calc R U . . .
N22 N 0.5479(11) 0.7591(3) -0.1936(10) 0.091(4) Uani 1 1 d D . . . .
H22 H 0.527635 0.777351 -0.186302 0.110 Uiso 1 1 calc R U . . .
N23 N 0.977(2) 0.8351(5) -0.2654(17) 0.174(6) Uani 1 1 d D U . . .
H23A H 1.006106 0.851581 -0.281154 0.209 Uiso 0.51(3) 1 calc R U P B 2
H23 H 1.006479 0.851883 -0.278340 0.209 Uiso 0.49(3) 1 calc R U P B 1
N24 N 1.024(2) 0.8017(5) -0.1866(17) 0.184(7) Uani 1 1 d D U . . .
N1S N 0.6610(9) 0.6403(3) -0.3242(5) 0.056(3) Uani 1 1 d . . . . .
N2S N 0.8422(9) 0.5350(3) 0.3388(6) 0.069(4) Uani 1 1 d . . . . .
C8S C 0.643(3) 0.4944(7) 0.4338(17) 0.094(10) Uani 0.5 1 d D U P . .
H8SA H 0.586212 0.503972 0.421425 0.141 Uiso 0.5 1 calc R U P . .
H8SB H 0.695210 0.500820 0.407004 0.141 Uiso 0.5 1 calc R U P . .
H8SC H 0.657304 0.496587 0.482841 0.141 Uiso 0.5 1 calc R U P . .
C6 C 0.6139(8) 0.6336(3) 0.0621(5) 0.050(3) Uani 1 1 d . . . . .
C5 C 0.5310(9) 0.6432(3) 0.0282(6) 0.064(5) Uani 1 1 d . . . . .
H5A H 0.483774 0.631598 0.012898 0.077 Uiso 1 1 calc R U . . .
C4 C 0.5209(12) 0.6667(4) 0.0187(8) 0.064(4) Uani 1 1 d . . . . .
H4A H 0.462495 0.672973 0.001804 0.077 Uiso 1 1 calc R U . . .
C3 C 0.5953(11) 0.6843(4) 0.0327(8) 0.067(4) Uani 1 1 d . . . . .
H3A H 0.587814 0.702134 0.022753 0.081 Uiso 1 1 calc R U . . .
C2 C 0.6772(12) 0.6753(4) 0.0605(7) 0.064(4) Uani 1 1 d . . . . .
H2A H 0.727159 0.686869 0.070242 0.077 Uiso 1 1 calc R U . . .
C1 C 0.6875(9) 0.6499(3) 0.0743(5) 0.051(3) Uani 1 1 d . . . . .
C42 C 0.8143(10) 0.6486(4) 0.1649(6) 0.059(4) Uani 1 1 d . . . . .
H42A H 0.879775 0.642809 0.171528 0.071 Uiso 1 1 calc R U . . .
H42B H 0.814315 0.667655 0.163435 0.071 Uiso 1 1 calc R U . . .
C38 C 0.7898(8) 0.6185(3) 0.2594(6) 0.050(3) Uani 1 1 d . . . . .
H38 H 0.844929 0.610178 0.244709 0.060 Uiso 1 1 calc R U . . .
C39 C 0.7581(8) 0.6398(3) 0.2248(5) 0.052(4) Uani 1 1 d . . . . .
C40 C 0.6771(8) 0.6512(3) 0.2416(6) 0.051(3) Uani 1 1 d . . . . .
H40 H 0.655550 0.665854 0.216921 0.061 Uiso 1 1 calc R U . . .
C41 C 0.6241(9) 0.6412(3) 0.2961(6) 0.057(4) Uani 1 1 d . . . . .
H41 H 0.566987 0.649215 0.307857 0.068 Uiso 1 1 calc R U . . .
C36 C 0.6552(9) 0.6200(3) 0.3318(5) 0.060(4) Uani 1 1 d . . . . .
C37 C 0.7430(10) 0.6087(3) 0.3157(6) 0.058(4) Uani 1 1 d . . . . .
H37 H 0.768593 0.594999 0.342396 0.070 Uiso 1 1 calc R U . . .
C35 C 0.6041(10) 0.6100(3) 0.3933(5) 0.050(3) Uani 1 1 d . U . . .
H35A H 0.604928 0.590934 0.392143 0.060 Uiso 1 1 calc R U . . .
H35B H 0.538072 0.615576 0.389728 0.060 Uiso 1 1 calc R U . . .
C34 C 0.6440(10) 0.6458(3) 0.4736(8) 0.059(4) Uani 1 1 d . . . . .
C33 C 0.7061(14) 0.6645(4) 0.4411(7) 0.078(5) Uani 1 1 d . . . . .
H33 H 0.756801 0.658394 0.414901 0.094 Uiso 1 1 calc R U . . .
C32 C 0.693(2) 0.6894(4) 0.4475(11) 0.094(7) Uani 1 1 d . . . . .
H32 H 0.725385 0.700706 0.417955 0.113 Uiso 1 1 calc R U . . .
C31 C 0.642(2) 0.6984(5) 0.4899(12) 0.104(8) Uani 1 1 d . . . . .
H31 H 0.643735 0.716451 0.498302 0.125 Uiso 1 1 calc R U . . .
C30 C 0.5758(13) 0.6825(3) 0.5287(11) 0.075(5) Uani 1 1 d . . . . .
H30 H 0.529881 0.689204 0.558281 0.090 Uiso 1 1 calc R U . . .
C29 C 0.5898(13) 0.6555(4) 0.5160(7) 0.071(5) Uani 1 1 d . . . . .
C28 C 0.4238(10) 0.6403(4) 0.5535(6) 0.061(4) Uani 1 1 d . . . . .
H28A H 0.394843 0.631013 0.591894 0.073 Uiso 1 1 calc R U . . .
H28B H 0.405313 0.658675 0.556455 0.073 Uiso 1 1 calc R U . . .
C23 C 0.3332(10) 0.5929(3) 0.4255(7) 0.057(4) Uani 1 1 d . . . . .
H23B H 0.315782 0.575291 0.425405 0.069 Uiso 1 1 calc R U . . .
C24 C 0.3617(7) 0.6041(4) 0.4843(6) 0.054(4) Uani 1 1 d . . . . .
H24 H 0.362992 0.594193 0.525343 0.065 Uiso 1 1 calc R U . . .
C25 C 0.3889(9) 0.6294(4) 0.4869(6) 0.059(4) Uani 1 1 d . . . . .
C26 C 0.3854(9) 0.6434(3) 0.4263(8) 0.058(3) Uani 1 1 d . . . . .
H26 H 0.403485 0.660990 0.427528 0.069 Uiso 1 1 calc R U . . .
C27 C 0.3579(9) 0.6333(4) 0.3667(7) 0.062(4) Uani 1 1 d . . . . .
H27 H 0.357427 0.643524 0.326183 0.075 Uiso 1 1 calc R U . . .
C22 C 0.3289(8) 0.6069(4) 0.3640(6) 0.065(5) Uani 1 1 d . . . . .
C21 C 0.2960(9) 0.5935(4) 0.3004(6) 0.062(4) Uani 1 1 d . . . . .
H21A H 0.320093 0.575587 0.301275 0.074 Uiso 1 1 calc R U . . .
H21B H 0.322594 0.602213 0.260185 0.074 Uiso 1 1 calc R U . . .
C15 C 0.1160(6) 0.61851(18) 0.2008(4) 0.056(3) Uani 1 1 d G U . . .
C16 C 0.0825(6) 0.6418(2) 0.1748(3) 0.061(4) Uani 1 1 d G . . . .
H16 H 0.061995 0.642936 0.128219 0.073 Uiso 1 1 calc R U . . .
C17 C 0.0791(7) 0.66330(17) 0.2171(5) 0.069(4) Uani 1 1 d G . . . .
H17 H 0.056192 0.679185 0.199342 0.083 Uiso 1 1 calc R U . . .
C18 C 0.1091(7) 0.66158(17) 0.2853(5) 0.079(5) Uani 1 1 d G . . . .
H18 H 0.106742 0.676297 0.314131 0.095 Uiso 1 1 calc R U . . .
C19 C 0.1426(7) 0.6383(2) 0.3112(3) 0.078(5) Uani 1 1 d G . . . .
H19A H 0.163097 0.637159 0.357797 0.094 Uiso 1 1 calc R U . . .
C20 C 0.1460(5) 0.61680(17) 0.2689(4) 0.045(3) Uani 1 1 d G U . . .
C14 C 0.1749(8) 0.5992(4) 0.0958(6) 0.059(4) Uani 1 1 d . . . . .
H14E H 0.158772 0.584958 0.063702 0.071 Uiso 1 1 calc R U . . .
H14F H 0.156443 0.615559 0.073392 0.071 Uiso 1 1 calc R U . . .
C10 C 0.3291(9) 0.5782(3) 0.0962(6) 0.056(4) Uani 1 1 d . . . . .
H10B H 0.300104 0.563042 0.078900 0.067 Uiso 1 1 calc R U . . .
C11 C 0.2785(7) 0.5992(4) 0.1094(5) 0.055(4) Uani 1 1 d . . . . .
C12 C 0.3223(8) 0.6226(4) 0.1348(6) 0.057(4) Uani 1 1 d . . . . .
H12B H 0.288906 0.638237 0.139729 0.069 Uiso 1 1 calc R U . . .
C13 C 0.4164(8) 0.6203(3) 0.1514(6) 0.052(3) Uani 1 1 d . . . . .
H13 H 0.446282 0.634505 0.173584 0.062 Uiso 1 1 calc R U . . .
C8 C 0.4687(8) 0.5993(2) 0.1382(6) 0.041(2) Uani 1 1 d . U . . .
C9 C 0.4257(10) 0.5792(4) 0.1085(7) 0.060(4) Uani 1 1 d . . . . .
H9A H 0.462443 0.564875 0.095136 0.072 Uiso 1 1 calc R U . . .
C7 C 0.5761(7) 0.5984(3) 0.1489(5) 0.047(3) Uani 1 1 d . . . . .
H7B H 0.595001 0.610273 0.186352 0.056 Uiso 1 1 calc R U . . .
H7C H 0.595290 0.580746 0.162454 0.056 Uiso 1 1 calc R U . . .
C43 C 0.4700(9) 0.5231(4) 0.2216(8) 0.067(4) Uani 1 1 d . . . . .
C44 C 0.4467(12) 0.5336(4) 0.2824(8) 0.075(5) Uani 1 1 d . . . . .
C45 C 0.5134(12) 0.5405(4) 0.3310(9) 0.073(5) Uani 1 1 d . . . . .
H45 H 0.495703 0.544886 0.376242 0.088 Uiso 1 1 calc R U . . .
C46 C 0.6074(9) 0.5412(3) 0.3131(8) 0.059(4) Uani 1 1 d . . . . .
H46 H 0.653981 0.547688 0.343891 0.071 Uiso 1 1 calc R U . . .
C47 C 0.6299(9) 0.5321(3) 0.2499(7) 0.056(3) Uani 1 1 d . . . . .
H47 H 0.693093 0.532656 0.236156 0.068 Uiso 1 1 calc R U . . .
C48 C 0.5619(10) 0.5220(3) 0.2046(8) 0.059(4) Uani 1 1 d . . . . .
C49 C 0.6302(9) 0.4844(4) 0.1431(8) 0.061(4) Uani 1 1 d . . . . .
H49A H 0.637670 0.477264 0.096366 0.073 Uiso 1 1 calc R U . . .
H49B H 0.585291 0.473189 0.167015 0.073 Uiso 1 1 calc R U . . .
C51 C 0.8039(11) 0.4919(3) 0.1470(8) 0.062(4) Uani 1 1 d . . . . .
H51 H 0.800091 0.497860 0.100948 0.075 Uiso 1 1 calc R U . . .
C50 C 0.7241(10) 0.4827(3) 0.1811(7) 0.054(3) Uani 1 1 d . . . . .
C55 C 0.7287(10) 0.4749(3) 0.2469(8) 0.064(4) Uani 1 1 d . . . . .
H55 H 0.673083 0.470386 0.269800 0.076 Uiso 1 1 calc R U . . .
C54 C 0.8181(12) 0.4732(3) 0.2831(10) 0.069(4) Uani 1 1 d . . . . .
H54 H 0.822793 0.466278 0.328188 0.083 Uiso 1 1 calc R U . . .
C53 C 0.9000(9) 0.4825(3) 0.2484(9) 0.059(4) Uani 1 1 d . . . . .
C52 C 0.8850(11) 0.4916(4) 0.1825(9) 0.069(4) Uani 1 1 d . . . . .
H52 H 0.937676 0.498496 0.160084 0.082 Uiso 1 1 calc R U . . .
C56 C 0.9878(11) 0.4820(3) 0.2870(9) 0.066(4) Uani 1 1 d . . . . .
H56A H 0.974813 0.482876 0.336637 0.079 Uiso 1 1 calc R U . . .
H56B H 1.024747 0.497439 0.275086 0.079 Uiso 1 1 calc R U . . .
C62 C 1.0210(6) 0.43272(16) 0.1718(5) 0.048(2) Uani 1 1 d DG U . . .
C61 C 1.0335(8) 0.4281(2) 0.1023(5) 0.077(3) Uani 1 1 d G U . A .
C60 C 1.0885(9) 0.4446(3) 0.0642(4) 0.084(3) Uani 1 1 d G U . A .
H60 H 1.097019 0.441439 0.016716 0.101 Uiso 1 1 calc R U . . .
C59 C 1.1310(8) 0.4657(2) 0.0956(6) 0.083(3) Uani 1 1 d G U . A .
H59 H 1.168635 0.477006 0.069541 0.099 Uiso 1 1 calc R U . . .
C58 C 1.1185(7) 0.47035(18) 0.1651(6) 0.072(3) Uani 1 1 d G U . A .
H58 H 1.147609 0.484789 0.186497 0.087 Uiso 1 1 calc R U . . .
C57 C 1.0635(7) 0.45385(19) 0.2031(4) 0.069(3) Uani 1 1 d DG U . A .
C90 C 0.8880(8) 0.5422(3) -0.0457(6) 0.047(3) Uani 1 1 d . . . . .
C89 C 0.9692(8) 0.5320(3) -0.0102(7) 0.058(3) Uani 1 1 d . U . . .
H89 H 1.017434 0.543391 0.004605 0.070 Uiso 1 1 calc R U . . .
C88 C 0.9780(10) 0.5066(4) 0.0025(7) 0.064(4) Uani 1 1 d . . . . .
H88 H 1.033803 0.500221 0.023620 0.077 Uiso 1 1 calc R U . . .
C87 C 0.9049(14) 0.4892(4) -0.0155(9) 0.078(5) Uani 1 1 d . . . . .
H87 H 0.912630 0.471240 -0.008949 0.093 Uiso 1 1 calc R U . . .
C86 C 0.8226(10) 0.4990(4) -0.0425(7) 0.062(4) Uani 1 1 d . . . . .
H86 H 0.771020 0.487888 -0.051738 0.075 Uiso 1 1 calc R U . . .
C85 C 0.8158(9) 0.5253(3) -0.0563(6) 0.049(3) Uani 1 1 d . . . . .
C126 C 0.6894(7) 0.5263(3) -0.1450(6) 0.047(3) Uani 1 1 d . . . . .
H12C H 0.623128 0.531354 -0.151504 0.056 Uiso 1 1 calc R U . . .
H12D H 0.692210 0.507239 -0.143875 0.056 Uiso 1 1 calc R U . . .
C124 C 0.8261(10) 0.5245(3) -0.2243(6) 0.055(3) Uani 1 1 d . . . . .
H124 H 0.847802 0.509381 -0.201342 0.066 Uiso 1 1 calc R U . . .
C123 C 0.7443(8) 0.5359(3) -0.2047(6) 0.048(3) Uani 1 1 d . . . . .
C122 C 0.7092(8) 0.5563(3) -0.2444(6) 0.051(3) Uani 1 1 d . . . . .
H122 H 0.649912 0.563513 -0.234939 0.061 Uiso 1 1 calc R U . . .
C121 C 0.7621(7) 0.5661(3) -0.2983(6) 0.043(3) Uani 1 1 d . . . . .
H121 H 0.738775 0.580445 -0.323601 0.051 Uiso 1 1 calc R U . . .
C120 C 0.8459(8) 0.5557(3) -0.3158(6) 0.046(3) Uani 1 1 d . . . . .
C125 C 0.8773(9) 0.5349(3) -0.2777(6) 0.051(3) Uani 1 1 d . . . . .
H125 H 0.935830 0.527419 -0.288138 0.061 Uiso 1 1 calc R U . . .
C119 C 0.8983(7) 0.5656(3) -0.3766(7) 0.053(3) Uani 1 1 d . . . . .
H11B H 0.898221 0.584621 -0.375283 0.063 Uiso 1 1 calc R U . . .
H11C H 0.963996 0.559763 -0.372464 0.063 Uiso 1 1 calc R U . . .
C118 C 0.8578(9) 0.5279(3) -0.4552(7) 0.059(4) Uani 1 1 d . . . . .
C117 C 0.7993(10) 0.5115(3) -0.4204(7) 0.059(4) Uani 1 1 d . . . . .
H117 H 0.753559 0.518440 -0.391152 0.070 Uiso 1 1 calc R U . . .
C116 C 0.8062(13) 0.4863(4) -0.4273(10) 0.078(5) Uani 1 1 d . . . . .
H116 H 0.766465 0.475208 -0.402338 0.093 Uiso 1 1 calc R U . . .
C115 C 0.8731(15) 0.4757(4) -0.4722(10) 0.078(5) Uani 1 1 d . . . . .
H115 H 0.880141 0.457592 -0.477103 0.094 Uiso 1 1 calc R U . . .
C114 C 0.9278(15) 0.4928(4) -0.5088(9) 0.082(6) Uani 1 1 d . . . . .
H114 H 0.970121 0.486248 -0.541353 0.098 Uiso 1 1 calc R U . . .
C113 C 0.9222(10) 0.5179(3) -0.4993(7) 0.057(4) Uani 1 1 d . . . . .
C112 C 1.0776(9) 0.5327(3) -0.5365(7) 0.057(4) Uani 1 1 d . . . . .
H11D H 1.108479 0.540529 -0.576327 0.068 Uiso 1 1 calc R U . . .
H11E H 1.090813 0.513944 -0.536758 0.068 Uiso 1 1 calc R U . . .
C110 C 1.1134(10) 0.5303(4) -0.4074(7) 0.066(3) Uani 1 1 d . . . . .
H110 H 1.092072 0.512973 -0.406298 0.079 Uiso 1 1 calc R U . . .
C109 C 1.1161(9) 0.5447(3) -0.4696(6) 0.056(3) Uani 1 1 d . . . . .
C108 C 1.1463(10) 0.5702(4) -0.4695(7) 0.065(3) Uani 1 1 d . . . . .
H108 H 1.147703 0.579723 -0.511127 0.079 Uiso 1 1 calc R U . . .
C107 C 1.1748(7) 0.5818(4) -0.4071(6) 0.056(3) Uani 1 1 d . . . . .
H107 H 1.194199 0.599295 -0.406426 0.067 Uiso 1 1 calc R U . . .
C106 C 1.1745(8) 0.5680(3) -0.3480(6) 0.054(3) Uani 1 1 d . . . . .
C111 C 1.1446(8) 0.5434(3) -0.3468(6) 0.058(3) Uani 1 1 d . . . . .
H111 H 1.144191 0.534535 -0.304186 0.069 Uiso 1 1 calc R U . . .
C105 C 1.2071(8) 0.5807(4) -0.2824(7) 0.064(5) Uani 1 1 d . . . . .
H10C H 1.179194 0.571604 -0.243218 0.077 Uiso 1 1 calc R U . . .
H10D H 1.183523 0.598661 -0.282075 0.077 Uiso 1 1 calc R U . . .
C104 C 1.3566(7) 0.5559(3) -0.2479(6) 0.0503(19) Uani 1 1 d . U . . .
C103 C 1.3600(8) 0.5364(3) -0.2913(8) 0.062(2) Uani 1 1 d . U . . .
H103 H 1.340682 0.538087 -0.338066 0.074 Uiso 1 1 calc R U . . .
C102 C 1.3933(12) 0.5134(4) -0.2646(9) 0.073(3) Uani 1 1 d . U . . .
H102 H 1.395121 0.498566 -0.292941 0.088 Uiso 1 1 calc R U . . .
C101 C 1.4251(12) 0.5119(4) -0.1946(9) 0.076(3) Uani 1 1 d . U . . .
H101 H 1.448386 0.496084 -0.176432 0.091 Uiso 1 1 calc R U . . .
C100 C 1.4217(12) 0.5328(4) -0.1553(9) 0.072(3) Uani 1 1 d . U . . .
H100 H 1.444272 0.531973 -0.109090 0.087 Uiso 1 1 calc R U . . .
C99 C 1.3845(7) 0.5567(3) -0.1814(7) 0.056(2) Uani 1 1 d . U . . .
C98 C 1.3284(7) 0.5760(4) -0.0753(6) 0.059(4) Uani 1 1 d . . . . .
H98A H 1.348065 0.559942 -0.051527 0.071 Uiso 1 1 calc R U . . .
H98B H 1.342877 0.590704 -0.044612 0.071 Uiso 1 1 calc R U . . .
C96 C 1.1805(7) 0.5544(4) -0.1156(6) 0.055(4) Uani 1 1 d . . . . .
H96 H 1.215218 0.539018 -0.120823 0.066 Uiso 1 1 calc R U . . .
C95 C 1.2241(7) 0.5751(3) -0.0916(5) 0.054(4) Uani 1 1 d . . . . .
C94 C 1.1736(8) 0.5976(3) -0.0783(5) 0.051(3) Uani 1 1 d . . . . .
H94 H 1.204549 0.612491 -0.061287 0.061 Uiso 1 1 calc R U . . .
C93 C 1.0779(7) 0.5978(3) -0.0903(6) 0.049(3) Uani 1 1 d . . . . .
H93 H 1.043038 0.612774 -0.079858 0.059 Uiso 1 1 calc R U . . .
C92 C 1.0320(8) 0.5763(3) -0.1173(5) 0.051(3) Uani 1 1 d . . . . .
C97 C 1.0836(8) 0.5543(4) -0.1339(6) 0.056(4) Uani 1 1 d . . . . .
H97 H 1.055224 0.539950 -0.156367 0.067 Uiso 1 1 calc R U . . .
C91 C 0.9300(7) 0.5755(3) -0.1274(6) 0.048(3) Uani 1 1 d . . . . .
H91A H 0.914499 0.563100 -0.164478 0.058 Uiso 1 1 calc R U . . .
H91B H 0.908154 0.592717 -0.142759 0.058 Uiso 1 1 calc R U . . .
C127 C 1.0346(9) 0.6512(3) -0.2005(8) 0.061(4) Uani 1 1 d . . . . .
C128 C 1.0611(9) 0.6410(4) -0.2666(8) 0.062(4) Uani 1 1 d . . . . .
H128 H 1.124647 0.640714 -0.279478 0.075 Uiso 1 1 calc R U . . .
C129 C 0.9916(10) 0.6318(4) -0.3105(8) 0.067(4) Uani 1 1 d . . . . .
H129 H 1.007888 0.624494 -0.353237 0.080 Uiso 1 1 calc R U . . .
C130 C 0.9006(10) 0.6331(4) -0.2933(7) 0.062(4) Uani 1 1 d . . . . .
H130 H 0.853860 0.627363 -0.325064 0.074 Uiso 1 1 calc R U . . .
C131 C 0.8747(9) 0.6426(3) -0.2301(7) 0.056(3) Uani 1 1 d . . . . .
H131 H 0.810993 0.642227 -0.217588 0.067 Uiso 1 1 calc R U . . .
C132 C 0.9392(9) 0.6522(3) -0.1867(7) 0.054(3) Uani 1 1 d . . . . .
C133 C 0.8763(11) 0.6899(3) -0.1247(8) 0.058(3) Uani 1 1 d . . . . .
H13A H 0.920457 0.701331 -0.148364 0.069 Uiso 1 1 calc R U . . .
H13B H 0.868785 0.696679 -0.077709 0.069 Uiso 1 1 calc R U . . .
C139 C 0.7705(14) 0.6990(3) -0.2325(9) 0.071(5) Uani 1 1 d . . . . .
H139 H 0.823566 0.704239 -0.257370 0.086 Uiso 1 1 calc R U . . .
C134 C 0.7825(10) 0.6914(3) -0.1621(7) 0.054(3) Uani 1 1 d . . . . .
C135 C 0.7035(10) 0.6846(4) -0.1275(7) 0.063(4) Uani 1 1 d . . . . .
H135 H 0.708886 0.680531 -0.080031 0.076 Uiso 1 1 calc R U . . .
C136 C 0.6160(9) 0.6834(3) -0.1598(9) 0.063(4) Uani 1 1 d . . . . .
H136 H 0.562001 0.677267 -0.137482 0.076 Uiso 1 1 calc R U . . .
C137 C 0.6140(14) 0.6921(3) -0.2295(7) 0.074(5) Uani 1 1 d . . . . .
C138 C 0.6869(15) 0.6989(3) -0.2640(8) 0.066(5) Uani 1 1 d . . . . .
H138 H 0.680599 0.703802 -0.310892 0.080 Uiso 1 1 calc R U . . .
C140 C 0.5067(15) 0.6909(5) -0.2615(13) 0.101(7) Uani 1 1 d . . . . .
H14A H 0.508244 0.685302 -0.309995 0.121 Uiso 1 1 calc R U . . .
H14B H 0.470159 0.678120 -0.235694 0.121 Uiso 1 1 calc R U . . .
C146 C 0.4843(7) 0.74241(16) -0.1566(5) 0.044(2) Uani 1 1 d DG U . . .
C145 C 0.4723(9) 0.7479(3) -0.0875(5) 0.108(6) Uani 1 1 d G . . . .
H145 H 0.501516 0.762613 -0.067496 0.129 Uiso 1 1 calc R U . . .
C144 C 0.4177(10) 0.7319(4) -0.0477(5) 0.116(6) Uani 1 1 d G . . . .
H144 H 0.409586 0.735640 -0.000476 0.139 Uiso 1 1 calc R U . . .
C143 C 0.3750(8) 0.7104(3) -0.0770(7) 0.112(6) Uani 1 1 d G . . . .
H143 H 0.337716 0.699419 -0.049759 0.134 Uiso 1 1 calc R U . . .
C142 C 0.3870(7) 0.7049(2) -0.1461(8) 0.107(6) Uani 1 1 d G . . . .
H142 H 0.357777 0.690170 -0.166064 0.128 Uiso 1 1 calc R U . . .
C141 C 0.4416(8) 0.7209(2) -0.1859(5) 0.077(4) Uani 1 1 d DG . . . .
C147 C 0.6498(12) 0.7571(3) -0.1714(11) 0.088(5) Uani 1 1 d D . . . .
H14C H 0.658043 0.761145 -0.121951 0.105 Uiso 1 1 calc R U . . .
H14D H 0.674232 0.739626 -0.180075 0.105 Uiso 1 1 calc R U . . .
C151 C 0.8202(15) 0.8116(3) -0.2746(12) 0.149(5) Uani 1 1 d DG U . . .
C150 C 0.7675(17) 0.8191(2) -0.2189(12) 0.147(6) Uani 1 1 d G U . . .
H150 H 0.773072 0.836098 -0.201227 0.177 Uiso 1 1 calc R U . . .
C149 C 0.7066(16) 0.8017(3) -0.1891(10) 0.146(6) Uani 1 1 d G U . . .
H149 H 0.670617 0.806852 -0.151108 0.175 Uiso 1 1 calc R U . . .
C148 C 0.6985(15) 0.7769(3) -0.2150(11) 0.140(6) Uani 1 1 d DG U . . .
C153 C 0.7512(16) 0.7694(2) -0.2707(11) 0.142(6) Uani 1 1 d G U . . .
H153 H 0.745592 0.752392 -0.288354 0.171 Uiso 1 1 calc R U . . .
C152 C 0.8120(16) 0.7868(3) -0.3004(10) 0.144(6) Uani 1 1 d G U . . .
H152 H 0.848047 0.781638 -0.338474 0.173 Uiso 1 1 calc R U . . .
C154 C 0.884(2) 0.8328(5) -0.3043(19) 0.162(5) Uani 1 1 d D U . . .
H15A H 0.895650 0.828884 -0.353057 0.195 Uiso 1 1 calc R U . . .
H15B H 0.850967 0.849556 -0.302504 0.195 Uiso 1 1 calc R U . . .
C160 C 1.084(2) 0.7988(5) -0.2494(13) 0.189(6) Uani 1 1 d DG U . . .
C159 C 1.1542(17) 0.7820(4) -0.2695(13) 0.197(7) Uani 1 1 d G U . . .
H159 H 1.187989 0.772277 -0.236045 0.236 Uiso 1 1 calc R U . . .
C158 C 1.1748(16) 0.7796(4) -0.3386(14) 0.206(7) Uani 1 1 d G U . . .
H158 H 1.222640 0.768131 -0.352347 0.247 Uiso 1 1 calc R U . . .
C157 C 1.1253(18) 0.7938(5) -0.3876(12) 0.211(7) Uani 1 1 d G U . . .
H157 H 1.139336 0.792150 -0.434823 0.253 Uiso 1 1 calc R U . . .
C156 C 1.0552(16) 0.8106(5) -0.3675(15) 0.205(7) Uani 1 1 d G U . . .
H156 H 1.021382 0.820315 -0.400997 0.246 Uiso 1 1 calc R U . . .
C155 C 1.0346(18) 0.8130(4) -0.2984(16) 0.191(6) Uani 1 1 d DG U . . .
C161 C 0.967(3) 0.7780(6) -0.147(3) 0.178(12) Uani 1 1 d . . . . .
H16A H 0.965274 0.781446 -0.096792 0.214 Uiso 1 1 calc R U . . .
H16B H 0.901967 0.776803 -0.164793 0.214 Uiso 1 1 calc R U . . .
C165 C 1.1117(9) 0.7059(3) -0.1681(8) 0.089(4) Uani 1 1 d G U . . .
C166 C 1.0603(11) 0.7150(3) -0.2243(6) 0.102(5) Uani 1 1 d G U . . .
H166 H 1.056719 0.705189 -0.265478 0.123 Uiso 1 1 calc R U . . .
C167 C 1.0142(11) 0.7385(3) -0.2204(9) 0.131(7) Uani 1 1 d G U . . .
H167 H 0.979052 0.744727 -0.258876 0.157 Uiso 1 1 calc R U . . .
C162 C 1.0194(12) 0.7528(2) -0.1602(11) 0.134(7) Uani 1 1 d G U . . .
C163 C 1.0708(13) 0.7437(3) -0.1040(8) 0.136(7) Uani 1 1 d G U . . .
H163 H 1.074328 0.753506 -0.062818 0.163 Uiso 1 1 calc R U . . .
C164 C 1.1169(10) 0.7202(3) -0.1079(7) 0.110(6) Uani 1 1 d G U . . .
H164 H 1.151995 0.713968 -0.069420 0.132 Uiso 1 1 calc R U . . .
C168 C 1.1629(11) 0.6809(5) -0.1729(9) 0.092(7) Uani 1 1 d . . . . .
H16C H 1.220852 0.681579 -0.144319 0.111 Uiso 1 1 calc R U . . .
H16D H 1.180328 0.677704 -0.221096 0.111 Uiso 1 1 calc R U . . .
C1A C 0.5748(19) 0.4979(6) -0.3595(15) 0.097(6) Uani 0.861(18) 1 d . . P . .
H1A H 0.627111 0.498714 -0.328673 0.116 Uiso 0.861(18) 1 calc R U P . .
C2A C 0.524(3) 0.4775(6) -0.375(2) 0.142(13) Uani 0.861(18) 1 d D . P . .
C3A C 0.4431(16) 0.4861(4) -0.4247(12) 0.131(11) Uani 0.861(18) 1 d G . P . .
C8A C 0.4651(10) 0.5118(4) -0.4360(9) 0.095(5) Uani 0.861(18) 1 d G . P . .
C7A C 0.4107(13) 0.5265(3) -0.4813(9) 0.095(6) Uani 0.861(18) 1 d G . P . .
H7AA H 0.425798 0.544028 -0.489124 0.114 Uiso 0.861(18) 1 calc R U P . .
C6A C 0.3343(14) 0.5154(4) -0.5153(10) 0.127(9) Uani 0.861(18) 1 d G . P . .
H6A H 0.297166 0.525398 -0.546227 0.152 Uiso 0.861(18) 1 calc R U P . .
C5A C 0.3123(16) 0.4897(5) -0.5039(14) 0.164(16) Uani 0.861(18) 1 d G . P . .
H5AA H 0.260092 0.482144 -0.527061 0.197 Uiso 0.861(18) 1 calc R U P . .
C4A C 0.367(2) 0.4751(4) -0.4586(16) 0.20(2) Uani 0.861(18) 1 d G . P . .
H4AA H 0.351650 0.457520 -0.450793 0.237 Uiso 0.861(18) 1 calc R U P . .
C9A C 0.523(3) 0.4508(7) -0.342(2) 0.164(9) Uani 0.861(18) 1 d D U P . .
H9AA H 0.457534 0.444750 -0.346009 0.197 Uiso 0.861(18) 1 calc R U P . .
H9AB H 0.559399 0.439527 -0.372639 0.197 Uiso 0.861(18) 1 calc R U P . .
C10A C 0.555(3) 0.4439(9) -0.2698(18) 0.162(9) Uani 0.861(18) 1 d D U P . .
H10E H 0.540613 0.461432 -0.251464 0.195 Uiso 0.861(18) 1 calc R U P . .
O1A O 0.819(3) 0.4527(7) -0.2569(19) 0.195(11) Uani 0.861(18) 1 d D U P . .
N1A N 0.5382(16) 0.5168(5) -0.3949(12) 0.102(5) Uani 0.861(18) 1 d . . P . .
H1AA H 0.561196 0.532516 -0.391657 0.122 Uiso 0.861(18) 1 calc R U P . .
N2A N 0.659(2) 0.4498(6) -0.276(2) 0.166(9) Uani 0.861(18) 1 d D U P . .
H2AA H 0.681501 0.448383 -0.317252 0.199 Uiso 0.861(18) 1 calc R U P . .
C12A C 0.731(3) 0.4583(9) -0.217(3) 0.168(11) Uani 0.861(18) 1 d D U P . .
C11A C 0.502(4) 0.4302(11) -0.214(3) 0.194(16) Uani 0.861(18) 1 d D U P . .
C1B C 0.926(3) 0.6787(9) 0.374(2) 0.094(7) Uani 0.530(19) 1 d . U P . .
H1B H 0.887488 0.679222 0.333738 0.113 Uiso 0.530(19) 1 calc R U P . .
C2B C 0.959(3) 0.7002(9) 0.415(3) 0.108(8) Uani 0.530(19) 1 d . U P . .
C3B C 1.034(2) 0.6905(5) 0.4637(17) 0.112(8) Uani 0.530(19) 1 d G U P . .
C4B C 1.093(3) 0.7026(4) 0.511(2) 0.131(10) Uani 0.530(19) 1 d G U P . .
H4B H 1.094344 0.720843 0.514375 0.157 Uiso 0.530(19) 1 calc R U P . .
C5B C 1.151(2) 0.6879(7) 0.5546(17) 0.135(10) Uani 0.530(19) 1 d G U P . .
H5B H 1.190817 0.696183 0.587220 0.162 Uiso 0.530(19) 1 calc R U P . .
C6B C 1.1489(19) 0.6612(6) 0.5503(15) 0.120(9) Uani 0.530(19) 1 d G U P . .
H6B H 1.188085 0.651215 0.579824 0.144 Uiso 0.530(19) 1 calc R U P . .
C7B C 1.0900(19) 0.6492(4) 0.5026(15) 0.094(7) Uani 0.530(19) 1 d G U P . .
H7BA H 1.088879 0.630906 0.499584 0.112 Uiso 0.530(19) 1 calc R U P . .
C8B C 1.0327(17) 0.6638(6) 0.4593(13) 0.095(7) Uani 0.530(19) 1 d G U P . .
C9B C 0.951(4) 0.7302(9) 0.419(4) 0.136(13) Uani 0.530(19) 1 d . U P . .
N1B N 0.963(2) 0.6565(7) 0.4088(17) 0.088(6) Uani 0.530(19) 1 d . U P . .
H1BA H 0.945961 0.640530 0.400233 0.105 Uiso 0.530(19) 1 calc R U P . .
C3S C 0.8746(8) 0.5443(3) 0.2934(7) 0.048(3) Uani 1 1 d . . . . .
C4S C 0.9103(10) 0.5550(4) 0.2302(7) 0.065(4) Uani 1 1 d . . . . .
H4SA H 0.858811 0.557107 0.196671 0.097 Uiso 1 1 calc R U . . .
H4SB H 0.957233 0.543383 0.211644 0.097 Uiso 1 1 calc R U . . .
H4SC H 0.938836 0.571849 0.239752 0.097 Uiso 1 1 calc R U . . .
C1S C 0.6342(9) 0.6315(3) -0.2738(7) 0.058(4) Uani 1 1 d . . . . .
C2S C 0.5925(9) 0.6194(3) -0.2148(7) 0.051(3) Uani 1 1 d . . . . .
H2SA H 0.547253 0.606392 -0.230460 0.076 Uiso 1 1 calc R U . . .
H2SB H 0.560601 0.632474 -0.187608 0.076 Uiso 1 1 calc R U . . .
H2SC H 0.641391 0.611176 -0.186503 0.076 Uiso 1 1 calc R U . . .
C7S C 0.629(3) 0.4672(7) 0.4190(13) 0.088(9) Uani 0.5 1 d D U P . .
N4S N 0.627(3) 0.4459(8) 0.399(3) 0.127(13) Uani 0.5 1 d D U P . .
N3S N 0.870(3) 0.7271(5) -0.392(2) 0.098(11) Uani 0.5 1 d . U P . .
O4W O 0.397(4) 0.6834(7) 0.225(4) 0.28(5) Uani 0.5 1 d . . P . .
C6S C 0.861(3) 0.6795(5) -0.4188(18) 0.067(8) Uani 0.5 1 d . U P . .
H6SA H 0.863903 0.676779 -0.468456 0.101 Uiso 0.5 1 calc R U P . .
H6SB H 0.803675 0.671904 -0.401458 0.101 Uiso 0.5 1 calc R U P . .
H6SC H 0.915345 0.671382 -0.396120 0.101 Uiso 0.5 1 calc R U P . .
C5S C 0.862(3) 0.7084(6) -0.4036(17) 0.074(9) Uani 0.5 1 d . U P . .
O2W O 0.322(3) 0.3630(10) 0.105(3) 0.091(12) Uani 0.305(12) 1 d . U P A 1
Pd6A Pd 0.5194(5) 0.34127(10) 0.1525(4) 0.176(4) Uani 0.695(12) 1 d G . P A 2
Cl1A Cl 0.5962(7) 0.30257(10) 0.1496(5) 0.251(11) Uani 0.695(12) 1 d G . P A 2
Cl2A Cl 0.5221(7) 0.34133(15) 0.0434(4) 0.313(14) Uani 0.695(12) 1 d G . P A 2
N7A N 0.3967(7) 0.51954(12) 0.1696(6) 0.053(3) Uani 0.695(12) 1 d G U P A 2
H7A H 0.355888 0.535059 0.164235 0.064 Uiso 0.695(12) 1 calc R U P A 2
N10A N 0.9556(5) 0.41525(16) 0.2126(9) 0.117(5) Uani 0.695(12) 1 d G U P A 2
H10A H 0.974245 0.396989 0.204102 0.140 Uiso 0.695(12) 1 calc R U P A 2
N11A N 0.5076(6) 0.33964(9) 0.2437(4) 0.128(4) Uani 0.695(12) 1 d G U P A 2
H11A H 0.480194 0.322359 0.253549 0.153 Uiso 0.695(12) 1 calc R U P A 2
N12A N 0.4465(5) 0.37663(11) 0.1561(3) 0.117(4) Uani 0.695(12) 1 d G U P A 2
H12A H 0.399961 0.378487 0.117405 0.140 Uiso 0.695(12) 1 calc R U P A 2
C63A C 0.8612(5) 0.41818(13) 0.1898(7) 0.118(5) Uani 0.695(12) 1 d G U P A 2
H63C H 0.859323 0.416890 0.139114 0.142 Uiso 0.695(12) 1 calc R U P A 2
H63D H 0.840807 0.435799 0.201818 0.142 Uiso 0.695(12) 1 calc R U P A 2
C67A C 0.6737(6) 0.36058(11) 0.2730(4) 0.127(4) Uani 0.695(12) 1 d G U P A 2
C66A C 0.7311(6) 0.35491(11) 0.2185(5) 0.127(5) Uani 0.695(12) 1 d G U P A 2
H66A H 0.731469 0.338034 0.199674 0.153 Uiso 0.695(12) 1 calc R U P A 2
C65A C 0.7879(5) 0.37389(12) 0.1914(6) 0.125(5) Uani 0.695(12) 1 d G U P A 2
H65A H 0.827165 0.369980 0.154139 0.150 Uiso 0.695(12) 1 calc R U P A 2
C64A C 0.7873(5) 0.39854(12) 0.2188(6) 0.124(5) Uani 0.695(12) 1 d G U P A 2
C69A C 0.7299(6) 0.40425(12) 0.2734(5) 0.125(5) Uani 0.695(12) 1 d G U P A 2
H69A H 0.729618 0.421126 0.292225 0.150 Uiso 0.695(12) 1 calc R U P A 2
C68A C 0.6731(6) 0.38531(12) 0.3005(4) 0.127(5) Uani 0.695(12) 1 d G U P A 2
H68A H 0.633769 0.389233 0.337731 0.152 Uiso 0.695(12) 1 calc R U P A 2
C70A C 0.5923(7) 0.34210(10) 0.2892(4) 0.130(4) Uani 0.695(12) 1 d G U P A 2
H70C H 0.619641 0.324650 0.293594 0.156 Uiso 0.695(12) 1 calc R U P A 2
H70D H 0.570105 0.346878 0.335268 0.156 Uiso 0.695(12) 1 calc R U P A 2
C76A C 0.4015(5) 0.37610(11) 0.2241(4) 0.124(4) Uani 0.695(12) 1 d G U P A 2
C75A C 0.3226(5) 0.39051(12) 0.2387(5) 0.128(4) Uani 0.695(12) 1 d G U P A 2
H75A H 0.296293 0.401763 0.205080 0.154 Uiso 0.695(12) 1 calc R U P A 2
C74A C 0.2823(7) 0.38842(13) 0.3028(5) 0.130(5) Uani 0.695(12) 1 d G U P A 2
H74A H 0.228302 0.398248 0.312852 0.156 Uiso 0.695(12) 1 calc R U P A 2
C73A C 0.3208(8) 0.37196(13) 0.3521(5) 0.130(5) Uani 0.695(12) 1 d G U P A 2
H73A H 0.293154 0.370546 0.395841 0.156 Uiso 0.695(12) 1 calc R U P A 2
C72A C 0.3997(8) 0.35759(12) 0.3374(4) 0.129(4) Uani 0.695(12) 1 d G U P A 2
H72A H 0.426058 0.346365 0.371055 0.154 Uiso 0.695(12) 1 calc R U P A 2
C71A C 0.4401(6) 0.35962(10) 0.2733(4) 0.127(4) Uani 0.695(12) 1 d G U P A 2
C77A C 0.5265(5) 0.39613(10) 0.1517(3) 0.105(4) Uani 0.695(12) 1 d G U P A 2
H77C H 0.557119 0.395001 0.106730 0.127 Uiso 0.695(12) 1 calc R U P A 2
H77D H 0.573808 0.393186 0.188665 0.127 Uiso 0.695(12) 1 calc R U P A 2
C79A C 0.4257(6) 0.43509(13) 0.1067(4) 0.088(3) Uani 0.695(12) 1 d G U P A 2
H79A H 0.422548 0.426798 0.063221 0.105 Uiso 0.695(12) 1 calc R U P A 2
C80A C 0.3803(6) 0.45842(14) 0.1161(4) 0.080(3) Uani 0.695(12) 1 d G U P A 2
H80A H 0.346052 0.466076 0.079086 0.096 Uiso 0.695(12) 1 calc R U P A 2
C81A C 0.3849(6) 0.47057(12) 0.1797(5) 0.074(3) Uani 0.695(12) 1 d G U P A 2
C82A C 0.4349(6) 0.45934(10) 0.2339(4) 0.079(3) Uani 0.695(12) 1 d G U P A 2
H82A H 0.438057 0.467621 0.277331 0.095 Uiso 0.695(12) 1 calc R U P A 2
C83A C 0.4804(5) 0.43602(9) 0.2244(4) 0.086(3) Uani 0.695(12) 1 d G U P A 2
H83A H 0.514654 0.428369 0.261435 0.103 Uiso 0.695(12) 1 calc R U P A 2
C78A C 0.4758(5) 0.42387(11) 0.1608(3) 0.093(3) Uani 0.695(12) 1 d G U P A 2
C84A C 0.3393(6) 0.49431(13) 0.1884(6) 0.063(3) Uani 0.695(12) 1 d G U P A 2
H84C H 0.320928 0.495660 0.236958 0.076 Uiso 0.695(12) 1 calc R U P A 2
H84D H 0.281168 0.494129 0.159950 0.076 Uiso 0.695(12) 1 calc R U P A 2
O2X O 0.284(3) 0.3799(9) 0.073(3) 0.193(16) Uani 0.695(12) 1 d . U P A 2
Pd13 Pd 1.0085(16) 0.83234(18) -0.1599(7) 0.235(5) Uani 0.51(3) 1 d D U P B 2
Cl26 Cl 0.942(3) 0.8734(3) -0.143(2) 0.231(13) Uani 0.51(3) 1 d D U P B 2
Cl25 Cl 1.021(5) 0.8245(12) -0.039(2) 0.32(3) Uani 0.51(3) 1 d . U P B 2

loop_
_atom_site_aniso_label
_atom_site_aniso_U_11
_atom_site_aniso_U_22
_atom_site_aniso_U_33
_atom_site_aniso_U_23
_atom_site_aniso_U_13
_atom_site_aniso_U_12
Pd1 0.0127(3) 0.0887(7) 0.0237(3) 0.0002(4) 0.0019(2) -0.0064(4)
Pd3 0.0284(4) 0.0822(7) 0.0243(4) -0.0068(4) -0.0013(3) -0.0021(5)
Pd2 0.0176(4) 0.1102(9) 0.0328(4) -0.0047(4) 0.0039(3) -0.0029(5)
Pd4 0.0240(4) 0.1147(10) 0.0502(6) -0.0072(6) 0.0082(4) -0.0173(6)
Pd5 0.1366(17) 0.0760(10) 0.0969(12) 0.0005(8) 0.0381(11) 0.0269(10)
Pd6 0.109(6) 0.062(4) 0.299(15) 0.003(6) 0.056(7) -0.002(4)
Cl11 0.19(3) 0.125(19) 0.25(3) 0.02(2) 0.03(2) 0.023(19)
Cl12 0.23(4) 0.087(15) 0.21(3) -0.032(16) 0.019(19) 0.030(18)
N7 0.038(10) 0.074(9) 0.103(11) 0.004(9) 0.024(9) -0.021(8)
N10 0.062(8) 0.074(7) 0.119(10) 0.017(7) 0.023(8) -0.012(7)
N11 0.069(8) 0.075(8) 0.144(10) 0.006(7) 0.038(7) -0.019(6)
N12 0.060(8) 0.080(8) 0.142(10) 0.005(7) 0.034(7) -0.021(7)
C63 0.060(7) 0.078(8) 0.126(10) 0.013(8) 0.024(8) -0.016(7)
C67 0.070(8) 0.078(8) 0.139(10) 0.011(8) 0.033(7) -0.018(7)
C66 0.069(8) 0.078(8) 0.138(11) 0.011(8) 0.031(8) -0.017(7)
C65 0.067(8) 0.078(8) 0.136(11) 0.012(8) 0.030(8) -0.017(7)
C64 0.064(8) 0.078(8) 0.132(10) 0.013(8) 0.029(8) -0.016(7)
C69 0.067(9) 0.078(8) 0.135(11) 0.013(8) 0.032(8) -0.016(7)
C68 0.070(9) 0.078(8) 0.136(11) 0.012(8) 0.033(8) -0.017(7)
C70 0.071(8) 0.077(8) 0.144(10) 0.009(8) 0.035(7) -0.018(7)
C76 0.067(8) 0.079(8) 0.143(10) 0.007(7) 0.038(7) -0.019(7)
C75 0.071(9) 0.084(9) 0.144(11) 0.005(9) 0.038(8) -0.015(7)
C74 0.074(9) 0.086(10) 0.144(11) 0.005(9) 0.038(8) -0.013(8)
C73 0.075(9) 0.085(10) 0.144(11) 0.004(9) 0.038(8) -0.013(8)
C72 0.073(9) 0.082(9) 0.143(10) 0.005(8) 0.038(8) -0.015(8)
C71 0.070(8) 0.078(8) 0.143(10) 0.006(8) 0.038(7) -0.017(7)
C77 0.054(8) 0.077(8) 0.133(10) 0.003(7) 0.031(7) -0.018(7)
C79 0.047(8) 0.076(8) 0.120(10) 0.000(8) 0.031(8) -0.021(7)
C80 0.045(8) 0.076(8) 0.115(10) 0.001(7) 0.031(8) -0.022(7)
C81 0.043(8) 0.074(8) 0.113(10) 0.003(7) 0.029(7) -0.021(7)
C82 0.045(8) 0.075(8) 0.117(10) 0.005(8) 0.027(8) -0.020(7)
C83 0.048(8) 0.075(8) 0.122(10) 0.004(7) 0.028(8) -0.019(7)
C78 0.050(8) 0.077(8) 0.124(10) 0.002(7) 0.029(7) -0.020(7)
C84 0.042(8) 0.074(8) 0.104(10) 0.004(7) 0.027(7) -0.021(7)
Pd7 0.0133(3) 0.0853(7) 0.0242(3) -0.0012(4) 0.0014(2) -0.0077(4)
Pd9 0.0256(4) 0.0816(7) 0.0262(4) -0.0066(4) 0.0009(3) -0.0025(4)
Pd8 0.0182(4) 0.1133(9) 0.0334(4) -0.0051(5) 0.0025(3) -0.0030(5)
Pd10 0.0248(4) 0.0988(9) 0.0513(6) -0.0023(5) 0.0057(4) -0.0142(5)
Pd11 0.188(2) 0.0881(12) 0.0800(11) 0.0028(8) 0.0172(12) 0.0542(13)
Pd12 0.151(7) 0.098(4) 0.387(9) -0.079(6) 0.164(6) -0.079(4)
Cl2 0.0214(12) 0.091(2) 0.0290(12) 0.0002(12) 0.0034(9) -0.0090(14)
Cl1 0.0134(11) 0.102(3) 0.0332(12) -0.0030(13) -0.0025(9) -0.0068(13)
Cl6 0.0279(13) 0.085(2) 0.0438(15) -0.0102(14) 0.0021(11) -0.0038(15)
Cl5 0.0343(15) 0.092(2) 0.0320(13) -0.0008(13) 0.0023(10) -0.0001(16)
Cl4 0.0359(16) 0.118(3) 0.0452(17) -0.0019(17) 0.0078(13) -0.0021(19)
Cl3 0.052(2) 0.102(3) 0.0466(17) -0.0104(17) 0.0019(14) -0.006(2)
Cl7 0.0309(16) 0.157(5) 0.066(2) -0.004(3) 0.0012(15) -0.024(2)
Cl8 0.0338(15) 0.103(3) 0.0516(17) -0.0068(17) 0.0115(12) -0.0200(18)
Cl9 0.183(7) 0.103(4) 0.089(4) 0.002(3) 0.026(4) 0.056(4)
Cl10 0.241(10) 0.067(3) 0.174(8) 0.008(4) 0.088(7) 0.031(5)
Cl14 0.0230(12) 0.083(2) 0.0327(13) 0.0006(12) 0.0021(9) -0.0069(14)
Cl13 0.0142(11) 0.095(2) 0.0330(12) -0.0022(12) 0.0003(9) -0.0080(13)
Cl18 0.0320(14) 0.079(2) 0.0435(15) -0.0078(14) 0.0030(11) -0.0096(15)
Cl17 0.0336(14) 0.099(3) 0.0293(12) -0.0008(13) 0.0022(10) -0.0029(16)
Cl16 0.0347(16) 0.115(3) 0.0460(17) 0.0053(17) 0.0035(12) -0.0016(19)
Cl15 0.0426(17) 0.116(3) 0.0403(16) -0.0084(17) 0.0035(12) -0.002(2)
Cl19 0.0299(16) 0.133(4) 0.067(2) -0.007(2) 0.0025(15) -0.015(2)
Cl20 0.0378(16) 0.107(3) 0.0453(16) -0.0015(16) 0.0084(12) -0.0186(18)
Cl21 0.47(2) 0.163(8) 0.093(5) -0.037(5) -0.057(8) 0.178(11)
Cl22 0.385(18) 0.109(5) 0.123(6) 0.050(5) 0.075(9) 0.061(8)
Cl23 0.19(2) 0.107(11) 0.37(2) -0.065(12) 0.182(18) -0.073(12)
Cl24 0.21(2) 0.184(19) 0.27(2) -0.124(15) 0.125(17) -0.067(16)
O1W 0.24(4) 0.23(4) 0.18(3) 0.03(3) 0.09(3) -0.12(3)
O3W 0.09(2) 0.34(7) 0.08(2) 0.06(3) -0.033(18) -0.06(3)
N2 0.035(5) 0.097(9) 0.026(4) -0.005(5) 0.001(4) 0.001(6)
N1 0.013(4) 0.071(7) 0.037(5) -0.008(4) 0.008(3) -0.009(4)
N6 0.035(5) 0.080(8) 0.025(4) 0.001(4) 0.003(4) -0.016(5)
N5 0.038(5) 0.085(8) 0.027(4) -0.003(4) 0.004(4) 0.007(6)
N4 0.021(4) 0.134(11) 0.013(4) -0.011(5) -0.002(3) 0.009(6)
N3 0.012(4) 0.122(10) 0.028(4) -0.005(5) -0.004(3) -0.008(5)
N8 0.029(5) 0.108(10) 0.039(5) -0.008(6) 0.011(4) -0.011(6)
N9 0.065(8) 0.057(7) 0.084(5) -0.005(4) 0.003(5) 0.001(6)
N14 0.011(3) 0.076(7) 0.029(4) -0.002(4) -0.001(3) 0.004(4)
N13 0.029(5) 0.091(8) 0.015(4) 0.004(4) 0.004(3) -0.006(5)
N18 0.039(5) 0.090(8) 0.019(4) -0.002(4) 0.002(4) 0.001(6)
N17 0.033(5) 0.088(8) 0.024(4) -0.014(4) 0.000(4) 0.012(5)
N16 0.025(5) 0.097(5) 0.043(5) -0.003(4) 0.007(4) -0.015(4)
N15 0.015(4) 0.111(6) 0.048(5) -0.006(4) 0.005(4) -0.010(5)
N19 0.024(5) 0.095(9) 0.078(8) -0.016(7) 0.009(5) -0.007(6)
N20 0.029(5) 0.094(9) 0.039(5) 0.006(5) 0.003(4) -0.021(6)
N21 0.071(9) 0.128(11) 0.087(7) -0.024(7) -0.022(7) 0.035(9)
N22 0.088(8) 0.067(8) 0.121(12) 0.001(7) 0.042(8) -0.006(7)
N23 0.190(9) 0.127(8) 0.208(10) 0.006(8) 0.068(8) -0.022(7)
N24 0.196(15) 0.110(12) 0.251(14) 0.017(12) 0.093(12) -0.028(11)
N1S 0.055(7) 0.082(8) 0.030(5) -0.006(5) -0.008(5) -0.021(6)
N2S 0.048(7) 0.128(12) 0.031(5) -0.004(6) -0.002(5) -0.017(8)
C8S 0.09(2) 0.15(2) 0.038(15) -0.013(15) 0.009(15) -0.001(19)
C6 0.026(6) 0.102(11) 0.022(5) 0.003(5) 0.001(4) 0.004(6)
C5 0.037(7) 0.125(15) 0.031(6) -0.021(7) -0.001(5) 0.016(8)
C4 0.056(9) 0.084(11) 0.053(8) 0.003(7) 0.009(6) 0.028(9)
C3 0.052(9) 0.088(12) 0.062(9) 0.010(8) 0.008(7) 0.017(9)
C2 0.057(9) 0.098(12) 0.037(7) -0.004(7) 0.008(6) -0.008(9)
C1 0.034(6) 0.097(11) 0.023(5) 0.001(5) 0.003(4) 0.000(7)
C42 0.044(7) 0.102(12) 0.032(6) -0.016(6) -0.001(5) -0.010(8)
C38 0.029(6) 0.082(9) 0.038(6) -0.010(6) -0.004(5) -0.005(6)
C39 0.031(6) 0.106(11) 0.019(5) 0.002(5) 0.002(4) -0.018(7)
C40 0.024(5) 0.088(10) 0.041(6) -0.012(6) 0.005(4) 0.003(6)
C41 0.027(6) 0.112(12) 0.033(6) 0.007(6) 0.009(4) 0.001(7)
C36 0.037(6) 0.125(13) 0.018(5) -0.011(6) 0.002(4) -0.003(8)
C37 0.041(7) 0.099(11) 0.035(6) 0.012(6) -0.009(5) 0.007(7)
C35 0.059(7) 0.084(8) 0.008(4) 0.001(4) 0.005(4) -0.002(6)
C34 0.040(7) 0.080(11) 0.056(8) -0.011(7) -0.005(6) -0.015(7)
C33 0.076(12) 0.111(16) 0.047(8) 0.006(8) -0.002(7) -0.005(11)
C32 0.14(2) 0.080(14) 0.062(11) 0.015(9) -0.008(12) -0.035(14)
C31 0.14(2) 0.101(16) 0.070(13) -0.013(11) 0.006(13) -0.032(16)
C30 0.072(11) 0.048(9) 0.105(14) 0.009(8) 0.021(9) 0.024(8)
C29 0.078(11) 0.095(12) 0.037(7) 0.002(7) -0.024(7) -0.017(9)
C28 0.044(7) 0.111(12) 0.027(6) 0.001(6) -0.004(5) -0.014(8)
C23 0.039(7) 0.091(10) 0.042(7) 0.007(6) 0.008(5) 0.002(7)
C24 0.015(5) 0.111(12) 0.036(6) 0.010(6) -0.002(4) -0.007(6)
C25 0.030(6) 0.122(13) 0.025(5) 0.007(6) 0.002(4) 0.014(8)
C26 0.036(7) 0.076(9) 0.061(8) 0.001(7) 0.006(6) 0.010(7)
C27 0.034(7) 0.106(12) 0.046(7) 0.020(7) -0.004(5) -0.010(8)
C22 0.024(5) 0.147(16) 0.024(5) 0.009(7) 0.001(4) 0.009(8)
C21 0.030(6) 0.129(14) 0.026(5) -0.007(6) -0.004(4) -0.014(8)
C15 0.025(5) 0.105(9) 0.039(5) -0.011(6) 0.002(4) 0.005(6)
C16 0.017(5) 0.108(12) 0.059(8) 0.006(8) 0.008(5) 0.000(7)
C17 0.041(8) 0.097(12) 0.070(10) 0.014(9) 0.005(7) 0.005(8)
C18 0.052(9) 0.112(14) 0.072(11) -0.010(10) -0.004(8) -0.010(10)
C19 0.041(8) 0.129(16) 0.064(9) -0.021(10) -0.009(7) 0.003(9)
C20 0.019(4) 0.081(7) 0.037(5) -0.009(5) 0.010(4) -0.006(5)
C14 0.024(6) 0.115(12) 0.038(6) -0.011(7) -0.006(4) -0.005(7)
C10 0.035(6) 0.103(11) 0.030(5) -0.009(6) 0.005(4) -0.023(8)
C11 0.013(5) 0.127(12) 0.024(5) -0.002(6) 0.004(4) 0.004(7)
C12 0.031(6) 0.104(11) 0.036(6) 0.004(6) 0.008(5) -0.002(7)
C13 0.023(5) 0.090(10) 0.043(6) -0.013(6) 0.011(4) 0.003(6)
C8 0.025(4) 0.058(5) 0.041(4) 0.001(4) 0.011(3) -0.002(4)
C9 0.037(7) 0.102(12) 0.042(6) 0.004(7) 0.005(5) -0.019(8)
C7 0.017(5) 0.093(9) 0.030(5) 0.003(5) 0.011(4) -0.007(6)
C43 0.022(6) 0.120(14) 0.058(8) 0.009(8) 0.004(5) 0.000(8)
C44 0.058(9) 0.129(15) 0.039(7) -0.001(8) 0.008(6) -0.001(10)
C45 0.053(9) 0.102(13) 0.066(10) -0.004(8) 0.016(7) -0.008(9)
C46 0.032(6) 0.087(10) 0.059(8) -0.009(7) -0.001(6) -0.001(7)
C47 0.025(6) 0.087(10) 0.058(8) -0.002(7) 0.004(5) 0.011(7)
C48 0.031(6) 0.093(11) 0.053(8) -0.007(7) 0.011(5) -0.006(7)
C49 0.023(6) 0.094(12) 0.067(9) -0.012(8) 0.008(5) -0.008(7)
C51 0.046(8) 0.081(10) 0.060(9) 0.008(7) 0.013(6) 0.008(8)
C50 0.044(7) 0.062(9) 0.057(8) -0.008(6) 0.006(6) -0.007(7)
C55 0.041(7) 0.087(11) 0.064(9) -0.019(7) 0.018(6) -0.007(8)
C54 0.052(9) 0.072(10) 0.084(11) 0.007(8) 0.016(8) 0.011(8)
C53 0.032(6) 0.048(8) 0.096(11) -0.004(7) -0.009(7) -0.001(6)
C52 0.059(10) 0.084(12) 0.063(9) 0.005(8) 0.011(7) -0.001(9)
C56 0.055(9) 0.061(9) 0.081(11) -0.008(7) -0.008(8) 0.008(7)
C62 0.025(4) 0.047(4) 0.074(4) 0.000(3) 0.010(3) 0.013(3)
C61 0.064(7) 0.088(7) 0.079(4) -0.010(4) 0.018(4) 0.000(6)
C60 0.063(7) 0.102(7) 0.087(6) 0.004(5) 0.018(5) 0.001(6)
C59 0.055(7) 0.094(7) 0.099(6) 0.009(5) 0.011(5) 0.004(6)
C58 0.039(6) 0.080(6) 0.098(6) 0.009(5) 0.003(5) -0.005(5)
C57 0.054(6) 0.066(5) 0.087(5) -0.005(4) 0.007(4) -0.006(4)
C90 0.028(6) 0.084(9) 0.030(5) -0.013(5) 0.007(4) -0.002(6)
C89 0.017(5) 0.091(9) 0.066(7) 0.007(6) 0.006(5) -0.003(6)
C88 0.033(7) 0.108(13) 0.050(7) -0.008(7) -0.001(5) 0.014(8)
C87 0.083(13) 0.088(12) 0.063(10) 0.006(8) 0.018(9) 0.010(11)
C86 0.031(7) 0.107(13) 0.049(7) -0.005(7) 0.011(5) -0.009(8)
C85 0.032(6) 0.081(10) 0.035(6) 0.005(5) 0.006(4) 0.001(6)
C126 0.017(5) 0.083(9) 0.042(6) -0.004(5) 0.012(4) -0.016(6)
C124 0.046(7) 0.086(10) 0.034(6) 0.002(6) -0.006(5) -0.001(7)
C123 0.018(5) 0.083(9) 0.042(6) -0.003(6) 0.007(4) -0.002(6)
C122 0.021(5) 0.098(11) 0.033(6) -0.012(6) 0.004(4) 0.014(6)
C121 0.017(5) 0.077(8) 0.035(5) -0.007(5) 0.001(4) -0.005(5)
C120 0.025(5) 0.083(9) 0.032(5) -0.006(5) 0.006(4) -0.006(6)
C125 0.031(6) 0.089(10) 0.034(6) -0.010(6) 0.003(4) 0.017(7)
C119 0.012(4) 0.092(10) 0.054(7) -0.022(6) 0.004(4) -0.012(6)
C118 0.028(6) 0.101(12) 0.047(7) -0.024(7) -0.017(5) 0.003(7)
C117 0.043(7) 0.079(11) 0.055(8) -0.026(7) 0.001(6) -0.005(7)
C116 0.056(10) 0.094(14) 0.084(12) 0.004(10) 0.015(8) -0.010(10)
C115 0.094(14) 0.069(11) 0.071(11) 0.004(8) 0.002(9) 0.014(10)
C114 0.091(14) 0.109(16) 0.046(8) 0.000(8) 0.006(8) 0.008(12)
C113 0.046(7) 0.080(10) 0.044(7) -0.023(6) -0.006(5) 0.007(7)
C112 0.039(7) 0.090(10) 0.041(6) -0.008(6) 0.004(5) 0.022(7)
C110 0.048(8) 0.113(9) 0.036(5) 0.000(5) -0.012(5) -0.015(7)
C109 0.033(6) 0.108(8) 0.027(4) -0.005(5) -0.001(4) 0.002(6)
C108 0.049(8) 0.115(8) 0.032(5) 0.006(5) -0.006(5) -0.011(7)
C107 0.013(4) 0.117(8) 0.038(5) 0.006(4) -0.006(4) -0.014(6)
C106 0.024(5) 0.109(7) 0.028(4) -0.005(5) -0.006(4) -0.008(5)
C111 0.035(6) 0.108(7) 0.031(5) 0.001(5) -0.003(4) -0.004(6)
C105 0.013(5) 0.140(15) 0.040(6) -0.008(7) 0.001(4) -0.003(7)
C104 0.015(3) 0.091(4) 0.045(3) -0.001(3) 0.011(3) -0.019(3)
C103 0.028(5) 0.100(5) 0.057(4) -0.009(3) 0.005(4) -0.008(4)
C102 0.055(7) 0.100(5) 0.064(5) -0.012(4) -0.007(5) -0.002(5)
C101 0.052(7) 0.109(6) 0.066(5) -0.005(4) -0.007(5) -0.001(6)
C100 0.052(6) 0.109(6) 0.055(5) -0.002(4) -0.007(5) -0.005(5)
C99 0.014(4) 0.107(5) 0.046(3) -0.001(3) 0.007(3) -0.012(4)
C98 0.014(5) 0.130(13) 0.033(5) -0.007(7) -0.001(4) -0.010(7)
C96 0.013(5) 0.116(12) 0.037(6) -0.010(6) 0.008(4) 0.000(6)
C95 0.015(5) 0.118(12) 0.028(5) 0.002(6) 0.005(4) -0.008(7)
C94 0.028(6) 0.103(10) 0.022(5) -0.002(5) 0.002(4) -0.012(7)
C93 0.019(5) 0.091(9) 0.037(5) -0.021(6) 0.001(4) -0.001(6)
C92 0.024(5) 0.116(11) 0.014(4) 0.004(5) -0.004(4) -0.012(7)
C97 0.017(5) 0.118(12) 0.033(6) -0.002(6) 0.005(4) -0.009(7)
C91 0.017(5) 0.089(9) 0.039(6) -0.007(6) 0.001(4) -0.005(6)
C127 0.027(5) 0.095(11) 0.060(6) -0.014(6) 0.017(4) -0.012(6)
C128 0.020(5) 0.105(11) 0.062(6) -0.012(6) 0.014(4) 0.000(6)
C129 0.034(5) 0.112(13) 0.054(7) -0.016(7) 0.010(4) -0.002(6)
C130 0.034(5) 0.105(11) 0.047(6) -0.009(6) 0.004(4) -0.002(6)
C131 0.039(5) 0.083(9) 0.046(5) 0.000(5) 0.010(4) -0.011(6)
C132 0.026(5) 0.090(10) 0.047(6) -0.005(6) 0.013(4) -0.012(5)
C133 0.054(8) 0.051(8) 0.069(9) -0.003(6) 0.008(7) -0.012(7)
C139 0.087(13) 0.054(9) 0.074(10) 0.007(7) 0.014(9) -0.018(9)
C134 0.041(7) 0.075(9) 0.048(7) -0.001(6) 0.018(5) -0.015(7)
C135 0.034(7) 0.110(13) 0.046(7) -0.001(7) 0.007(5) -0.014(8)
C136 0.026(6) 0.072(10) 0.091(11) 0.013(8) 0.013(6) -0.004(7)
C137 0.083(12) 0.101(13) 0.037(7) -0.006(7) -0.008(7) 0.041(10)
C138 0.108(15) 0.047(8) 0.044(7) 0.000(5) -0.003(8) 0.015(8)
C140 0.068(12) 0.126(13) 0.107(14) -0.028(11) -0.038(11) 0.038(10)
C146 0.029(4) 0.032(4) 0.070(4) -0.001(3) 0.008(4) 0.018(3)
C145 0.084(13) 0.164(16) 0.076(6) -0.025(8) 0.015(7) -0.004(12)
C144 0.066(11) 0.196(19) 0.086(11) 0.017(9) 0.016(8) 0.024(10)
C143 0.025(7) 0.176(16) 0.135(10) 0.043(11) 0.005(8) 0.019(8)
C142 0.061(10) 0.123(13) 0.136(10) 0.029(9) -0.016(8) -0.036(10)
C141 0.072(9) 0.068(7) 0.091(7) -0.006(5) -0.005(6) -0.006(6)
C147 0.081(7) 0.063(10) 0.120(15) -0.023(9) 0.045(9) -0.019(8)
C151 0.183(10) 0.089(7) 0.180(11) -0.006(7) 0.091(8) -0.006(7)
C150 0.184(12) 0.081(8) 0.180(12) -0.011(8) 0.087(10) 0.000(8)
C149 0.182(13) 0.084(8) 0.175(13) -0.014(8) 0.092(10) 0.003(9)
C148 0.177(13) 0.083(7) 0.165(13) -0.010(8) 0.095(10) 0.001(9)
C153 0.178(13) 0.086(7) 0.166(12) -0.008(8) 0.098(10) -0.002(8)
C152 0.180(12) 0.086(7) 0.171(12) -0.002(7) 0.097(10) 0.000(8)
C154 0.189(10) 0.110(8) 0.192(11) 0.007(9) 0.076(8) -0.023(7)
C160 0.197(12) 0.124(10) 0.251(13) 0.014(10) 0.092(10) -0.020(8)
C159 0.204(14) 0.131(11) 0.260(15) 0.016(12) 0.097(12) -0.013(9)
C158 0.214(15) 0.147(13) 0.261(15) 0.017(12) 0.100(13) -0.002(11)
C157 0.220(15) 0.160(13) 0.256(15) 0.014(12) 0.102(12) 0.010(11)
C156 0.218(14) 0.156(12) 0.245(13) 0.009(11) 0.098(12) 0.006(10)
C155 0.198(11) 0.138(9) 0.241(12) 0.009(9) 0.091(10) -0.013(8)
C161 0.20(3) 0.099(13) 0.24(4) -0.004(15) 0.04(2) -0.058(13)
C165 0.069(8) 0.109(9) 0.089(7) -0.004(6) 0.029(6) -0.041(7)
C166 0.089(11) 0.117(12) 0.102(9) 0.012(9) 0.027(8) -0.041(10)
C167 0.150(16) 0.102(12) 0.141(13) 0.020(10) 0.025(12) -0.062(12)
C162 0.144(16) 0.102(11) 0.157(14) 0.008(9) 0.032(12) -0.073(11)
C163 0.134(16) 0.128(14) 0.147(14) -0.016(12) 0.025(12) -0.072(12)
C164 0.098(12) 0.130(12) 0.103(9) -0.020(9) 0.038(9) -0.072(11)
C168 0.057(10) 0.17(2) 0.055(9) -0.008(10) 0.011(7) -0.059(12)
C1A 0.073(12) 0.115(13) 0.103(15) 0.002(10) 0.022(8) 0.009(9)
C2A 0.14(2) 0.125(11) 0.16(3) -0.002(13) -0.04(2) -0.006(11)
C3A 0.116(18) 0.139(13) 0.14(2) 0.006(13) -0.018(16) -0.009(11)
C8A 0.073(10) 0.138(12) 0.076(11) -0.001(9) 0.031(7) 0.006(9)
C7A 0.075(11) 0.142(15) 0.071(11) 0.005(10) 0.027(7) -0.002(10)
C6A 0.124(18) 0.150(17) 0.106(19) -0.032(15) -0.014(13) 0.006(15)
C5A 0.16(3) 0.152(17) 0.17(3) -0.029(19) -0.06(2) -0.013(17)
C4A 0.15(3) 0.17(2) 0.27(5) 0.03(3) -0.08(3) -0.035(19)
C9A 0.183(14) 0.145(12) 0.165(12) 0.012(10) -0.005(10) 0.012(11)
C10A 0.174(11) 0.155(15) 0.158(12) 0.003(10) -0.002(9) 0.010(10)
O1A 0.186(12) 0.21(2) 0.19(2) -0.004(18) 0.010(13) 0.006(15)
N1A 0.076(11) 0.131(11) 0.099(12) 0.012(10) 0.020(8) 0.007(9)
N2A 0.179(10) 0.152(14) 0.167(14) 0.006(11) 0.001(9) 0.007(10)
C12A 0.166(13) 0.158(16) 0.180(14) 0.018(12) -0.003(9) 0.001(11)
C11A 0.19(2) 0.21(3) 0.18(2) 0.033(18) -0.009(17) -0.02(2)
C1B 0.061(13) 0.103(14) 0.121(16) 0.030(10) 0.056(10) -0.001(11)
C2B 0.089(15) 0.098(11) 0.139(18) 0.023(11) 0.056(12) -0.001(11)
C3B 0.093(15) 0.108(12) 0.137(17) 0.020(11) 0.045(11) -0.015(10)
C4B 0.121(19) 0.117(15) 0.15(2) 0.011(13) 0.029(14) -0.018(14)
C5B 0.122(19) 0.126(17) 0.16(2) 0.015(15) 0.019(15) -0.025(15)
C6B 0.102(17) 0.125(16) 0.134(19) 0.025(15) 0.026(13) -0.024(14)
C7B 0.070(14) 0.110(14) 0.103(16) 0.023(11) 0.054(10) -0.013(11)
C8B 0.076(13) 0.107(12) 0.105(15) 0.025(10) 0.056(9) -0.009(10)
C9B 0.12(3) 0.097(12) 0.19(4) 0.024(16) 0.10(2) 0.006(14)
N1B 0.067(12) 0.099(12) 0.100(14) 0.018(10) 0.061(9) 0.006(10)
C3S 0.024(5) 0.071(8) 0.047(7) -0.007(6) -0.004(5) -0.005(6)
C4S 0.033(6) 0.125(14) 0.037(6) 0.004(7) 0.007(5) 0.000(8)
C1S 0.026(6) 0.108(12) 0.042(7) -0.027(7) -0.006(5) 0.001(7)
C2S 0.041(7) 0.067(8) 0.044(6) 0.001(5) -0.007(5) 0.000(6)
C7S 0.09(2) 0.15(2) 0.019(11) -0.007(13) 0.027(12) -0.009(19)
N4S 0.10(2) 0.16(2) 0.13(3) -0.038(17) 0.06(2) -0.02(2)
N3S 0.13(3) 0.045(10) 0.12(2) -0.024(11) 0.07(2) -0.018(12)
O4W 0.21(5) 0.10(2) 0.54(11) -0.17(5) 0.28(7) -0.12(3)
C6S 0.09(2) 0.043(9) 0.070(17) -0.015(10) -0.017(16) 0.004(11)
C5S 0.11(2) 0.042(9) 0.073(17) -0.010(10) 0.060(16) -0.013(11)
O2W 0.057(18) 0.11(2) 0.11(2) -0.001(19) 0.022(17) -0.027(17)
Pd6A 0.225(7) 0.090(3) 0.218(6) -0.040(3) 0.112(5) -0.056(4)
Cl1A 0.32(2) 0.074(7) 0.37(2) -0.102(9) 0.248(18) -0.095(9)
Cl2A 0.45(4) 0.26(2) 0.234(19) -0.139(15) 0.099(19) -0.10(2)
N7A 0.036(5) 0.066(5) 0.059(5) -0.001(4) 0.016(4) -0.019(4)
N10A 0.147(11) 0.089(9) 0.117(11) -0.052(8) 0.050(9) 0.014(9)
N11A 0.158(9) 0.087(7) 0.141(8) -0.029(6) 0.061(6) -0.010(6)
N12A 0.124(8) 0.087(6) 0.142(7) -0.021(6) 0.051(6) -0.024(6)
C63A 0.147(11) 0.088(8) 0.123(10) -0.042(7) 0.050(9) 0.008(8)
C67A 0.156(9) 0.090(7) 0.139(9) -0.030(6) 0.055(7) 0.000(6)
C66A 0.156(10) 0.091(7) 0.137(9) -0.032(7) 0.054(8) 0.002(7)
C65A 0.155(10) 0.089(7) 0.134(9) -0.032(7) 0.054(8) 0.004(7)
C64A 0.153(10) 0.090(7) 0.131(9) -0.034(7) 0.050(8) 0.005(7)
C69A 0.153(10) 0.089(7) 0.135(9) -0.032(7) 0.054(8) 0.003(7)
C68A 0.155(10) 0.090(7) 0.136(9) -0.030(7) 0.053(8) 0.002(7)
C70A 0.159(9) 0.091(7) 0.142(9) -0.030(6) 0.059(7) -0.001(6)
C76A 0.140(8) 0.089(6) 0.147(8) -0.019(6) 0.060(6) -0.019(6)
C75A 0.148(9) 0.091(7) 0.148(9) -0.018(7) 0.062(7) -0.014(6)
C74A 0.152(9) 0.092(8) 0.149(9) -0.018(7) 0.064(7) -0.012(7)
C73A 0.154(10) 0.091(8) 0.147(9) -0.020(7) 0.065(7) -0.010(7)
C72A 0.154(9) 0.090(8) 0.145(8) -0.022(6) 0.064(7) -0.011(7)
C71A 0.152(8) 0.088(6) 0.144(8) -0.022(6) 0.062(6) -0.011(6)
C77A 0.108(7) 0.081(6) 0.128(7) -0.012(5) 0.040(6) -0.013(5)
C79A 0.080(7) 0.080(6) 0.105(7) -0.011(5) 0.034(6) -0.025(6)
C80A 0.070(7) 0.077(6) 0.095(6) -0.008(5) 0.033(5) -0.029(5)
C81A 0.062(6) 0.071(5) 0.091(6) -0.003(4) 0.029(5) -0.026(5)
C82A 0.068(7) 0.071(6) 0.099(6) 0.002(5) 0.028(5) -0.020(5)
C83A 0.078(7) 0.074(6) 0.107(7) -0.002(5) 0.031(6) -0.016(5)
C78A 0.089(7) 0.081(5) 0.112(7) -0.007(5) 0.034(6) -0.017(5)
C84A 0.045(6) 0.073(5) 0.073(6) 0.000(4) 0.024(5) -0.027(4)
O2X 0.19(2) 0.19(2) 0.20(3) -0.03(2) 0.03(2) -0.04(2)
Pd13 0.199(10) 0.118(5) 0.396(10) 0.056(7) 0.149(8) -0.027(5)
Cl26 0.25(3) 0.092(10) 0.36(3) 0.005(14) 0.16(2) -0.005(14)
Cl25 0.40(6) 0.36(5) 0.21(3) 0.08(3) 0.06(3) 0.00(4)

loop_
_atom_type_symbol
_atom_type_description
_atom_type_scat_dispersion_real
_atom_type_scat_dispersion_imag
_atom_type_scat_source
C C 0.0033 0.0016 'International Tables Vol C Tables 4.2.6.8 and 6.1.1.4'
H H 0.0000 0.0000 'International Tables Vol C Tables 4.2.6.8 and 6.1.1.4'
Cl Cl 0.1484 0.1585 'International Tables Vol C Tables 4.2.6.8 and 6.1.1.4'
N N 0.0061 0.0033 'International Tables Vol C Tables 4.2.6.8 and 6.1.1.4'
O O 0.0106 0.0060 'International Tables Vol C Tables 4.2.6.8 and 6.1.1.4'
Pd Pd -0.9988 1.0072 'International Tables Vol C Tables 4.2.6.8 and 6.1.1.4'

loop_
_geom_angle_atom_site_label_1
_geom_angle_atom_site_label_2
_geom_angle_atom_site_label_3
_geom_angle
_geom_angle_site_symmetry_1
_geom_angle_site_symmetry_3
_geom_angle_publ_flag
Cl1 Pd1 Cl2 94.12(12) . . ?
N2 Pd1 Cl2 90.8(4) . . ?
N2 Pd1 Cl1 171.9(3) . . ?
N2 Pd1 N1 84.4(5) . . ?
N1 Pd1 Cl2 174.4(3) . . ?
N1 Pd1 Cl1 91.0(3) . . ?
Cl6 Pd3 Cl5 92.74(13) . . ?
N6 Pd3 Cl6 91.0(4) . . ?
N6 Pd3 Cl5 176.0(4) . . ?
N6 Pd3 N5 83.9(5) . . ?
N5 Pd3 Cl6 174.9(3) . . ?
N5 Pd3 Cl5 92.3(3) . . ?
Cl3 Pd2 Cl4 93.31(16) . . ?
N4 Pd2 Cl4 90.5(4) . . ?
N4 Pd2 Cl3 175.7(4) . . ?
N3 Pd2 Cl4 172.7(3) . . ?
N3 Pd2 Cl3 92.7(3) . . ?
N3 Pd2 N4 83.6(5) . . ?
N7 Pd4 Cl7 92.4(7) . . ?
N7 Pd4 Cl8 165.2(3) . . ?
N7 Pd4 N8 84.8(8) . . ?
Cl7 Pd4 Cl8 93.65(14) . . ?
N8 Pd4 Cl7 176.3(4) . . ?
N8 Pd4 Cl8 89.6(3) . . ?
N8 Pd4 N7A 86.5(4) . . ?
N7A Pd4 Cl7 90.1(3) . . ?
N7A Pd4 Cl8 174.5(3) . . ?
N10 Pd5 Cl9 169.6(4) . . ?
N10 Pd5 Cl10 89.1(5) . . ?
Cl9 Pd5 Cl10 92.7(3) . . ?
N9 Pd5 N10 86.8(5) . . ?
N9 Pd5 Cl9 90.2(4) . . ?
N9 Pd5 Cl10 172.4(5) . . ?
N10A Pd5 Cl9 175.8(3) . . ?
N10A Pd5 Cl10 90.8(4) . . ?
N10A Pd5 N9 86.6(5) . . ?
Cl12 Pd6 Cl11 87.5 . . ?
N11 Pd6 Cl11 92.2 . . ?
N11 Pd6 Cl12 174.9 . . ?
N11 Pd6 N12 87.2 . . ?
N12 Pd6 Cl11 178.9 . . ?
N12 Pd6 Cl12 93.0 . . ?
Pd4 N7 H7 101.4 . . ?
C84 N7 Pd4 127.5(6) . . ?
C84 N7 H7 101.4 . . ?
C84 N7 C43 113.4(11) . . ?
C43 N7 Pd4 107.3(13) . . ?
C43 N7 H7 101.4 . . ?
Pd5 N10 H10 115.2 . . ?
C63 N10 Pd5 105.5(5) . . ?
C63 N10 H10 115.2 . . ?
C63 N10 C62 102.9(9) . . ?
C62 N10 Pd5 101.0(13) . . ?
C62 N10 H10 115.2 . . ?
Pd6 N11 H11 106.2 . . ?
C70 N11 Pd6 119.5 . . ?
C70 N11 H11 106.2 . . ?
C70 N11 C71 103.3 . . ?
C71 N11 Pd6 114.5 . . ?
C71 N11 H11 106.2 . . ?
Pd6 N12 H12 112.3 . . ?
C76 N12 Pd6 103.7 . . ?
C76 N12 H12 112.3 . . ?
C76 N12 C77 113.8 . . ?
C77 N12 Pd6 101.6 . . ?
C77 N12 H12 112.3 . . ?
N10 C63 H63A 108.0 . . ?
N10 C63 H63B 108.0 . . ?
N10 C63 C64 117.3 . . ?
H63A C63 H63B 107.2 . . ?
C64 C63 H63A 108.0 . . ?
C64 C63 H63B 108.0 . . ?
C66 C67 C70 118.9 . . ?
C68 C67 C66 120.0 . . ?
C68 C67 C70 119.0 . . ?
C67 C66 H66 120.0 . . ?
C67 C66 C65 120.0 . . ?
C65 C66 H66 120.0 . . ?
C66 C65 H65 120.0 . . ?
C64 C65 C66 120.1 . . ?
C64 C65 H65 120.0 . . ?
C65 C64 C63 116.5 . . ?
C69 C64 C63 123.2 . . ?
C69 C64 C65 120.0 . . ?
C64 C69 H69 120.0 . . ?
C64 C69 C68 120.0 . . ?
C68 C69 H69 120.0 . . ?
C67 C68 C69 120.0 . . ?
C67 C68 H68 120.0 . . ?
C69 C68 H68 120.0 . . ?
N11 C70 C67 122.5 . . ?
N11 C70 H70A 106.7 . . ?
N11 C70 H70B 106.7 . . ?
C67 C70 H70A 106.7 . . ?
C67 C70 H70B 106.7 . . ?
H70A C70 H70B 106.6 . . ?
C75 C76 N12 123.0 . . ?
C75 C76 C71 120.0 . . ?
C71 C76 N12 117.0 . . ?
C76 C75 H75 120.0 . . ?
C74 C75 C76 120.1 . . ?
C74 C75 H75 120.0 . . ?
C75 C74 H74 120.0 . . ?
C75 C74 C73 120.0 . . ?
C73 C74 H74 120.0 . . ?
C74 C73 H73 120.0 . . ?
C74 C73 C72 120.0 . . ?
C72 C73 H73 120.0 . . ?
C73 C72 H72 120.0 . . ?
C71 C72 C73 120.0 . . ?
C71 C72 H72 120.0 . . ?
C76 C71 N11 113.4 . . ?
C72 C71 N11 124.3 . . ?
C72 C71 C76 120.0 . . ?
N12 C77 H77A 110.9 . . ?
N12 C77 H77B 110.9 . . ?
N12 C77 C78 104.1 . . ?
H77A C77 H77B 109.0 . . ?
C78 C77 H77A 110.9 . . ?
C78 C77 H77B 110.9 . . ?
C80 C79 H79 120.0 . . ?
C80 C79 C78 120.1 . . ?
C78 C79 H79 120.0 . . ?
C79 C80 H80 120.0 . . ?
C79 C80 C81 120.0 . . ?
C81 C80 H80 120.0 . . ?
C80 C81 C84 119.4 . . ?
C82 C81 C80 120.1 . . ?
C82 C81 C84 120.5 . . ?
C81 C82 H82 120.0 . . ?
C81 C82 C83 120.0 . . ?
C83 C82 H82 120.0 . . ?
C82 C83 H83 120.0 . . ?
C78 C83 C82 119.9 . . ?
C78 C83 H83 120.0 . . ?
C79 C78 C77 120.8 . . ?
C83 C78 C77 119.1 . . ?
C83 C78 C79 120.0 . . ?
N7 C84 H84A 108.1 . . ?
N7 C84 H84B 108.1 . . ?
C81 C84 N7 116.8 . . ?
C81 C84 H84A 108.1 . . ?
C81 C84 H84B 108.1 . . ?
H84A C84 H84B 107.3 . . ?
Cl13 Pd7 Cl14 93.82(12) . . ?
N14 Pd7 Cl14 91.7(3) . . ?
N14 Pd7 Cl13 171.0(3) . . ?
N14 Pd7 N13 84.2(4) . . ?
N13 Pd7 Cl14 175.2(3) . . ?
N13 Pd7 Cl13 90.6(3) . . ?
Cl18 Pd9 Cl17 92.67(13) . . ?
N18 Pd9 Cl18 89.6(4) . . ?
N18 Pd9 Cl17 177.6(4) . . ?
N18 Pd9 N17 85.2(5) . . ?
N17 Pd9 Cl18 174.8(3) . . ?
N17 Pd9 Cl17 92.5(3) . . ?
Cl15 Pd8 Cl16 93.48(16) . . ?
N16 Pd8 Cl16 91.6(4) . . ?
N16 Pd8 Cl15 174.2(4) . . ?
N15 Pd8 Cl16 172.9(4) . . ?
N15 Pd8 Cl15 92.8(4) . . ?
N15 Pd8 N16 82.3(5) . . ?
Cl20 Pd10 Cl19 93.74(14) . . ?
N19 Pd10 Cl19 92.4(4) . . ?
N19 Pd10 Cl20 173.6(4) . . ?
N19 Pd10 N20 83.6(5) . . ?
N20 Pd10 Cl19 176.0(3) . . ?
N20 Pd10 Cl20 90.2(3) . . ?
Cl21 Pd11 Cl22 89.8(5) . . ?
N21 Pd11 Cl21 90.7(6) . . ?
N21 Pd11 Cl22 176.0(6) . . ?
N21 Pd11 N22 88.2(6) . . ?
N22 Pd11 Cl21 176.9(6) . . ?
N22 Pd11 Cl22 91.5(5) . . ?
Cl23 Pd12 Cl24 95.4(13) . . ?
N23 Pd12 Cl23 87.7(12) . . ?
N23 Pd12 Cl24 174.8(14) . . ?
N24 Pd12 Cl23 163.1(16) . . ?
N24 Pd12 Cl24 100.9(14) . . ?
N24 Pd12 N23 76.4(13) . . ?
Pd1 N2 H2 107.8 . . ?
C6 N2 Pd1 107.2(8) . . ?
C6 N2 H2 107.8 . . ?
C6 N2 C7 115.0(10) . . ?
C7 N2 Pd1 111.1(7) . . ?
C7 N2 H2 107.8 . . ?
Pd1 N1 H1 105.8 . . ?
C1 N1 Pd1 109.3(8) . . ?
C1 N1 H1 105.8 . . ?
C1 N1 C42 113.8(10) . . ?
C42 N1 Pd1 115.5(9) . . ?
C42 N1 H1 105.8 . . ?
Pd3 N6 H6 107.2 . . ?
C35 N6 Pd3 110.8(8) . . ?
C35 N6 H6 107.2 . . ?
C34 N6 Pd3 107.9(9) . . ?
C34 N6 H6 107.2 . . ?
C34 N6 C35 116.1(11) . . ?
Pd3 N5 H5 106.5 . . ?
C29 N5 Pd3 103.9(10) . . ?
C29 N5 H5 106.5 . . ?
C28 N5 Pd3 113.6(10) . . ?
C28 N5 H5 106.5 . . ?
C28 N5 C29 119.0(12) . . ?
Pd2 N4 H4 108.4 . . ?
C21 N4 Pd2 108.3(8) . . ?
C21 N4 H4 108.4 . . ?
C20 N4 Pd2 107.8(5) . . ?
C20 N4 H4 108.4 . . ?
C20 N4 C21 115.4(12) . . ?
Pd2 N3 H3 105.1 . . ?
C15 N3 Pd2 110.6(6) . . ?
C15 N3 H3 105.1 . . ?
C15 N3 C14 113.7(12) . . ?
C14 N3 Pd2 116.1(10) . . ?
C14 N3 H3 105.1 . . ?
Pd4 N8 H8 108.8 . . ?
C48 N8 Pd4 105.3(8) . . ?
C48 N8 H8 108.8 . . ?
C49 N8 Pd4 111.6(9) . . ?
C49 N8 H8 108.8 . . ?
C49 N8 C48 113.5(12) . . ?
Pd5 N9 H9 106.0 . . ?
C56 N9 Pd5 116.4(11) . . ?
C56 N9 H9 106.0 . . ?
C57 N9 Pd5 106.0(8) . . ?
C57 N9 H9 106.0 . . ?
C57 N9 C56 115.6(13) . . ?
Pd7 N14 H14 107.3 . . ?
C90 N14 Pd7 108.0(7) . . ?
C90 N14 H14 107.3 . . ?
C90 N14 C91 114.2(10) . . ?
C91 N14 Pd7 112.4(6) . . ?
C91 N14 H14 107.3 . . ?
Pd7 N13 H13C 106.4 . . ?
C85 N13 Pd7 107.1(8) . . ?
C85 N13 H13C 106.4 . . ?
C126 N13 Pd7 116.1(8) . . ?
C126 N13 H13C 106.4 . . ?
C126 N13 C85 113.8(10) . . ?
Pd9 N18 H18A 107.0 . . ?
C119 N18 Pd9 112.1(8) . . ?
C119 N18 H18A 107.0 . . ?
C119 N18 C118 115.0(11) . . ?
C118 N18 Pd9 108.1(8) . . ?
C118 N18 H18A 107.0 . . ?
Pd9 N17 H17A 105.8 . . ?
C113 N17 Pd9 109.7(8) . . ?
C113 N17 H17A 105.8 . . ?
C112 N17 Pd9 118.0(9) . . ?
C112 N17 H17A 105.8 . . ?
C112 N17 C113 110.9(11) . . ?
Pd8 N16 H16E 107.8 . . ?
C105 N16 Pd8 108.8(9) . . ?
C105 N16 H16E 107.8 . . ?
C104 N16 Pd8 109.5(8) . . ?
C104 N16 H16E 107.8 . . ?
C104 N16 C105 115.0(12) . . ?
Pd8 N15 H15 104.4 . . ?
C99 N15 Pd8 110.1(9) . . ?
C99 N15 H15 104.4 . . ?
C99 N15 C98 114.7(13) . . ?
C98 N15 Pd8 117.2(10) . . ?
C98 N15 H15 104.4 . . ?
Pd10 N19 H19 105.0 . . ?
C127 N19 Pd10 109.8(8) . . ?
C127 N19 H19 105.0 . . ?
C127 N19 C168 112.6(14) . . ?
C168 N19 Pd10 118.1(11) . . ?
C168 N19 H19 105.0 . . ?
Pd10 N20 H20 106.7 . . ?
C132 N20 Pd10 108.7(8) . . ?
C132 N20 H20 106.7 . . ?
C133 N20 Pd10 112.5(9) . . ?
C133 N20 H20 106.7 . . ?
C133 N20 C132 115.0(12) . . ?
Pd11 N21 H21 105.1 . . ?
C140 N21 Pd11 126.2(16) . . ?
C140 N21 H21 105.1 . . ?
C141 N21 Pd11 106.2(12) . . ?
C141 N21 H21 105.1 . . ?
C141 N21 C140 107.5(16) . . ?
Pd11 N22 H22 107.8 . . ?
C146 N22 Pd11 98.7(10) . . ?
C146 N22 H22 107.8 . . ?
C146 N22 C147 115.2(13) . . ?
C147 N22 Pd11 118.8(12) . . ?
C147 N22 H22 107.8 . . ?
Pd12 N23 H23 108.1 . . ?
C154 N23 Pd12 115(2) . . ?
C154 N23 H23A 106.2 . . ?
C154 N23 H23 108.1 . . ?
C154 N23 C155 102(2) . . ?
C154 N23 Pd13 130(2) . . ?
C155 N23 Pd12 116(2) . . ?
C155 N23 H23A 106.2 . . ?
C155 N23 H23 108.1 . . ?
C155 N23 Pd13 105(2) . . ?
Pd13 N23 H23A 106.2 . . ?
C160 N24 Pd12 121.0(19) . . ?
C160 N24 C161 126(2) . . ?
C160 N24 Pd13 115.1(17) . . ?
C161 N24 Pd12 109.5(19) . . ?
C161 N24 Pd13 119(2) . . ?
H8SA C8S H8SB 109.5 . . ?
H8SA C8S H8SC 109.5 . . ?
H8SB C8S H8SC 109.5 . . ?
C7S C8S H8SA 109.5 . . ?
C7S C8S H8SB 109.5 . . ?
C7S C8S H8SC 109.5 . . ?
C5 C6 N2 123.0(13) . . ?
C1 C6 N2 117.8(11) . . ?
C1 C6 C5 119.2(14) . . ?
C6 C5 H5A 119.8 . . ?
C4 C5 C6 120.4(16) . . ?
C4 C5 H5A 119.8 . . ?
C5 C4 H4A 119.4 . . ?
C5 C4 C3 121.2(16) . . ?
C3 C4 H4A 119.4 . . ?
C4 C3 H3A 120.5 . . ?
C2 C3 C4 119.1(17) . . ?
C2 C3 H3A 120.5 . . ?
C3 C2 H2A 119.9 . . ?
C1 C2 C3 120.2(16) . . ?
C1 C2 H2A 119.9 . . ?
C6 C1 N1 116.8(14) . . ?
C2 C1 N1 123.7(13) . . ?
C2 C1 C6 119.3(13) . . ?
N1 C42 H42A 109.2 . . ?
N1 C42 H42B 109.2 . . ?
H42A C42 H42B 107.9 . . ?
C39 C42 N1 112.2(11) . . ?
C39 C42 H42A 109.2 . . ?
C39 C42 H42B 109.2 . . ?
C39 C38 H38 119.2 . . ?
C39 C38 C37 121.6(13) . . ?
C37 C38 H38 119.2 . . ?
C38 C39 C42 116.9(13) . . ?
C40 C39 C42 122.2(14) . . ?
C40 C39 C38 120.8(12) . . ?
C39 C40 H40 120.0 . . ?
C39 C40 C41 120.0(14) . . ?
C41 C40 H40 120.0 . . ?
C40 C41 H41 120.0 . . ?
C36 C41 C40 120.0(13) . . ?
C36 C41 H41 120.0 . . ?
C41 C36 C37 119.8(13) . . ?
C41 C36 C35 121.5(12) . . ?
C37 C36 C35 118.4(14) . . ?
C38 C37 C36 117.5(13) . . ?
C38 C37 H37 121.2 . . ?
C36 C37 H37 121.2 . . ?
N6 C35 H35A 108.7 . . ?
N6 C35 H35B 108.7 . . ?
C36 C35 N6 114.1(11) . . ?
C36 C35 H35A 108.7 . . ?
C36 C35 H35B 108.7 . . ?
H35A C35 H35B 107.6 . . ?
N6 C34 C33 125.0(15) . . ?
C29 C34 N6 120.9(16) . . ?
C29 C34 C33 114.1(17) . . ?
C34 C33 H33 119.3 . . ?
C32 C33 C34 121(2) . . ?
C32 C33 H33 119.3 . . ?
C33 C32 H32 118.8 . . ?
C31 C32 C33 122(2) . . ?
C31 C32 H32 118.8 . . ?
C32 C31 H31 118.8 . . ?
C32 C31 C30 122(2) . . ?
C30 C31 H31 118.8 . . ?
C31 C30 H30 124.3 . . ?
C29 C30 C31 111.5(18) . . ?
C29 C30 H30 124.3 . . ?
C34 C29 N5 120.1(17) . . ?
C34 C29 C30 126.6(18) . . ?
C30 C29 N5 113.3(16) . . ?
N5 C28 H28A 109.4 . . ?
N5 C28 H28B 109.4 . . ?
H28A C28 H28B 108.0 . . ?
C25 C28 N5 111.0(11) . . ?
C25 C28 H28A 109.4 . . ?
C25 C28 H28B 109.4 . . ?
C24 C23 H23B 119.5 . . ?
C24 C23 C22 121.0(17) . . ?
C22 C23 H23B 119.5 . . ?
C23 C24 H24 119.1 . . ?
C23 C24 C25 121.7(13) . . ?
C25 C24 H24 119.1 . . ?
C24 C25 C28 119.1(13) . . ?
C24 C25 C26 117.8(13) . . ?
C26 C25 C28 123.0(17) . . ?
C25 C26 H26 118.5 . . ?
C27 C26 C25 122.9(17) . . ?
C27 C26 H26 118.5 . . ?
C26 C27 H27 120.3 . . ?
C26 C27 C22 119.3(14) . . ?
C22 C27 H27 120.3 . . ?
C23 C22 C27 117.2(14) . . ?
C23 C22 C21 118.3(17) . . ?
C27 C22 C21 124.5(13) . . ?
N4 C21 H21A 108.8 . . ?
N4 C21 H21B 108.8 . . ?
C22 C21 N4 113.8(11) . . ?
C22 C21 H21A 108.8 . . ?
C22 C21 H21B 108.8 . . ?
H21A C21 H21B 107.7 . . ?
C16 C15 N3 122.8(7) . . ?
C16 C15 C20 120.0 . . ?
C20 C15 N3 117.2(7) . . ?
C15 C16 H16 120.0 . . ?
C17 C16 C15 120.0 . . ?
C17 C16 H16 120.0 . . ?
C16 C17 H17 120.0 . . ?
C16 C17 C18 120.0 . . ?
C18 C17 H17 120.0 . . ?
C17 C18 H18 120.0 . . ?
C17 C18 C19 120.0 . . ?
C19 C18 H18 120.0 . . ?
C18 C19 H19A 120.0 . . ?
C20 C19 C18 120.0 . . ?
C20 C19 H19A 120.0 . . ?
C15 C20 N4 117.5(6) . . ?
C19 C20 N4 122.1(6) . . ?
C19 C20 C15 120.0 . . ?
N3 C14 H14E 109.2 . . ?
N3 C14 H14F 109.2 . . ?
H14E C14 H14F 107.9 . . ?
C11 C14 N3 112.1(9) . . ?
C11 C14 H14E 109.2 . . ?
C11 C14 H14F 109.2 . . ?
C11 C10 H10B 120.8 . . ?
C11 C10 C9 118.4(14) . . ?
C9 C10 H10B 120.8 . . ?
C10 C11 C14 120.1(14) . . ?
C10 C11 C12 121.1(11) . . ?
C12 C11 C14 118.8(14) . . ?
C11 C12 H12B 122.5 . . ?
C13 C12 C11 115.0(15) . . ?
C13 C12 H12B 122.5 . . ?
C12 C13 H13 117.8 . . ?
C8 C13 C12 124.3(14) . . ?
C8 C13 H13 117.8 . . ?
C13 C8 C7 123.5(12) . . ?
C9 C8 C13 117.5(12) . . ?
C9 C8 C7 118.7(13) . . ?
C10 C9 H9A 118.5 . . ?
C8 C9 C10 123.0(16) . . ?
C8 C9 H9A 118.5 . . ?
N2 C7 C8 110.7(9) . . ?
N2 C7 H7B 109.5 . . ?
N2 C7 H7C 109.5 . . ?
C8 C7 H7B 109.5 . . ?
C8 C7 H7C 109.5 . . ?
H7B C7 H7C 108.1 . . ?
C44 C43 N7 131.0(15) . . ?
C44 C43 C48 119.2(15) . . ?
C44 C43 N7A 118.2(13) . . ?
C48 C43 N7 109.5(15) . . ?
C48 C43 N7A 120.7(14) . . ?
C43 C44 C45 121.8(16) . . ?
C44 C45 H45 120.3 . . ?
C44 C45 C46 119.4(16) . . ?
C46 C45 H45 120.3 . . ?
C45 C46 H46 121.1 . . ?
C47 C46 C45 117.7(14) . . ?
C47 C46 H46 121.1 . . ?
C46 C47 H47 119.2 . . ?
C46 C47 C48 121.5(13) . . ?
C48 C47 H47 119.2 . . ?
C43 C48 N8 119.9(13) . . ?
C43 C48 C47 119.5(14) . . ?
C47 C48 N8 120.6(12) . . ?
N8 C49 H49A 108.3 . . ?
N8 C49 H49B 108.3 . . ?
N8 C49 C50 115.8(13) . . ?
H49A C49 H49B 107.4 . . ?
C50 C49 H49A 108.3 . . ?
C50 C49 H49B 108.3 . . ?
C50 C51 H51 121.5 . . ?
C52 C51 H51 121.5 . . ?
C52 C51 C50 117.0(15) . . ?
C51 C50 C49 117.8(14) . . ?
C55 C50 C49 120.3(13) . . ?
C55 C50 C51 121.7(14) . . ?
C50 C55 H55 119.8 . . ?
C50 C55 C54 120.4(14) . . ?
C54 C55 H55 119.8 . . ?
C55 C54 H54 121.0 . . ?
C53 C54 C55 117.9(16) . . ?
C53 C54 H54 121.0 . . ?
C54 C53 C56 117.0(16) . . ?
C52 C53 C54 115.9(14) . . ?
C52 C53 C56 127.1(16) . . ?
C51 C52 C53 126.8(16) . . ?
C51 C52 H52 116.6 . . ?
C53 C52 H52 116.6 . . ?
N9 C56 H56A 109.0 . . ?
N9 C56 H56B 109.0 . . ?
C53 C56 N9 112.9(13) . . ?
C53 C56 H56A 109.0 . . ?
C53 C56 H56B 109.0 . . ?
H56A C56 H56B 107.8 . . ?
C61 C62 N10 113.1(14) . . ?
C61 C62 C57 120.0 . . ?
C61 C62 N10A 119.6(8) . . ?
C57 C62 N10 125.0(14) . . ?
C57 C62 N10A 120.3(8) . . ?
C62 C61 C60 120.0 . . ?
C61 C60 H60 120.0 . . ?
C59 C60 C61 120.0 . . ?
C59 C60 H60 120.0 . . ?
C60 C59 H59 120.0 . . ?
C60 C59 C58 120.0 . . ?
C58 C59 H59 120.0 . . ?
C59 C58 H58 120.0 . . ?
C59 C58 C57 120.0 . . ?
C57 C58 H58 120.0 . . ?
C62 C57 N9 117.9(8) . . ?
C58 C57 N9 122.0(8) . . ?
C58 C57 C62 120.0 . . ?
N14 C90 C89 123.7(12) . . ?
C85 C90 N14 120.2(12) . . ?
C85 C90 C89 115.9(14) . . ?
C90 C89 H89 119.4 . . ?
C88 C89 C90 121.3(14) . . ?
C88 C89 H89 119.4 . . ?
C89 C88 H88 119.7 . . ?
C89 C88 C87 120.7(14) . . ?
C87 C88 H88 119.7 . . ?
C88 C87 H87 120.6 . . ?
C86 C87 C88 118.9(18) . . ?
C86 C87 H87 120.6 . . ?
C87 C86 H86 120.4 . . ?
C87 C86 C85 119.2(16) . . ?
C85 C86 H86 120.4 . . ?
C90 C85 N13 116.5(13) . . ?
C90 C85 C86 123.3(13) . . ?
C86 C85 N13 120.1(12) . . ?
N13 C126 H12C 109.2 . . ?
N13 C126 H12D 109.2 . . ?
N13 C126 C123 112.1(10) . . ?
H12C C126 H12D 107.9 . . ?
C123 C126 H12C 109.2 . . ?
C123 C126 H12D 109.2 . . ?
C123 C124 H124 119.9 . . ?
C123 C124 C125 120.2(14) . . ?
C125 C124 H124 119.9 . . ?
C124 C123 C126 122.2(13) . . ?
C124 C123 C122 118.2(12) . . ?
C122 C123 C126 119.5(11) . . ?
C123 C122 H122 120.1 . . ?
C123 C122 C121 119.7(11) . . ?
C121 C122 H122 120.1 . . ?
C122 C121 H121 118.9 . . ?
C120 C121 C122 122.3(13) . . ?
C120 C121 H121 118.9 . . ?
C121 C120 C125 116.9(12) . . ?
C121 C120 C119 121.0(13) . . ?
C125 C120 C119 121.9(11) . . ?
C124 C125 H125 118.8 . . ?
C120 C125 C124 122.4(12) . . ?
C120 C125 H125 118.8 . . ?
N18 C119 C120 114.1(10) . . ?
N18 C119 H11B 108.7 . . ?
N18 C119 H11C 108.7 . . ?
C120 C119 H11B 108.7 . . ?
C120 C119 H11C 108.7 . . ?
H11B C119 H11C 107.6 . . ?
C117 C118 N18 123.1(12) . . ?
C113 C118 N18 117.1(15) . . ?
C113 C118 C117 119.7(16) . . ?
C118 C117 H117 119.5 . . ?
C116 C117 C118 120.9(15) . . ?
C116 C117 H117 119.5 . . ?
C117 C116 H116 120.0 . . ?
C117 C116 C115 119.9(18) . . ?
C115 C116 H116 120.0 . . ?
C116 C115 H115 121.2 . . ?
C114 C115 C116 117.6(18) . . ?
C114 C115 H115 121.2 . . ?
C115 C114 H114 119.2 . . ?
C113 C114 C115 121.5(19) . . ?
C113 C114 H114 119.2 . . ?
C118 C113 N17 116.3(14) . . ?
C114 C113 N17 122.9(14) . . ?
C114 C113 C118 120.2(18) . . ?
N17 C112 H11D 109.7 . . ?
N17 C112 H11E 109.7 . . ?
N17 C112 C109 109.6(10) . . ?
H11D C112 H11E 108.2 . . ?
C109 C112 H11D 109.7 . . ?
C109 C112 H11E 109.7 . . ?
C109 C110 H110 122.0 . . ?
C111 C110 H110 122.0 . . ?
C111 C110 C109 116.0(16) . . ?
C110 C109 C112 119.5(15) . . ?
C108 C109 C112 119.6(13) . . ?
C108 C109 C110 120.7(13) . . ?
C109 C108 H108 120.3 . . ?
C109 C108 C107 119.4(14) . . ?
C107 C108 H108 120.3 . . ?
C108 C107 H107 120.0 . . ?
C106 C107 C108 120.0(16) . . ?
C106 C107 H107 120.0 . . ?
C107 C106 C105 118.7(15) . . ?
C111 C106 C107 121.5(12) . . ?
C111 C106 C105 119.7(13) . . ?
C110 C111 H111 118.9 . . ?
C106 C111 C110 122.2(13) . . ?
C106 C111 H111 118.9 . . ?
N16 C105 H10C 108.7 . . ?
N16 C105 H10D 108.7 . . ?
C106 C105 N16 114.3(11) . . ?
C106 C105 H10C 108.7 . . ?
C106 C105 H10D 108.7 . . ?
H10C C105 H10D 107.6 . . ?
C103 C104 N16 119.2(12) . . ?
C103 C104 C99 128.5(16) . . ?
C99 C104 N16 112.2(13) . . ?
C104 C103 H103 122.0 . . ?
C104 C103 C102 115.9(14) . . ?
C102 C103 H103 122.0 . . ?
C103 C102 H102 119.7 . . ?
C103 C102 C101 120.5(17) . . ?
C101 C102 H102 119.7 . . ?
C102 C101 H101 120.4 . . ?
C100 C101 C102 119.1(19) . . ?
C100 C101 H101 120.4 . . ?
C101 C100 H100 119.4 . . ?
C101 C100 C99 121.2(15) . . ?
C99 C100 H100 119.4 . . ?
N15 C99 C100 122.6(13) . . ?
C104 C99 N15 122.7(15) . . ?
C104 C99 C100 114.6(15) . . ?
N15 C98 H98A 109.9 . . ?
N15 C98 H98B 109.9 . . ?
H98A C98 H98B 108.3 . . ?
C95 C98 N15 108.9(9) . . ?
C95 C98 H98A 109.9 . . ?
C95 C98 H98B 109.9 . . ?
C95 C96 H96 118.5 . . ?
C95 C96 C97 123.0(15) . . ?
C97 C96 H96 118.5 . . ?
C96 C95 C98 123.6(15) . . ?
C96 C95 C94 119.9(11) . . ?
C94 C95 C98 116.5(13) . . ?
C95 C94 H94 120.3 . . ?
C93 C94 C95 119.3(13) . . ?
C93 C94 H94 120.3 . . ?
C94 C93 H93 119.5 . . ?
C94 C93 C92 121.0(14) . . ?
C92 C93 H93 119.5 . . ?
C93 C92 C97 119.6(11) . . ?
C93 C92 C91 122.2(14) . . ?
C97 C92 C91 118.2(12) . . ?
C96 C97 H97 121.6 . . ?
C92 C97 C96 116.8(14) . . ?
C92 C97 H97 121.6 . . ?
N14 C91 H91A 108.8 . . ?
N14 C91 H91B 108.8 . . ?
C92 C91 N14 114.0(9) . . ?
C92 C91 H91A 108.8 . . ?
C92 C91 H91B 108.8 . . ?
H91A C91 H91B 107.7 . . ?
N19 C127 C128 123.6(12) . . ?
C132 C127 N19 119.0(13) . . ?
C132 C127 C128 117.4(13) . . ?
C127 C128 H128 120.8 . . ?
C129 C128 C127 118.5(12) . . ?
C129 C128 H128 120.8 . . ?
C128 C129 H129 119.6 . . ?
C130 C129 C128 120.9(14) . . ?
C130 C129 H129 119.6 . . ?
C129 C130 H130 119.5 . . ?
C129 C130 C131 121.0(14) . . ?
C131 C130 H130 119.5 . . ?
C130 C131 H131 120.0 . . ?
C132 C131 C130 120.1(13) . . ?
C132 C131 H131 120.0 . . ?
C127 C132 N20 113.8(12) . . ?
C131 C132 N20 124.3(11) . . ?
C131 C132 C127 121.9(13) . . ?
N20 C133 H13A 108.2 . . ?
N20 C133 H13B 108.2 . . ?
N20 C133 C134 116.2(12) . . ?
H13A C133 H13B 107.4 . . ?
C134 C133 H13A 108.2 . . ?
C134 C133 H13B 108.2 . . ?
C134 C139 H139 119.1 . . ?
C138 C139 H139 119.1 . . ?
C138 C139 C134 121.8(16) . . ?
C139 C134 C133 124.1(13) . . ?
C135 C134 C133 118.7(13) . . ?
C135 C134 C139 117.2(15) . . ?
C134 C135 H135 118.9 . . ?
C134 C135 C136 122.1(14) . . ?
C136 C135 H135 118.9 . . ?
C135 C136 H136 122.8 . . ?
C135 C136 C137 114.5(14) . . ?
C137 C136 H136 122.8 . . ?
C136 C137 C140 110.3(17) . . ?
C138 C137 C136 125.1(16) . . ?
C138 C137 C140 124.5(16) . . ?
C139 C138 H138 120.5 . . ?
C137 C138 C139 119.0(15) . . ?
C137 C138 H138 120.5 . . ?
N21 C140 C137 111.1(17) . . ?
N21 C140 H14A 109.4 . . ?
N21 C140 H14B 109.4 . . ?
C137 C140 H14A 109.4 . . ?
C137 C140 H14B 109.4 . . ?
H14A C140 H14B 108.0 . . ?
C145 C146 N22 116.5(10) . . ?
C145 C146 C141 120.0 . . ?
C141 C146 N22 123.3(10) . . ?
C146 C145 H145 120.0 . . ?
C146 C145 C144 120.0 . . ?
C144 C145 H145 120.0 . . ?
C145 C144 H144 120.0 . . ?
C145 C144 C143 120.0 . . ?
C143 C144 H144 120.0 . . ?
C144 C143 H143 120.0 . . ?
C142 C143 C144 120.0 . . ?
C142 C143 H143 120.0 . . ?
C143 C142 H142 120.0 . . ?
C143 C142 C141 120.0 . . ?
C141 C142 H142 120.0 . . ?
C146 C141 N21 116.1(11) . . ?
C142 C141 N21 123.8(11) . . ?
C142 C141 C146 120.0 . . ?
N22 C147 H14C 110.9 . . ?
N22 C147 H14D 110.9 . . ?
H14C C147 H14D 108.9 . . ?
C148 C147 N22 104.2(16) . . ?
C148 C147 H14C 110.9 . . ?
C148 C147 H14D 110.9 . . ?
C150 C151 C152 120.0 . . ?
C150 C151 C154 115.3(16) . . ?
C152 C151 C154 124.7(16) . . ?
C151 C150 H150 120.0 . . ?
C149 C150 C151 120.0 . . ?
C149 C150 H150 120.0 . . ?
C150 C149 H149 120.0 . . ?
C150 C149 C148 120.0 . . ?
C148 C149 H149 120.0 . . ?
C149 C148 C147 117.5(13) . . ?
C153 C148 C147 120.9(12) . . ?
C153 C148 C149 120.0 . . ?
C148 C153 H153 120.0 . . ?
C148 C153 C152 120.0 . . ?
C152 C153 H153 120.0 . . ?
C151 C152 H152 120.0 . . ?
C153 C152 C151 120.0 . . ?
C153 C152 H152 120.0 . . ?
N23 C154 C151 113(3) . . ?
N23 C154 H15A 109.0 . . ?
N23 C154 H15B 109.0 . . ?
C151 C154 H15A 109.0 . . ?
C151 C154 H15B 109.0 . . ?
H15A C154 H15B 107.8 . . ?
C159 C160 N24 136(2) . . ?
C159 C160 C155 120.0 . . ?
C155 C160 N24 102(2) . . ?
C160 C159 H159 120.0 . . ?
C158 C159 C160 120.0 . . ?
C158 C159 H159 120.0 . . ?
C159 C158 H158 120.0 . . ?
C159 C158 C157 120.0 . . ?
C157 C158 H158 120.0 . . ?
C158 C157 H157 120.0 . . ?
C158 C157 C156 120.0 . . ?
C156 C157 H157 120.0 . . ?
C157 C156 H156 120.0 . . ?
C155 C156 C157 120.0 . . ?
C155 C156 H156 120.0 . . ?
C160 C155 N23 112(2) . . ?
C156 C155 N23 126(2) . . ?
C156 C155 C160 120.0 . . ?
N24 C161 H16A 110.2 . . ?
N24 C161 H16B 110.2 . . ?
H16A C161 H16B 108.5 . . ?
C162 C161 N24 108(3) . . ?
C162 C161 H16A 110.2 . . ?
C162 C161 H16B 110.2 . . ?
C166 C165 C164 120.0 . . ?
C166 C165 C168 119.9(12) . . ?
C164 C165 C168 120.1(12) . . ?
C165 C166 H166 120.0 . . ?
C165 C166 C167 120.0 . . ?
C167 C166 H166 120.0 . . ?
C166 C167 H167 120.0 . . ?
C162 C167 C166 120.0 . . ?
C162 C167 H167 120.0 . . ?
C167 C162 C161 126(2) . . ?
C167 C162 C163 120.0 . . ?
C163 C162 C161 114(2) . . ?
C162 C163 H163 120.0 . . ?
C162 C163 C164 120.0 . . ?
C164 C163 H163 120.0 . . ?
C165 C164 H164 120.0 . . ?
C163 C164 C165 120.0 . . ?
C163 C164 H164 120.0 . . ?
N19 C168 H16C 109.9 . . ?
N19 C168 H16D 109.9 . . ?
C165 C168 N19 108.9(12) . . ?
C165 C168 H16C 109.9 . . ?
C165 C168 H16D 109.9 . . ?
H16C C168 H16D 108.3 . . ?
C2A C1A H1A 127.2 . . ?
N1A C1A H1A 127.2 . . ?
N1A C1A C2A 106(3) . . ?
C1A C2A C3A 108(3) . . ?
C1A C2A C9A 130(3) . . ?
C9A C2A C3A 121(3) . . ?
C8A C3A C2A 102.0(18) . . ?
C8A C3A C4A 120.0 . . ?
C4A C3A C2A 137.8(18) . . ?
C3A C8A C7A 120.0 . . ?
N1A C8A C3A 105.6(19) . . ?
N1A C8A C7A 134.3(19) . . ?
C8A C7A H7AA 120.0 . . ?
C6A C7A C8A 120.0 . . ?
C6A C7A H7AA 120.0 . . ?
C7A C6A H6A 120.0 . . ?
C5A C6A C7A 120.0 . . ?
C5A C6A H6A 120.0 . . ?
C6A C5A H5AA 120.0 . . ?
C6A C5A C4A 120.0 . . ?
C4A C5A H5AA 120.0 . . ?
C3A C4A H4AA 120.0 . . ?
C5A C4A C3A 120.0 . . ?
C5A C4A H4AA 120.0 . . ?
C2A C9A H9AA 105.6 . . ?
C2A C9A H9AB 105.6 . . ?
H9AA C9A H9AB 106.1 . . ?
C10A C9A C2A 127(3) . . ?
C10A C9A H9AA 105.6 . . ?
C10A C9A H9AB 105.6 . . ?
C9A C10A H10E 93.3 . . ?
C9A C10A N2A 99(2) . . ?
C9A C10A C11A 129(3) . . ?
N2A C10A H10E 93.3 . . ?
N2A C10A C11A 131(4) . . ?
C11A C10A H10E 93.3 . . ?
C1A N1A C8A 118(3) . . ?
C1A N1A H1AA 120.8 . . ?
C8A N1A H1AA 120.8 . . ?
C10A N2A H2AA 115.9 . . ?
C10A N2A C12A 128(3) . . ?
C12A N2A H2AA 115.9 . . ?
O1A C12A N2A 96(3) . . ?
C2B C1B H1B 127.8 . . ?
N1B C1B H1B 127.8 . . ?
N1B C1B C2B 104(4) . . ?
C1B C2B C3B 108(4) . . ?
C1B C2B C9B 141(6) . . ?
C3B C2B C9B 110(5) . . ?
C4B C3B C2B 133(3) . . ?
C4B C3B C8B 120.0 . . ?
C8B C3B C2B 106(3) . . ?
C3B C4B H4B 120.0 . . ?
C3B C4B C5B 120.0 . . ?
C5B C4B H4B 120.0 . . ?
C4B C5B H5B 120.0 . . ?
C6B C5B C4B 120.0 . . ?
C6B C5B H5B 120.0 . . ?
C5B C6B H6B 120.0 . . ?
C5B C6B C7B 120.0 . . ?
C7B C6B H6B 120.0 . . ?
C6B C7B H7BA 120.0 . . ?
C6B C7B C8B 120.0 . . ?
C8B C7B H7BA 120.0 . . ?
C3B C8B N1B 108(2) . . ?
C7B C8B C3B 120.0 . . ?
C7B C8B N1B 131(2) . . ?
C1B N1B H1BA 124.6 . . ?
C8B N1B C1B 111(3) . . ?
C8B N1B H1BA 124.6 . . ?
N2S C3S C4S 174.4(15) . . ?
C3S C4S H4SA 109.5 . . ?
C3S C4S H4SB 109.5 . . ?
C3S C4S H4SC 109.5 . . ?
H4SA C4S H4SB 109.5 . . ?
H4SA C4S H4SC 109.5 . . ?
H4SB C4S H4SC 109.5 . . ?
N1S C1S C2S 174.1(13) . . ?
C1S C2S H2SA 109.5 . . ?
C1S C2S H2SB 109.5 . . ?
C1S C2S H2SC 109.5 . . ?
H2SA C2S H2SB 109.5 . . ?
H2SA C2S H2SC 109.5 . . ?
H2SB C2S H2SC 109.5 . . ?
N4S C7S C8S 169(4) . . ?
H6SA C6S H6SB 109.5 . . ?
H6SA C6S H6SC 109.5 . . ?
H6SB C6S H6SC 109.5 . . ?
C5S C6S H6SA 109.5 . . ?
C5S C6S H6SB 109.5 . . ?
C5S C6S H6SC 109.5 . . ?
N3S C5S C6S 174(5) . . ?
Cl2A Pd6A Cl1A 87.5 . . ?
N11A Pd6A Cl1A 92.2 . . ?
N11A Pd6A Cl2A 174.9 . . ?
N11A Pd6A N12A 87.2 . . ?
N12A Pd6A Cl1A 178.9 . . ?
N12A Pd6A Cl2A 93.0 . . ?
Pd4 N7A H7A 112.5 . . ?
C43 N7A Pd4 105.1(8) . . ?
C43 N7A H7A 112.5 . . ?
C43 N7A C84A 108.1(8) . . ?
C84A N7A Pd4 105.5(2) . . ?
C84A N7A H7A 112.5 . . ?
Pd5 N10A H10A 107.8 . . ?
C62 N10A Pd5 101.6(5) . . ?
C62 N10A H10A 107.8 . . ?
C63A N10A Pd5 120.0(3) . . ?
C63A N10A C62 111.2(7) . . ?
C63A N10A H10A 107.8 . . ?
Pd6A N11A H11A 106.2 . . ?
C70A N11A Pd6A 119.5 . . ?
C70A N11A H11A 106.2 . . ?
C70A N11A C71A 103.2 . . ?
C71A N11A Pd6A 114.5 . . ?
C71A N11A H11A 106.2 . . ?
Pd6A N12A H12A 112.3 . . ?
C76A N12A Pd6A 103.8 . . ?
C76A N12A H12A 112.3 . . ?
C76A N12A C77A 113.7 . . ?
C77A N12A Pd6A 101.6 . . ?
C77A N12A H12A 112.3 . . ?
N10A C63A H63C 108.0 . . ?
N10A C63A H63D 108.0 . . ?
N10A C63A C64A 117.3 . . ?
H63C C63A H63D 107.2 . . ?
C64A C63A H63C 108.0 . . ?
C64A C63A H63D 108.0 . . ?
C66A C67A C68A 119.9 . . ?
C66A C67A C70A 119.0 . . ?
C68A C67A C70A 118.9 . . ?
C67A C66A H66A 120.0 . . ?
C67A C66A C65A 120.1 . . ?
C65A C66A H66A 120.0 . . ?
C66A C65A H65A 120.0 . . ?
C64A C65A C66A 120.0 . . ?
C64A C65A H65A 120.0 . . ?
C65A C64A C63A 116.6 . . ?
C65A C64A C69A 120.0 . . ?
C69A C64A C63A 123.1 . . ?
C64A C69A H69A 120.0 . . ?
C68A C69A C64A 120.1 . . ?
C68A C69A H69A 120.0 . . ?
C67A C68A H68A 120.0 . . ?
C69A C68A C67A 120.0 . . ?
C69A C68A H68A 120.0 . . ?
N11A C70A C67A 122.5 . . ?
N11A C70A H70C 106.7 . . ?
N11A C70A H70D 106.7 . . ?
C67A C70A H70C 106.7 . . ?
C67A C70A H70D 106.7 . . ?
H70C C70A H70D 106.6 . . ?
C75A C76A N12A 122.9 . . ?
C75A C76A C71A 120.1 . . ?
C71A C76A N12A 116.9 . . ?
C76A C75A H75A 120.1 . . ?
C76A C75A C74A 119.9 . . ?
C74A C75A H75A 120.1 . . ?
C75A C74A H74A 120.0 . . ?
C75A C74A C73A 120.1 . . ?
C73A C74A H74A 120.0 . . ?
C74A C73A H73A 120.0 . . ?
C72A C73A C74A 119.9 . . ?
C72A C73A H73A 120.0 . . ?
C73A C72A H72A 120.0 . . ?
C73A C72A C71A 120.1 . . ?
C71A C72A H72A 120.0 . . ?
C76A C71A N11A 113.5 . . ?
C72A C71A N11A 124.2 . . ?
C72A C71A C76A 119.9 . . ?
N12A C77A H77C 110.9 . . ?
N12A C77A H77D 110.9 . . ?
N12A C77A C78A 104.1 . . ?
H77C C77A H77D 109.0 . . ?
C78A C77A H77C 110.9 . . ?
C78A C77A H77D 110.9 . . ?
C80A C79A H79A 120.0 . . ?
C80A C79A C78A 120.0 . . ?
C78A C79A H79A 120.0 . . ?
C79A C80A H80A 120.0 . . ?
C79A C80A C81A 120.0 . . ?
C81A C80A H80A 120.0 . . ?
C80A C81A C84A 119.5 . . ?
C82A C81A C80A 119.9 . . ?
C82A C81A C84A 120.6 . . ?
C81A C82A H82A 120.0 . . ?
C83A C82A C81A 120.0 . . ?
C83A C82A H82A 120.0 . . ?
C82A C83A H83A 120.0 . . ?
C82A C83A C78A 120.0 . . ?
C78A C83A H83A 120.0 . . ?
C79A C78A C77A 120.8 . . ?
C83A C78A C77A 119.2 . . ?
C83A C78A C79A 120.0 . . ?
N7A C84A H84C 108.1 . . ?
N7A C84A H84D 108.1 . . ?
C81A C84A N7A 116.7 . . ?
C81A C84A H84C 108.1 . . ?
C81A C84A H84D 108.1 . . ?
H84C C84A H84D 107.3 . . ?
N23 Pd13 Cl26 89.7(12) . . ?
N23 Pd13 Cl25 170.1(19) . . ?
N24 Pd13 N23 77.9(15) . . ?
N24 Pd13 Cl26 161.6(18) . . ?
N24 Pd13 Cl25 97.7(19) . . ?
Cl26 Pd13 Cl25 92.3(17) . . ?

loop_
_geom_bond_atom_site_label_1
_geom_bond_atom_site_label_2
_geom_bond_distance
_geom_bond_site_symmetry_2
_geom_bond_publ_flag
Pd1 Cl2 2.310(4) . ?
Pd1 Cl1 2.306(3) . ?
Pd1 N2 2.022(11) . ?
Pd1 N1 2.042(11) . ?
Pd3 Cl6 2.294(4) . ?
Pd3 Cl5 2.308(3) . ?
Pd3 N6 2.038(10) . ?
Pd3 N5 2.070(12) . ?
Pd2 Cl4 2.306(5) . ?
Pd2 Cl3 2.277(4) . ?
Pd2 N4 2.040(12) . ?
Pd2 N3 2.038(13) . ?
Pd4 N7 1.92(3) . ?
Pd4 Cl7 2.293(4) . ?
Pd4 Cl8 2.297(3) . ?
Pd4 N8 2.060(11) . ?
Pd4 N7A 2.144(11) . ?
Pd5 N10 2.16(3) . ?
Pd5 Cl9 2.261(7) . ?
Pd5 Cl10 2.310(7) . ?
Pd5 N9 2.073(14) . ?
Pd5 N10A 2.058(16) . ?
Pd6 Cl11 2.2918 . ?
Pd6 Cl12 2.1268 . ?
Pd6 N11 1.7899 . ?
Pd6 N12 2.1132 . ?
N7 H7 1.0000 . ?
N7 C84 1.5959 . ?
N7 C43 1.66(3) . ?
N10 H10 1.0000 . ?
N10 C63 1.4218 . ?
N10 C62 1.426(17) . ?
N11 H11 1.0000 . ?
N11 C70 1.4918 . ?
N11 C71 1.5391 . ?
N12 H12 1.0000 . ?
N12 C76 1.4843 . ?
N12 C77 1.5324 . ?
C63 H63A 0.9900 . ?
C63 H63B 0.9900 . ?
C63 C64 1.5797 . ?
C67 C66 1.3900 . ?
C67 C68 1.3891 . ?
C67 C70 1.5484 . ?
C66 H66 0.9500 . ?
C66 C65 1.3905 . ?
C65 H65 0.9500 . ?
C65 C64 1.3899 . ?
C64 C69 1.3895 . ?
C69 H69 0.9500 . ?
C69 C68 1.3911 . ?
C68 H68 0.9500 . ?
C70 H70A 0.9900 . ?
C70 H70B 0.9900 . ?
C76 C75 1.3898 . ?
C76 C71 1.3903 . ?
C75 H75 0.9500 . ?
C75 C74 1.3895 . ?
C74 H74 0.9500 . ?
C74 C73 1.3900 . ?
C73 H73 0.9500 . ?
C73 C72 1.3905 . ?
C72 H72 0.9500 . ?
C72 C71 1.3903 . ?
C77 H77A 0.9900 . ?
C77 H77B 0.9900 . ?
C77 C78 1.6270 . ?
C79 H79 0.9500 . ?
C79 C80 1.3874 . ?
C79 C78 1.3896 . ?
C80 H80 0.9500 . ?
C80 C81 1.3903 . ?
C81 C82 1.3892 . ?
C81 C84 1.4064 . ?
C82 H82 0.9500 . ?
C82 C83 1.3908 . ?
C83 H83 0.9500 . ?
C83 C78 1.3895 . ?
C84 H84A 0.9900 . ?
C84 H84B 0.9900 . ?
Pd7 Cl14 2.310(4) . ?
Pd7 Cl13 2.303(3) . ?
Pd7 N14 2.037(8) . ?
Pd7 N13 2.051(12) . ?
Pd9 Cl18 2.302(4) . ?
Pd9 Cl17 2.307(3) . ?
Pd9 N18 2.019(10) . ?
Pd9 N17 2.043(12) . ?
Pd8 Cl16 2.293(4) . ?
Pd8 Cl15 2.271(4) . ?
Pd8 N16 2.042(12) . ?
Pd8 N15 2.039(14) . ?
Pd10 Cl19 2.304(4) . ?
Pd10 Cl20 2.287(4) . ?
Pd10 N19 2.018(13) . ?
Pd10 N20 2.047(10) . ?
Pd11 Cl21 2.268(9) . ?
Pd11 Cl22 2.271(10) . ?
Pd11 N21 1.97(2) . ?
Pd11 N22 2.10(2) . ?
Pd12 Cl23 2.34(2) . ?
Pd12 Cl24 2.39(4) . ?
Pd12 N23 1.97(3) . ?
Pd12 N24 1.91(3) . ?
N2 H2 1.0000 . ?
N2 C6 1.49(2) . ?
N2 C7 1.539(14) . ?
N1 H1 1.0000 . ?
N1 C1 1.460(16) . ?
N1 C42 1.530(15) . ?
N6 H6 1.0000 . ?
N6 C35 1.516(14) . ?
N6 C34 1.41(2) . ?
N5 H5 1.0000 . ?
N5 C29 1.52(2) . ?
N5 C28 1.519(18) . ?
N4 H4 1.0000 . ?
N4 C21 1.528(15) . ?
N4 C20 1.465(15) . ?
N3 H3 1.0000 . ?
N3 C15 1.413(15) . ?
N3 C14 1.508(16) . ?
N8 H8 1.0000 . ?
N8 C48 1.510(18) . ?
N8 C49 1.48(2) . ?
N9 H9 1.0000 . ?
N9 C56 1.48(2) . ?
N9 C57 1.425(14) . ?
N14 H14 1.0000 . ?
N14 C90 1.397(19) . ?
N14 C91 1.505(15) . ?
N13 H13C 1.0000 . ?
N13 C85 1.482(16) . ?
N13 C126 1.472(15) . ?
N18 H18A 1.0000 . ?
N18 C119 1.491(15) . ?
N18 C118 1.53(2) . ?
N17 H17A 1.0000 . ?
N17 C113 1.50(2) . ?
N17 C112 1.503(16) . ?
N16 H16E 1.0000 . ?
N16 C105 1.532(15) . ?
N16 C104 1.52(2) . ?
N15 H15 1.0000 . ?
N15 C99 1.38(2) . ?
N15 C98 1.525(16) . ?
N19 H19 1.0000 . ?
N19 C127 1.443(19) . ?
N19 C168 1.50(2) . ?
N20 H20 1.0000 . ?
N20 C132 1.499(18) . ?
N20 C133 1.44(2) . ?
N21 H21 1.0000 . ?
N21 C140 1.46(3) . ?
N21 C141 1.453(16) . ?
N22 H22 1.0000 . ?
N22 C146 1.461(15) . ?
N22 C147 1.515(19) . ?
N23 H23A 1.0000 . ?
N23 H23 1.0000 . ?
N23 C154 1.53(2) . ?
N23 C155 1.56(2) . ?
N23 Pd13 2.10(4) . ?
N24 C160 1.52(2) . ?
N24 C161 1.68(4) . ?
N24 Pd13 1.69(3) . ?
N1S C1S 1.16(2) . ?
N2S C3S 1.120(19) . ?
C8S H8SA 0.9800 . ?
C8S H8SB 0.9800 . ?
C8S H8SC 0.9800 . ?
C8S C7S 1.45(2) . ?
C6 C5 1.437(18) . ?
C6 C1 1.37(2) . ?
C5 H5A 0.9500 . ?
C5 C4 1.24(2) . ?
C4 H4A 0.9500 . ?
C4 C3 1.43(3) . ?
C3 H3A 0.9500 . ?
C3 C2 1.36(2) . ?
C2 H2A 0.9500 . ?
C2 C1 1.35(2) . ?
C42 H42A 0.9900 . ?
C42 H42B 0.9900 . ?
C42 C39 1.503(17) . ?
C38 H38 0.9500 . ?
C38 C39 1.37(2) . ?
C38 C37 1.393(19) . ?
C39 C40 1.350(19) . ?
C40 H40 0.9500 . ?
C40 C41 1.415(17) . ?
C41 H41 0.9500 . ?
C41 C36 1.37(2) . ?
C36 C37 1.43(2) . ?
C36 C35 1.511(16) . ?
C37 H37 0.9500 . ?
C35 H35A 0.9900 . ?
C35 H35B 0.9900 . ?
C34 C33 1.47(2) . ?
C34 C29 1.25(2) . ?
C33 H33 0.9500 . ?
C33 C32 1.31(3) . ?
C32 H32 0.9500 . ?
C32 C31 1.21(3) . ?
C31 H31 0.9500 . ?
C31 C30 1.48(3) . ?
C30 H30 0.9500 . ?
C30 C29 1.44(3) . ?
C28 H28A 0.9900 . ?
C28 H28B 0.9900 . ?
C28 C25 1.493(19) . ?
C23 H23B 0.9500 . ?
C23 C24 1.34(2) . ?
C23 C22 1.40(2) . ?
C24 H24 0.9500 . ?
C24 C25 1.37(2) . ?
C25 C26 1.39(2) . ?
C26 H26 0.9500 . ?
C26 C27 1.32(2) . ?
C27 H27 0.9500 . ?
C27 C22 1.43(3) . ?
C22 C21 1.490(19) . ?
C21 H21A 0.9900 . ?
C21 H21B 0.9900 . ?
C15 C16 1.3900 . ?
C15 C20 1.3900 . ?
C16 H16 0.9500 . ?
C16 C17 1.3900 . ?
C17 H17 0.9500 . ?
C17 C18 1.3900 . ?
C18 H18 0.9500 . ?
C18 C19 1.3900 . ?
C19 H19A 0.9500 . ?
C19 C20 1.3900 . ?
C14 H14E 0.9900 . ?
C14 H14F 0.9900 . ?
C14 C11 1.502(15) . ?
C10 H10B 0.9500 . ?
C10 C11 1.34(2) . ?
C10 C9 1.400(19) . ?
C11 C12 1.45(2) . ?
C12 H12B 0.9500 . ?
C12 C13 1.385(17) . ?
C13 H13 0.9500 . ?
C13 C8 1.352(19) . ?
C8 C9 1.34(2) . ?
C8 C7 1.548(15) . ?
C9 H9A 0.9500 . ?
C7 H7B 0.9900 . ?
C7 H7C 0.9900 . ?
C43 C44 1.35(2) . ?
C43 C48 1.364(19) . ?
C43 N7A 1.455(19) . ?
C44 C45 1.38(3) . ?
C45 H45 0.9500 . ?
C45 C46 1.40(2) . ?
C46 H46 0.9500 . ?
C46 C47 1.36(2) . ?
C47 H47 0.9500 . ?
C47 C48 1.40(2) . ?
C49 H49A 0.9900 . ?
C49 H49B 0.9900 . ?
C49 C50 1.522(19) . ?
C51 H51 0.9500 . ?
C51 C50 1.42(2) . ?
C51 C52 1.34(2) . ?
C50 C55 1.35(2) . ?
C55 H55 0.9500 . ?
C55 C54 1.45(2) . ?
C54 H54 0.9500 . ?
C54 C53 1.45(2) . ?
C53 C52 1.38(2) . ?
C53 C56 1.45(2) . ?
C52 H52 0.9500 . ?
C56 H56A 0.9900 . ?
C56 H56B 0.9900 . ?
C62 C61 1.3900 . ?
C62 C57 1.3900 . ?
C62 N10A 1.538(14) . ?
C61 C60 1.3900 . ?
C60 H60 0.9500 . ?
C60 C59 1.3900 . ?
C59 H59 0.9500 . ?
C59 C58 1.3900 . ?
C58 H58 0.9500 . ?
C58 C57 1.3900 . ?
C90 C89 1.440(18) . ?
C90 C85 1.368(19) . ?
C89 H89 0.9500 . ?
C89 C88 1.35(2) . ?
C88 H88 0.9500 . ?
C88 C87 1.42(3) . ?
C87 H87 0.9500 . ?
C87 C86 1.38(2) . ?
C86 H86 0.9500 . ?
C86 C85 1.40(2) . ?
C126 H12C 0.9900 . ?
C126 H12D 0.9900 . ?
C126 C123 1.503(16) . ?
C124 H124 0.9500 . ?
C124 C123 1.376(19) . ?
C124 C125 1.395(19) . ?
C123 C122 1.40(2) . ?
C122 H122 0.9500 . ?
C122 C121 1.403(17) . ?
C121 H121 0.9500 . ?
C121 C120 1.367(16) . ?
C120 C125 1.38(2) . ?
C120 C119 1.506(18) . ?
C125 H125 0.9500 . ?
C119 H11B 0.9900 . ?
C119 H11C 0.9900 . ?
C118 C117 1.38(2) . ?
C118 C113 1.38(2) . ?
C117 H117 0.9500 . ?
C117 C116 1.32(3) . ?
C116 H116 0.9500 . ?
C116 C115 1.42(3) . ?
C115 H115 0.9500 . ?
C115 C114 1.39(3) . ?
C114 H114 0.9500 . ?
C114 C113 1.32(3) . ?
C112 H11D 0.9900 . ?
C112 H11E 0.9900 . ?
C112 C109 1.537(19) . ?
C110 H110 0.9500 . ?
C110 C109 1.43(2) . ?
C110 C111 1.43(2) . ?
C109 C108 1.40(3) . ?
C108 H108 0.9500 . ?
C108 C107 1.41(2) . ?
C107 H107 0.9500 . ?
C107 C106 1.36(2) . ?
C106 C111 1.34(2) . ?
C106 C105 1.505(18) . ?
C111 H111 0.9500 . ?
C105 H10C 0.9900 . ?
C105 H10D 0.9900 . ?
C104 C103 1.32(2) . ?
C104 C99 1.346(18) . ?
C103 H103 0.9500 . ?
C103 C102 1.38(2) . ?
C102 H102 0.9500 . ?
C102 C101 1.43(2) . ?
C101 H101 0.9500 . ?
C101 C100 1.33(3) . ?
C100 H100 0.9500 . ?
C100 C99 1.44(2) . ?
C98 H98A 0.9900 . ?
C98 H98B 0.9900 . ?
C98 C95 1.520(14) . ?
C96 H96 0.9500 . ?
C96 C95 1.32(2) . ?
C96 C97 1.425(15) . ?
C95 C94 1.40(2) . ?
C94 H94 0.9500 . ?
C94 C93 1.385(15) . ?
C93 H93 0.9500 . ?
C93 C92 1.39(2) . ?
C92 C97 1.40(2) . ?
C92 C91 1.471(15) . ?
C97 H97 0.9500 . ?
C91 H91A 0.9900 . ?
C91 H91B 0.9900 . ?
C127 C128 1.45(2) . ?
C127 C132 1.399(18) . ?
C128 H128 0.9500 . ?
C128 C129 1.38(2) . ?
C129 H129 0.9500 . ?
C129 C130 1.35(2) . ?
C130 H130 0.9500 . ?
C130 C131 1.384(19) . ?
C131 H131 0.9500 . ?
C131 C132 1.336(19) . ?
C133 H13A 0.9900 . ?
C133 H13B 0.9900 . ?
C133 C134 1.52(2) . ?
C139 H139 0.9500 . ?
C139 C134 1.43(2) . ?
C139 C138 1.33(3) . ?
C134 C135 1.376(18) . ?
C135 H135 0.9500 . ?
C135 C136 1.39(2) . ?
C136 H136 0.9500 . ?
C136 C137 1.43(2) . ?
C137 C138 1.30(3) . ?
C137 C140 1.65(3) . ?
C138 H138 0.9500 . ?
C140 H14A 0.9900 . ?
C140 H14B 0.9900 . ?
C146 C145 1.3900 . ?
C146 C141 1.3900 . ?
C145 H145 0.9500 . ?
C145 C144 1.3900 . ?
C144 H144 0.9500 . ?
C144 C143 1.3900 . ?
C143 H143 0.9500 . ?
C143 C142 1.3900 . ?
C142 H142 0.9500 . ?
C142 C141 1.3900 . ?
C147 H14C 0.9900 . ?
C147 H14D 0.9900 . ?
C147 C148 1.512(17) . ?
C151 C150 1.3900 . ?
C151 C152 1.3900 . ?
C151 C154 1.55(2) . ?
C150 H150 0.9500 . ?
C150 C149 1.3900 . ?
C149 H149 0.9500 . ?
C149 C148 1.3900 . ?
C148 C153 1.3900 . ?
C153 H153 0.9500 . ?
C153 C152 1.3900 . ?
C152 H152 0.9500 . ?
C154 H15A 0.9900 . ?
C154 H15B 0.9900 . ?
C160 C159 1.3900 . ?
C160 C155 1.3900 . ?
C159 H159 0.9500 . ?
C159 C158 1.3900 . ?
C158 H158 0.9500 . ?
C158 C157 1.3900 . ?
C157 H157 0.9500 . ?
C157 C156 1.3900 . ?
C156 H156 0.9500 . ?
C156 C155 1.3900 . ?
C161 H16A 0.9900 . ?
C161 H16B 0.9900 . ?
C161 C162 1.53(4) . ?
C165 C166 1.3900 . ?
C165 C164 1.3900 . ?
C165 C168 1.49(3) . ?
C166 H166 0.9500 . ?
C166 C167 1.3900 . ?
C167 H167 0.9500 . ?
C167 C162 1.3900 . ?
C162 C163 1.3900 . ?
C163 H163 0.9500 . ?
C163 C164 1.3900 . ?
C164 H164 0.9500 . ?
C168 H16C 0.9900 . ?
C168 H16D 0.9900 . ?
C1A H1A 0.9500 . ?
C1A C2A 1.32(4) . ?
C1A N1A 1.30(4) . ?
C2A C3A 1.55(4) . ?
C2A C9A 1.53(2) . ?
C3A C8A 1.3900 . ?
C3A C4A 1.3900 . ?
C8A C7A 1.3900 . ?
C8A N1A 1.33(3) . ?
C7A H7AA 0.9500 . ?
C7A C6A 1.3900 . ?
C6A H6A 0.9500 . ?
C6A C5A 1.3900 . ?
C5A H5AA 0.9500 . ?
C5A C4A 1.3900 . ?
C4A H4AA 0.9500 . ?
C9A H9AA 0.9900 . ?
C9A H9AB 0.9900 . ?
C9A C10A 1.51(2) . ?
C10A H10E 1.0000 . ?
C10A N2A 1.52(2) . ?
C10A C11A 1.52(2) . ?
O1A C12A 1.52(2) . ?
N1A H1AA 0.8800 . ?
N2A H2AA 0.8800 . ?
N2A C12A 1.59(6) . ?
C1B H1B 0.9500 . ?
C1B C2B 1.44(7) . ?
C1B N1B 1.44(5) . ?
C2B C3B 1.51(6) . ?
C2B C9B 1.57(7) . ?
C3B C4B 1.3900 . ?
C3B C8B 1.3900 . ?
C4B H4B 0.9500 . ?
C4B C5B 1.3900 . ?
C5B H5B 0.9500 . ?
C5B C6B 1.3900 . ?
C6B H6B 0.9500 . ?
C6B C7B 1.3900 . ?
C7B H7BA 0.9500 . ?
C7B C8B 1.3900 . ?
C8B N1B 1.43(5) . ?
N1B H1BA 0.8800 . ?
C3S C4S 1.45(2) . ?
C4S H4SA 0.9800 . ?
C4S H4SB 0.9800 . ?
C4S H4SC 0.9800 . ?
C1S C2S 1.45(2) . ?
C2S H2SA 0.9800 . ?
C2S H2SB 0.9800 . ?
C2S H2SC 0.9800 . ?
C7S N4S 1.17(2) . ?
N3S C5S 1.00(4) . ?
C6S H6SA 0.9800 . ?
C6S H6SB 0.9800 . ?
C6S H6SC 0.9800 . ?
C6S C5S 1.53(4) . ?
Pd6A Cl1A 2.2922 . ?
Pd6A Cl2A 2.1266 . ?
Pd6A N11A 1.7892 . ?
Pd6A N12A 2.1143 . ?
N7A H7A 1.0000 . ?
N7A C84A 1.5939 . ?
N10A H10A 1.0000 . ?
N10A C63A 1.4212 . ?
N11A H11A 1.0000 . ?
N11A C70A 1.4924 . ?
N11A C71A 1.5400 . ?
N12A H12A 1.0000 . ?
N12A C76A 1.4846 . ?
N12A C77A 1.5329 . ?
C63A H63C 0.9900 . ?
C63A H63D 0.9900 . ?
C63A C64A 1.5825 . ?
C67A C66A 1.3895 . ?
C67A C68A 1.3912 . ?
C67A C70A 1.5471 . ?
C66A H66A 0.9500 . ?
C66A C65A 1.3896 . ?
C65A H65A 0.9500 . ?
C65A C64A 1.3869 . ?
C64A C69A 1.3909 . ?
C69A H69A 0.9500 . ?
C69A C68A 1.3882 . ?
C68A H68A 0.9500 . ?
C70A H70C 0.9900 . ?
C70A H70D 0.9900 . ?
C76A C75A 1.3902 . ?
C76A C71A 1.3909 . ?
C75A H75A 0.9500 . ?
C75A C74A 1.3906 . ?
C74A H74A 0.9500 . ?
C74A C73A 1.3910 . ?
C73A H73A 0.9500 . ?
C73A C72A 1.3893 . ?
C72A H72A 0.9500 . ?
C72A C71A 1.3904 . ?
C77A H77C 0.9900 . ?
C77A H77D 0.9900 . ?
C77A C78A 1.6246 . ?
C79A H79A 0.9500 . ?
C79A C80A 1.3893 . ?
C79A C78A 1.3906 . ?
C80A H80A 0.9500 . ?
C80A C81A 1.3909 . ?
C81A C82A 1.3904 . ?
C81A C84A 1.4069 . ?
C82A H82A 0.9500 . ?
C82A C83A 1.3890 . ?
C83A H83A 0.9500 . ?
C83A C78A 1.3905 . ?
C84A H84C 0.9900 . ?
C84A H84D 0.9900 . ?
Pd13 Cl26 2.359(18) . ?
Pd13 Cl25 2.38(5) . ?

loop_
_geom_torsion_atom_site_label_1
_geom_torsion_atom_site_label_2
_geom_torsion_atom_site_label_3
_geom_torsion_atom_site_label_4
_geom_torsion
_geom_torsion_site_symmetry_1
_geom_torsion_site_symmetry_2
_geom_torsion_site_symmetry_3
_geom_torsion_site_symmetry_4
_geom_torsion_publ_flag
Pd1 N2 C6 C5 156.9(9) . . . . ?
Pd1 N2 C6 C1 -20.8(12) . . . . ?
Pd1 N2 C7 C8 -170.2(9) . . . . ?
Pd1 N1 C1 C6 7.2(11) . . . . ?
Pd1 N1 C1 C2 -167.6(10) . . . . ?
Pd1 N1 C42 C39 -56.2(15) . . . . ?
Pd3 N6 C35 C36 -174.4(10) . . . . ?
Pd3 N6 C34 C33 161.0(12) . . . . ?
Pd3 N6 C34 C29 -16.4(16) . . . . ?
Pd3 N5 C29 C34 9.0(15) . . . . ?
Pd3 N5 C29 C30 -171.8(12) . . . . ?
Pd3 N5 C28 C25 -51.0(15) . . . . ?
Pd2 N4 C21 C22 -163.2(12) . . . . ?
Pd2 N4 C20 C15 -17.0(8) . . . . ?
Pd2 N4 C20 C19 169.5(5) . . . . ?
Pd2 N3 C15 C16 -172.2(4) . . . . ?
Pd2 N3 C15 C20 7.4(8) . . . . ?
Pd2 N3 C14 C11 -53.1(17) . . . . ?
Pd4 N7 C84 C81 46.5(8) . . . . ?
Pd4 N7 C43 C44 157.1(19) . . . . ?
Pd4 N7 C43 C48 -30.5(16) . . . . ?
Pd4 N8 C48 C43 17.7(19) . . . . ?
Pd4 N8 C48 C47 -160.8(13) . . . . ?
Pd4 N8 C49 C50 175.1(10) . . . . ?
Pd4 N7A C84A C81A 41.0(3) . . . . ?
Pd5 N10 C63 C64 -65.4(6) . . . . ?
Pd5 N10 C62 C61 172.5(6) . . . . ?
Pd5 N10 C62 C57 8.5(12) . . . . ?
Pd5 N9 C56 C53 -70.6(17) . . . . ?
Pd5 N9 C57 C62 19.4(11) . . . . ?
Pd5 N9 C57 C58 -164.3(6) . . . . ?
Pd5 N10A C63A C64A -70.8(4) . . . . ?
Pd6 N11 C70 C67 37.3 . . . . ?
Pd6 N11 C71 C76 -1.7 . . . . ?
Pd6 N11 C71 C72 161.0 . . . . ?
Pd6 N12 C76 C75 -156.9 . . . . ?
Pd6 N12 C76 C71 21.1 . . . . ?
Pd6 N12 C77 C78 -175.3 . . . . ?
Cl11 Pd6 N11 C70 68.9 . . . . ?
Cl11 Pd6 N11 C71 -168.0 . . . . ?
N7 C43 C44 C45 164.4(18) . . . . ?
N7 C43 C48 N8 7(2) . . . . ?
N7 C43 C48 C47 -174.5(15) . . . . ?
N10 C63 C64 C65 -75.7 . . . . ?
N10 C63 C64 C69 98.2 . . . . ?
N10 C62 C61 C60 -164.9(10) . . . . ?
N10 C62 C57 N9 -20.7(14) . . . . ?
N10 C62 C57 C58 163.0(12) . . . . ?
N12 Pd6 N11 C70 -112.0 . . . . ?
N12 Pd6 N11 C71 11.1 . . . . ?
N12 C76 C75 C74 178.0 . . . . ?
N12 C76 C71 N11 -14.6 . . . . ?
N12 C76 C71 C72 -178.2 . . . . ?
N12 C77 C78 C79 -77.6 . . . . ?
N12 C77 C78 C83 100.3 . . . . ?
C63 N10 C62 C61 -78.6(8) . . . . ?
C63 N10 C62 C57 117.4(7) . . . . ?
C63 C64 C69 C68 -173.8 . . . . ?
C67 C66 C65 C64 0.0 . . . . ?
C66 C67 C68 C69 0.0 . . . . ?
C66 C67 C70 N11 -70.6 . . . . ?
C66 C65 C64 C63 174.1 . . . . ?
C66 C65 C64 C69 0.0 . . . . ?
C65 C64 C69 C68 -0.1 . . . . ?
C64 C69 C68 C67 0.0 . . . . ?
C68 C67 C66 C65 0.0 . . . . ?
C68 C67 C70 N11 92.7 . . . . ?
C70 N11 C71 C76 129.8 . . . . ?
C70 N11 C71 C72 -67.5 . . . . ?
C70 C67 C66 C65 163.2 . . . . ?
C70 C67 C68 C69 -163.2 . . . . ?
C76 N12 C77 C78 -64.5 . . . . ?
C76 C75 C74 C73 0.0 . . . . ?
C75 C76 C71 N11 163.4 . . . . ?
C75 C76 C71 C72 -0.1 . . . . ?
C75 C74 C73 C72 0.0 . . . . ?
C74 C73 C72 C71 0.0 . . . . ?
C73 C72 C71 N11 -161.5 . . . . ?
C73 C72 C71 C76 0.1 . . . . ?
C71 N11 C70 C67 -91.2 . . . . ?
C71 C76 C75 C74 0.0 . . . . ?
C77 N12 C76 C75 93.7 . . . . ?
C77 N12 C76 C71 -88.3 . . . . ?
C79 C80 C81 C82 0.0 . . . . ?
C79 C80 C81 C84 179.4 . . . . ?
C80 C79 C78 C77 177.8 . . . . ?
C80 C79 C78 C83 0.0 . . . . ?
C80 C81 C82 C83 -0.1 . . . . ?
C80 C81 C84 N7 -87.1 . . . . ?
C81 C82 C83 C78 0.1 . . . . ?
C82 C81 C84 N7 92.2 . . . . ?
C82 C83 C78 C77 -177.9 . . . . ?
C82 C83 C78 C79 -0.1 . . . . ?
C78 C79 C80 C81 0.0 . . . . ?
C84 N7 C43 C44 -57(2) . . . . ?
C84 N7 C43 C48 115.6(13) . . . . ?
C84 C81 C82 C83 -179.4 . . . . ?
Pd7 N14 C90 C89 -155.6(10) . . . . ?
Pd7 N14 C90 C85 19.3(12) . . . . ?
Pd7 N14 C91 C92 165.6(10) . . . . ?
Pd7 N13 C85 C90 -7.9(11) . . . . ?
Pd7 N13 C85 C86 167.9(10) . . . . ?
Pd7 N13 C126 C123 52.8(13) . . . . ?
Pd9 N18 C119 C120 175.1(10) . . . . ?
Pd9 N18 C118 C117 -163.7(10) . . . . ?
Pd9 N18 C118 C113 20.0(13) . . . . ?
Pd9 N17 C113 C118 -2.8(13) . . . . ?
Pd9 N17 C113 C114 168.3(14) . . . . ?
Pd9 N17 C112 C109 47.4(15) . . . . ?
Pd8 N16 C105 C106 159.4(12) . . . . ?
Pd8 N16 C104 C103 -166.1(9) . . . . ?
Pd8 N16 C104 C99 15.9(11) . . . . ?
Pd8 N15 C99 C104 -8.4(13) . . . . ?
Pd8 N15 C99 C100 169.2(10) . . . . ?
Pd8 N15 C98 C95 56.6(16) . . . . ?
Pd10 N19 C127 C128 -167.0(15) . . . . ?
Pd10 N19 C127 C132 11(2) . . . . ?
Pd10 N19 C168 C165 -48.5(16) . . . . ?
Pd10 N20 C132 C127 -19.4(17) . . . . ?
Pd10 N20 C132 C131 160.0(13) . . . . ?
Pd10 N20 C133 C134 -173.3(9) . . . . ?
Pd11 N21 C140 C137 55(2) . . . . ?
Pd11 N21 C141 C146 -18.5(13) . . . . ?
Pd11 N21 C141 C142 164.3(6) . . . . ?
Pd11 N22 C146 C145 -165.2(6) . . . . ?
Pd11 N22 C146 C141 19.2(12) . . . . ?
Pd11 N22 C147 C148 65.5(15) . . . . ?
Pd12 N23 C154 C151 -44(3) . . . . ?
Pd12 N23 C155 C160 -11(2) . . . . ?
Pd12 N23 C155 C156 -175.8(14) . . . . ?
Pd12 N24 C160 C159 156.6(19) . . . . ?
Pd12 N24 C160 C155 -41(3) . . . . ?
Pd12 N24 C161 C162 -175(2) . . . . ?
N2 C6 C5 C4 172.4(13) . . . . ?
N2 C6 C1 N1 9.3(14) . . . . ?
N2 C6 C1 C2 -175.7(11) . . . . ?
N1 C42 C39 C38 95.7(14) . . . . ?
N1 C42 C39 C40 -80.4(18) . . . . ?
N6 C34 C33 C32 170.9(16) . . . . ?
N6 C34 C29 N5 5(2) . . . . ?
N6 C34 C29 C30 -174.2(15) . . . . ?
N5 C28 C25 C24 92.8(15) . . . . ?
N5 C28 C25 C26 -85.0(18) . . . . ?
N3 C15 C16 C17 179.6(9) . . . . ?
N3 C15 C20 N4 6.8(9) . . . . ?
N3 C15 C20 C19 -179.6(8) . . . . ?
N3 C14 C11 C10 102.4(15) . . . . ?
N3 C14 C11 C12 -79.5(18) . . . . ?
N8 C49 C50 C51 -73.5(17) . . . . ?
N8 C49 C50 C55 101.0(17) . . . . ?
N14 C90 C89 C88 -175.6(12) . . . . ?
N14 C90 C85 N13 -7.9(15) . . . . ?
N14 C90 C85 C86 176.4(12) . . . . ?
N13 C126 C123 C124 83.9(17) . . . . ?
N13 C126 C123 C122 -99.8(14) . . . . ?
N18 C118 C117 C116 -174.3(14) . . . . ?
N18 C118 C113 N17 -11.6(16) . . . . ?
N18 C118 C113 C114 177.1(13) . . . . ?
N17 C112 C109 C110 85.2(17) . . . . ?
N17 C112 C109 C108 -89.7(16) . . . . ?
N16 C104 C103 C102 -175.1(12) . . . . ?
N16 C104 C99 N15 -5.1(14) . . . . ?
N16 C104 C99 C100 177.1(11) . . . . ?
N15 C98 C95 C96 77.9(18) . . . . ?
N15 C98 C95 C94 -103.6(14) . . . . ?
N19 C127 C128 C129 175.3(17) . . . . ?
N19 C127 C132 N20 6(2) . . . . ?
N19 C127 C132 C131 -173.7(16) . . . . ?
N20 C133 C134 C139 -98.7(17) . . . . ?
N20 C133 C134 C135 79.9(18) . . . . ?
N22 C146 C145 C144 -175.8(11) . . . . ?
N22 C146 C141 N21 -1.9(15) . . . . ?
N22 C146 C141 C142 175.5(11) . . . . ?
N22 C147 C148 C149 89.9(18) . . . . ?
N22 C147 C148 C153 -104.4(17) . . . . ?
N24 C160 C159 C158 160(3) . . . . ?
N24 C160 C155 N23 28(2) . . . . ?
N24 C160 C155 C156 -166(2) . . . . ?
N24 C161 C162 C167 -78(3) . . . . ?
N24 C161 C162 C163 106(3) . . . . ?
C6 N2 C7 C8 67.8(14) . . . . ?
C6 C5 C4 C3 8(2) . . . . ?
C5 C6 C1 N1 -168.5(10) . . . . ?
C5 C6 C1 C2 6.5(17) . . . . ?
C5 C4 C3 C2 -4(2) . . . . ?
C4 C3 C2 C1 0(2) . . . . ?
C3 C2 C1 N1 172.6(12) . . . . ?
C3 C2 C1 C6 -2.0(19) . . . . ?
C1 N1 C42 C39 71.4(17) . . . . ?
C1 C6 C5 C4 -10.0(18) . . . . ?
C42 N1 C1 C6 -123.5(12) . . . . ?
C42 N1 C1 C2 61.7(15) . . . . ?
C42 C39 C40 C41 176.4(12) . . . . ?
C38 C39 C40 C41 1(2) . . . . ?
C39 C38 C37 C36 6(2) . . . . ?
C39 C40 C41 C36 0(2) . . . . ?
C40 C41 C36 C37 3(2) . . . . ?
C40 C41 C36 C35 175.7(12) . . . . ?
C41 C36 C37 C38 -6(2) . . . . ?
C41 C36 C35 N6 -97.6(15) . . . . ?
C37 C38 C39 C42 179.9(12) . . . . ?
C37 C38 C39 C40 -4(2) . . . . ?
C37 C36 C35 N6 75.7(17) . . . . ?
C35 N6 C34 C33 -74.0(17) . . . . ?
C35 N6 C34 C29 108.6(15) . . . . ?
C35 C36 C37 C38 -179.1(12) . . . . ?
C34 N6 C35 C36 62.0(16) . . . . ?
C34 C33 C32 C31 14(3) . . . . ?
C33 C34 C29 N5 -172.7(12) . . . . ?
C33 C34 C29 C30 8(2) . . . . ?
C33 C32 C31 C30 -12(4) . . . . ?
C32 C31 C30 C29 7(3) . . . . ?
C31 C30 C29 N5 174.7(15) . . . . ?
C31 C30 C29 C34 -6(3) . . . . ?
C29 N5 C28 C25 71.9(18) . . . . ?
C29 C34 C33 C32 -12(2) . . . . ?
C28 N5 C29 C34 -118.5(16) . . . . ?
C28 N5 C29 C30 60.7(17) . . . . ?
C28 C25 C26 C27 177.2(13) . . . . ?
C23 C24 C25 C28 -177.3(12) . . . . ?
C23 C24 C25 C26 0.6(19) . . . . ?
C23 C22 C21 N4 84.1(17) . . . . ?
C24 C23 C22 C27 1.3(19) . . . . ?
C24 C23 C22 C21 -179.5(12) . . . . ?
C24 C25 C26 C27 -1(2) . . . . ?
C25 C26 C27 C22 1(2) . . . . ?
C26 C27 C22 C23 -1.3(19) . . . . ?
C26 C27 C22 C21 179.6(13) . . . . ?
C27 C22 C21 N4 -96.8(16) . . . . ?
C22 C23 C24 C25 -1(2) . . . . ?
C21 N4 C20 C15 104.1(9) . . . . ?
C21 N4 C20 C19 -69.4(10) . . . . ?
C15 N3 C14 C11 76.9(17) . . . . ?
C15 C16 C17 C18 0.0 . . . . ?
C16 C15 C20 N4 -173.6(8) . . . . ?
C16 C15 C20 C19 0.0 . . . . ?
C16 C17 C18 C19 0.0 . . . . ?
C17 C18 C19 C20 0.0 . . . . ?
C18 C19 C20 N4 173.3(9) . . . . ?
C18 C19 C20 C15 0.0 . . . . ?
C20 N4 C21 C22 75.9(15) . . . . ?
C20 C15 C16 C17 0.0 . . . . ?
C14 N3 C15 C16 55.1(10) . . . . ?
C14 N3 C15 C20 -125.4(9) . . . . ?
C14 C11 C12 C13 174.8(11) . . . . ?
C10 C11 C12 C13 -7.1(17) . . . . ?
C11 C10 C9 C8 6(2) . . . . ?
C11 C12 C13 C8 7.6(18) . . . . ?
C12 C13 C8 C9 -1.5(18) . . . . ?
C12 C13 C8 C7 172.1(12) . . . . ?
C13 C8 C9 C10 -5.6(19) . . . . ?
C13 C8 C7 N2 -91.6(14) . . . . ?
C9 C10 C11 C14 178.9(12) . . . . ?
C9 C10 C11 C12 0.9(18) . . . . ?
C9 C8 C7 N2 82.0(15) . . . . ?
C7 N2 C6 C5 -79.1(13) . . . . ?
C7 N2 C6 C1 103.3(12) . . . . ?
C7 C8 C9 C10 -179.5(12) . . . . ?
C43 N7 C84 C81 -91.4(10) . . . . ?
C43 C44 C45 C46 12(3) . . . . ?
C43 N7A C84A C81A -71.1(8) . . . . ?
C44 C43 C48 N8 -179.6(18) . . . . ?
C44 C43 C48 C47 -1(3) . . . . ?
C44 C43 N7A Pd4 168.3(16) . . . . ?
C44 C43 N7A C84A -79.3(19) . . . . ?
C44 C45 C46 C47 -7(3) . . . . ?
C45 C46 C47 C48 -1(3) . . . . ?
C46 C47 C48 N8 -176.0(15) . . . . ?
C46 C47 C48 C43 5(3) . . . . ?
C48 N8 C49 C50 -66.1(16) . . . . ?
C48 C43 C44 C45 -7(3) . . . . ?
C48 C43 N7A Pd4 4(2) . . . . ?
C48 C43 N7A C84A 116.8(16) . . . . ?
C49 N8 C48 C43 -104.6(17) . . . . ?
C49 N8 C48 C47 76.8(18) . . . . ?
C49 C50 C55 C54 179.8(15) . . . . ?
C51 C50 C55 C54 -6(2) . . . . ?
C50 C51 C52 C53 3(3) . . . . ?
C50 C55 C54 C53 6(2) . . . . ?
C55 C54 C53 C52 -1(2) . . . . ?
C55 C54 C53 C56 176.6(14) . . . . ?
C54 C53 C52 C51 -3(3) . . . . ?
C54 C53 C56 N9 95.8(18) . . . . ?
C52 C51 C50 C49 176.3(15) . . . . ?
C52 C51 C50 C55 2(2) . . . . ?
C52 C53 C56 N9 -87(2) . . . . ?
C56 N9 C57 C62 -111.1(12) . . . . ?
C56 N9 C57 C58 65.1(15) . . . . ?
C56 C53 C52 C51 179.5(17) . . . . ?
C62 N10 C63 C64 -170.8(15) . . . . ?
C62 C61 C60 C59 0.0 . . . . ?
C62 N10A C63A C64A 171.0(7) . . . . ?
C61 C62 C57 N9 176.3(11) . . . . ?
C61 C62 C57 C58 0.0 . . . . ?
C61 C62 N10A Pd5 164.6(6) . . . . ?
C61 C62 N10A C63A -66.6(7) . . . . ?
C61 C60 C59 C58 0.0 . . . . ?
C60 C59 C58 C57 0.0 . . . . ?
C59 C58 C57 N9 -176.2(12) . . . . ?
C59 C58 C57 C62 0.0 . . . . ?
C57 N9 C56 C53 54.8(19) . . . . ?
C57 C62 C61 C60 0.0 . . . . ?
C57 C62 N10A Pd5 -18.9(8) . . . . ?
C57 C62 N10A C63A 110.0(7) . . . . ?
C90 N14 C91 C92 -71.0(15) . . . . ?
C90 C89 C88 C87 -4(2) . . . . ?
C89 C90 C85 N13 167.4(10) . . . . ?
C89 C90 C85 C86 -8.3(17) . . . . ?
C89 C88 C87 C86 -4(2) . . . . ?
C88 C87 C86 C85 5(2) . . . . ?
C87 C86 C85 N13 -174.1(12) . . . . ?
C87 C86 C85 C90 1(2) . . . . ?
C85 N13 C126 C123 -72.3(15) . . . . ?
C85 C90 C89 C88 9.3(19) . . . . ?
C126 N13 C85 C90 121.8(12) . . . . ?
C126 N13 C85 C86 -62.3(14) . . . . ?
C126 C123 C122 C121 177.3(11) . . . . ?
C124 C123 C122 C121 -6(2) . . . . ?
C123 C124 C125 C120 -5(2) . . . . ?
C123 C122 C121 C120 2.8(19) . . . . ?
C122 C121 C120 C125 -0.2(18) . . . . ?
C122 C121 C120 C119 176.3(11) . . . . ?
C121 C120 C125 C124 1.0(18) . . . . ?
C121 C120 C119 N18 -76.0(16) . . . . ?
C125 C124 C123 C126 -176.6(12) . . . . ?
C125 C124 C123 C122 7(2) . . . . ?
C125 C120 C119 N18 100.3(14) . . . . ?
C119 N18 C118 C117 70.1(15) . . . . ?
C119 N18 C118 C113 -106.2(13) . . . . ?
C119 C120 C125 C124 -175.5(12) . . . . ?
C118 N18 C119 C120 -60.8(15) . . . . ?
C118 C117 C116 C115 -1(3) . . . . ?
C117 C118 C113 N17 172.0(11) . . . . ?
C117 C118 C113 C114 1(2) . . . . ?
C117 C116 C115 C114 -2(3) . . . . ?
C116 C115 C114 C113 4(3) . . . . ?
C115 C114 C113 N17 -174.4(15) . . . . ?
C115 C114 C113 C118 -4(3) . . . . ?
C113 N17 C112 C109 -80.2(15) . . . . ?
C113 C118 C117 C116 2(2) . . . . ?
C112 N17 C113 C118 129.2(12) . . . . ?
C112 N17 C113 C114 -59.7(18) . . . . ?
C112 C109 C108 C107 175.1(12) . . . . ?
C110 C109 C108 C107 0(2) . . . . ?
C109 C110 C111 C106 0(2) . . . . ?
C109 C108 C107 C106 1(2) . . . . ?
C108 C107 C106 C111 -2(2) . . . . ?
C108 C107 C106 C105 178.9(12) . . . . ?
C107 C106 C111 C110 1(2) . . . . ?
C107 C106 C105 N16 -81.9(18) . . . . ?
C111 C110 C109 C112 -175.9(12) . . . . ?
C111 C110 C109 C108 -1(2) . . . . ?
C111 C106 C105 N16 99.2(16) . . . . ?
C105 N16 C104 C103 71.2(14) . . . . ?
C105 N16 C104 C99 -106.9(11) . . . . ?
C105 C106 C111 C110 -179.7(13) . . . . ?
C104 N16 C105 C106 -77.5(16) . . . . ?
C104 C103 C102 C101 -2(2) . . . . ?
C103 C104 C99 N15 177.1(12) . . . . ?
C103 C104 C99 C100 -0.7(18) . . . . ?
C103 C102 C101 C100 0(3) . . . . ?
C102 C101 C100 C99 2(3) . . . . ?
C101 C100 C99 N15 -179.3(14) . . . . ?
C101 C100 C99 C104 -2(2) . . . . ?
C99 N15 C98 C95 -74.8(17) . . . . ?
C99 C104 C103 C102 3(2) . . . . ?
C98 N15 C99 C104 126.3(12) . . . . ?
C98 N15 C99 C100 -56.2(15) . . . . ?
C98 C95 C94 C93 -178.2(11) . . . . ?
C96 C95 C94 C93 0.3(17) . . . . ?
C95 C96 C97 C92 -8.0(18) . . . . ?
C95 C94 C93 C92 -2.1(18) . . . . ?
C94 C93 C92 C97 -1.2(17) . . . . ?
C94 C93 C92 C91 177.0(11) . . . . ?
C93 C92 C97 C96 5.9(16) . . . . ?
C93 C92 C91 N14 -84.0(16) . . . . ?
C97 C96 C95 C98 -176.7(11) . . . . ?
C97 C96 C95 C94 4.9(19) . . . . ?
C97 C92 C91 N14 94.2(13) . . . . ?
C91 N14 C90 C89 78.7(13) . . . . ?
C91 N14 C90 C85 -106.4(11) . . . . ?
C91 C92 C97 C96 -172.3(11) . . . . ?
C127 N19 C168 C165 81.1(16) . . . . ?
C127 C128 C129 C130 2(3) . . . . ?
C128 C127 C132 N20 -176.0(15) . . . . ?
C128 C127 C132 C131 5(3) . . . . ?
C128 C129 C130 C131 -3(3) . . . . ?
C129 C130 C131 C132 4(3) . . . . ?
C130 C131 C132 N20 175.4(15) . . . . ?
C130 C131 C132 C127 -5(3) . . . . ?
C132 N20 C133 C134 61.5(16) . . . . ?
C132 C127 C128 C129 -3(3) . . . . ?
C133 N20 C132 C127 107.8(16) . . . . ?
C133 N20 C132 C131 -72.9(19) . . . . ?
C133 C134 C135 C136 -174.5(15) . . . . ?
C139 C134 C135 C136 4(2) . . . . ?
C134 C139 C138 C137 1(2) . . . . ?
C134 C135 C136 C137 -6(3) . . . . ?
C135 C136 C137 C138 5(3) . . . . ?
C135 C136 C137 C140 -177.7(15) . . . . ?
C136 C137 C138 C139 -3(3) . . . . ?
C136 C137 C140 N21 97(2) . . . . ?
C138 C139 C134 C133 177.0(15) . . . . ?
C138 C139 C134 C135 -2(2) . . . . ?
C138 C137 C140 N21 -86(2) . . . . ?
C140 N21 C141 C146 119.0(15) . . . . ?
C140 N21 C141 C142 -58.3(17) . . . . ?
C140 C137 C138 C139 -179.7(16) . . . . ?
C146 N22 C147 C148 -177.8(13) . . . . ?
C146 C145 C144 C143 0.0 . . . . ?
C145 C146 C141 N21 -177.4(12) . . . . ?
C145 C146 C141 C142 0.0 . . . . ?
C145 C144 C143 C142 0.0 . . . . ?
C144 C143 C142 C141 0.0 . . . . ?
C143 C142 C141 N21 177.2(13) . . . . ?
C143 C142 C141 C146 0.0 . . . . ?
C141 N21 C140 C137 -72(2) . . . . ?
C141 C146 C145 C144 0.0 . . . . ?
C147 N22 C146 C145 67.2(16) . . . . ?
C147 N22 C146 C141 -108.5(15) . . . . ?
C147 C148 C153 C152 -165(2) . . . . ?
C151 C150 C149 C148 0.0 . . . . ?
C150 C151 C152 C153 0.0 . . . . ?
C150 C151 C154 N23 84(2) . . . . ?
C150 C149 C148 C147 166(2) . . . . ?
C150 C149 C148 C153 0.0 . . . . ?
C149 C148 C153 C152 0.0 . . . . ?
C148 C153 C152 C151 0.0 . . . . ?
C152 C151 C150 C149 0.0 . . . . ?
C152 C151 C154 N23 -97(3) . . . . ?
C154 N23 C155 C160 -135.8(17) . . . . ?
C154 N23 C155 C156 59(3) . . . . ?
C154 C151 C150 C149 179(3) . . . . ?
C154 C151 C152 C153 -179(3) . . . . ?
C160 N24 C161 C162 26(5) . . . . ?
C160 N24 Pd13 N23 49(3) . . . . ?
C160 N24 Pd13 Cl26 98(4) . . . . ?
C160 N24 Pd13 Cl25 -140(3) . . . . ?
C160 C159 C158 C157 0.0 . . . . ?
C159 C160 C155 N23 -166(2) . . . . ?
C159 C160 C155 C156 0.0 . . . . ?
C159 C158 C157 C156 0.0 . . . . ?
C158 C157 C156 C155 0.0 . . . . ?
C157 C156 C155 N23 164(3) . . . . ?
C157 C156 C155 C160 0.0 . . . . ?
C155 N23 C154 C151 82(3) . . . . ?
C155 C160 C159 C158 0.0 . . . . ?
C161 N24 C160 C159 -47(5) . . . . ?
C161 N24 C160 C155 115(4) . . . . ?
C161 N24 Pd13 N23 -126(3) . . . . ?
C161 N24 Pd13 Cl26 -78(5) . . . . ?
C161 N24 Pd13 Cl25 45(4) . . . . ?
C161 C162 C163 C164 176.0(17) . . . . ?
C165 C166 C167 C162 0.0 . . . . ?
C166 C165 C164 C163 0.0 . . . . ?
C166 C165 C168 N19 -92.4(13) . . . . ?
C166 C167 C162 C161 -175.5(19) . . . . ?
C166 C167 C162 C163 0.0 . . . . ?
C167 C162 C163 C164 0.0 . . . . ?
C162 C163 C164 C165 0.0 . . . . ?
C164 C165 C166 C167 0.0 . . . . ?
C164 C165 C168 N19 89.0(13) . . . . ?
C168 N19 C127 C128 59(2) . . . . ?
C168 N19 C127 C132 -122.5(18) . . . . ?
C168 C165 C166 C167 -178.6(11) . . . . ?
C168 C165 C164 C163 178.6(11) . . . . ?
C1A C2A C3A C8A 6(4) . . . . ?
C1A C2A C3A C4A -179(2) . . . . ?
C1A C2A C9A C10A 22(8) . . . . ?
C2A C1A N1A C8A -1(4) . . . . ?
C2A C3A C8A C7A 177(2) . . . . ?
C2A C3A C8A N1A -6(2) . . . . ?
C2A C3A C4A C5A -175(4) . . . . ?
C2A C9A C10A N2A -65(5) . . . . ?
C2A C9A C10A C11A 125(6) . . . . ?
C3A C2A C9A C10A -142(4) . . . . ?
C3A C8A C7A C6A 0.0 . . . . ?
C3A C8A N1A C1A 5(3) . . . . ?
C8A C3A C4A C5A 0.0 . . . . ?
C8A C7A C6A C5A 0.0 . . . . ?
C7A C8A N1A C1A -178(2) . . . . ?
C7A C6A C5A C4A 0.0 . . . . ?
C6A C5A C4A C3A 0.0 . . . . ?
C4A C3A C8A C7A 0.0 . . . . ?
C4A C3A C8A N1A 177.7(18) . . . . ?
C9A C2A C3A C8A 173(4) . . . . ?
C9A C2A C3A C4A -11(6) . . . . ?
C9A C10A N2A C12A 153(4) . . . . ?
C10A N2A C12A O1A 164(4) . . . . ?
N1A C1A C2A C3A -3(4) . . . . ?
N1A C1A C2A C9A -169(4) . . . . ?
N1A C8A C7A C6A -177(2) . . . . ?
C11A C10A N2A C12A -39(8) . . . . ?
C1B C2B C3B C4B 176(2) . . . . ?
C1B C2B C3B C8B -10(3) . . . . ?
C2B C1B N1B C8B -12(3) . . . . ?
C2B C3B C4B C5B 174(3) . . . . ?
C2B C3B C8B C7B -175(3) . . . . ?
C2B C3B C8B N1B 2(3) . . . . ?
C3B C4B C5B C6B 0.0 . . . . ?
C3B C8B N1B C1B 6(3) . . . . ?
C4B C3B C8B C7B 0.0 . . . . ?
C4B C3B C8B N1B 177(2) . . . . ?
C4B C5B C6B C7B 0.0 . . . . ?
C5B C6B C7B C8B 0.0 . . . . ?
C6B C7B C8B C3B 0.0 . . . . ?
C6B C7B C8B N1B -177(3) . . . . ?
C7B C8B N1B C1B -177(2) . . . . ?
C8B C3B C4B C5B 0.0 . . . . ?
C9B C2B C3B C4B 2(5) . . . . ?
C9B C2B C3B C8B 177(3) . . . . ?
N1B C1B C2B C3B 13(4) . . . . ?
N1B C1B C2B C9B -176(5) . . . . ?
Pd6A N11A C70A C67A 37.2 . . . . ?
Pd6A N11A C71A C76A -1.7 . . . . ?
Pd6A N11A C71A C72A 160.9 . . . . ?
Pd6A N12A C76A C75A -156.8 . . . . ?
Pd6A N12A C76A C71A 21.1 . . . . ?
Pd6A N12A C77A C78A -175.3 . . . . ?
Cl1A Pd6A N11A C70A 68.9 . . . . ?
Cl1A Pd6A N11A C71A -168.0 . . . . ?
N7A C43 C44 C45 -171.6(18) . . . . ?
N7A C43 C48 N8 -16(3) . . . . ?
N7A C43 C48 C47 162.8(15) . . . . ?
N10A C62 C61 C60 176.6(9) . . . . ?
N10A C62 C57 N9 -0.2(12) . . . . ?
N10A C62 C57 C58 -176.6(9) . . . . ?
N10A C63A C64A C65A -75.6 . . . . ?
N10A C63A C64A C69A 98.3 . . . . ?
N12A Pd6A N11A C70A -112.0 . . . . ?
N12A Pd6A N11A C71A 11.1 . . . . ?
N12A C76A C75A C74A 177.8 . . . . ?
N12A C76A C71A N11A -14.6 . . . . ?
N12A C76A C71A C72A -178.0 . . . . ?
N12A C77A C78A C79A -77.6 . . . . ?
N12A C77A C78A C83A 100.3 . . . . ?
C63A C64A C69A C68A -173.8 . . . . ?
C67A C66A C65A C64A -0.1 . . . . ?
C66A C67A C68A C69A -0.1 . . . . ?
C66A C67A C70A N11A -70.4 . . . . ?
C66A C65A C64A C63A 174.2 . . . . ?
C66A C65A C64A C69A 0.1 . . . . ?
C65A C64A C69A C68A -0.1 . . . . ?
C64A C69A C68A C67A 0.2 . . . . ?
C68A C67A C66A C65A 0.1 . . . . ?
C68A C67A C70A N11A 92.8 . . . . ?
C70A N11A C71A C76A 129.8 . . . . ?
C70A N11A C71A C72A -67.6 . . . . ?
C70A C67A C66A C65A 163.1 . . . . ?
C70A C67A C68A C69A -163.2 . . . . ?
C76A N12A C77A C78A -64.5 . . . . ?
C76A C75A C74A C73A 0.0 . . . . ?
C75A C76A C71A N11A 163.3 . . . . ?
C75A C76A C71A C72A -0.1 . . . . ?
C75A C74A C73A C72A 0.0 . . . . ?
C74A C73A C72A C71A -0.1 . . . . ?
C73A C72A C71A N11A -161.4 . . . . ?
C73A C72A C71A C76A 0.1 . . . . ?
C71A N11A C70A C67A -91.3 . . . . ?
C71A C76A C75A C74A 0.0 . . . . ?
C77A N12A C76A C75A 93.7 . . . . ?
C77A N12A C76A C71A -88.4 . . . . ?
C79A C80A C81A C82A 0.0 . . . . ?
C79A C80A C81A C84A 179.4 . . . . ?
C80A C79A C78A C77A 177.9 . . . . ?
C80A C79A C78A C83A 0.0 . . . . ?
C80A C81A C82A C83A 0.1 . . . . ?
C80A C81A C84A N7A -87.2 . . . . ?
C81A C82A C83A C78A -0.1 . . . . ?
C82A C81A C84A N7A 92.3 . . . . ?
C82A C83A C78A C77A -177.9 . . . . ?
C82A C83A C78A C79A 0.0 . . . . ?
C78A C79A C80A C81A 0.0 . . . . ?
C84A C81A C82A C83A -179.4 . . . . ?
Pd13 N23 C154 C151 -39(3) . . . . ?
Pd13 N23 C155 C160 1(2) . . . . ?
Pd13 N23 C155 C156 -163.6(16) . . . . ?
Pd13 N24 C160 C159 138(2) . . . . ?
Pd13 N24 C160 C155 -60(3) . . . . ?
Pd13 N24 C161 C162 -159(3) . . . . ?

loop_
_twin_individual_id
_twin_individual_mass_fraction_refined
1 0.84(4)
2 0.16(4)
